data_7713207
loop_
_publ_author_name
'Kapurwan, Sandhya'
'Sahu, Pradip Kumar Kumar'
'Raizada, Mukul'
'Kharel, Ranjan'
'Konar, Sanjit'

_publ_section_title
;
 [\a-AsW9O33]9- bridged hexagonal cluster of Ln (III) showing field
 induced SMM behavior: an experimental and theoretical insight
;
_journal_name_full 'Dalton Transactions'
_journal_paper_doi 10.1039/D3DT00406F
_journal_year 2023
_chemical_formula_moiety 'As6 Cs8 Gd6 K28 O240 W54, 10(O)'
_chemical_formula_sum 'As6 Cs8 Gd6 K28 O246 W54'
_chemical_formula_weight 17415.00
_space_group_crystal_system triclinic
_space_group_IT_number 2
_space_group_name_Hall '-P 1'
_space_group_name_H-M_alt 'P -1'
_audit_creation_date 2022-07-26
_audit_creation_method
;
Olex2 1.3-alpha
(compiled 2020.11.12 svn.r5f609507 for OlexSys, GUI svn.r6272)
;
_audit_update_record
;
2022-07-26 deposited with the CCDC.	2023-05-26 downloaded from the CCDC.
;
_cell_angle_alpha 109.682(9)
_cell_angle_beta 93.416(9)
_cell_angle_gamma 92.743(10)
_cell_formula_units_Z 1
_cell_length_a 19.484(5)
_cell_length_b 19.619(5)
_cell_length_c 19.740(4)
_cell_measurement_reflns_used 9368
_cell_measurement_temperature 100.00
_cell_measurement_theta_max 25.02
_cell_measurement_theta_min 2.20
_cell_volume 7074(3)
_computing_molecular_graphics 'Olex2 1.3-alpha (Dolomanov et al., 2009)'
_computing_publication_material 'Olex2 1.3-alpha (Dolomanov et al., 2009)'
_computing_structure_refinement 'SHELXL 2018/3 (Sheldrick, 2015)'
_computing_structure_solution 'SHELXT 2014/5 (Sheldrick, 2014)'
_diffrn_ambient_temperature 100.00
_diffrn_measured_fraction_theta_full 0.990
_diffrn_measured_fraction_theta_max 0.990
_diffrn_measurement_device_type 'Bruker APEX-II CCD'
_diffrn_measurement_method '\f and \w scans'
_diffrn_radiation_type MoK\a
_diffrn_radiation_wavelength 0.71073
_diffrn_reflns_av_R_equivalents 0.1169
_diffrn_reflns_av_unetI/netI 0.0562
_diffrn_reflns_Laue_measured_fraction_full 0.990
_diffrn_reflns_Laue_measured_fraction_max 0.990
_diffrn_reflns_limit_h_max 23
_diffrn_reflns_limit_h_min -23
_diffrn_reflns_limit_k_max 23
_diffrn_reflns_limit_k_min -23
_diffrn_reflns_limit_l_max 23
_diffrn_reflns_limit_l_min -23
_diffrn_reflns_number 279602
_diffrn_reflns_point_group_measured_fraction_full 0.990
_diffrn_reflns_point_group_measured_fraction_max 0.990
_diffrn_reflns_theta_full 25.141
_diffrn_reflns_theta_max 25.141
_diffrn_reflns_theta_min 2.002
_exptl_absorpt_coefficient_mu 25.457
_exptl_absorpt_correction_type none
_exptl_crystal_colour colourless
_exptl_crystal_colour_primary colourless
_exptl_crystal_density_diffrn 4.088
_exptl_crystal_description block
_exptl_crystal_F_000 7518
_exptl_crystal_size_max 0.1
_exptl_crystal_size_mid 0.08
_exptl_crystal_size_min 0.05
_refine_diff_density_max 5.176
_refine_diff_density_min -7.633
_refine_diff_density_rms 0.559
_refine_ls_extinction_method none
_refine_ls_goodness_of_fit_ref 1.077
_refine_ls_hydrogen_treatment undef
_refine_ls_matrix_type full
_refine_ls_number_parameters 966
_refine_ls_number_reflns 25063
_refine_ls_number_restraints 0
_refine_ls_restrained_S_all 1.077
_refine_ls_R_factor_all 0.0695
_refine_ls_R_factor_gt 0.0531
_refine_ls_shift/su_max 0.034
_refine_ls_shift/su_mean 0.002
_refine_ls_structure_factor_coef Fsqd
_refine_ls_weighting_details 'w=1/[\s^2^(Fo^2^)+(0.0716P)^2^+383.0693P] where P=(Fo^2^+2Fc^2^)/3'
_refine_ls_weighting_scheme calc
_refine_ls_wR_factor_gt 0.1461
_refine_ls_wR_factor_ref 0.1516
_reflns_Friedel_coverage 0.000
_reflns_number_gt 19536
_reflns_number_total 25063
_reflns_threshold_expression 'I > 2\s(I)'
_cod_data_source_file d3dt00406f2.cif
_cod_data_source_block Gd
_cod_database_code 7713207
_shelx_shelxl_version_number 2018/3
_shelx_space_group_comment
;
The symmetry employed for this shelxl refinement is uniquely defined
by the following loop, which should always be used as a source of
symmetry information in preference to the above space-group names.
They are only intended as comments.
;
_olex2_refinement_description
;
1. Others
 Fixed Sof: K10(0.5)
;
_olex2_submission_special_instructions 'No special instructions were received'

loop_
_space_group_symop_operation_xyz
'x, y, z'
'-x, -y, -z'

loop_
_atom_site_label
_atom_site_type_symbol
_atom_site_fract_x
_atom_site_fract_y
_atom_site_fract_z
_atom_site_U_iso_or_equiv
_atom_site_adp_type
_atom_site_occupancy
_atom_site_site_symmetry_order
_atom_site_calc_flag
_atom_site_refinement_flags_posn
_atom_site_refinement_flags_adp
_atom_site_refinement_flags_occupancy
_atom_site_disorder_assembly
_atom_site_disorder_group
W13 W 0.65975(4) 0.34707(4) 0.42836(4) 0.01212(16) Uani 1 1 d . . . . .
W2 W 0.41105(4) 0.28115(4) 0.36706(4) 0.01213(16) Uani 1 1 d . . . . .
W19 W 0.64663(4) 0.49860(4) 0.68251(4) 0.01290(17) Uani 1 1 d . . . . .
W17 W 0.83579(4) 0.38684(4) 0.45012(4) 0.01449(17) Uani 1 1 d . . . . .
W26 W 0.84001(4) 0.53125(4) 0.70717(4) 0.01450(17) Uani 1 1 d . . . . .
W4 W 0.43555(4) 0.12296(4) 0.40312(4) 0.01569(18) Uani 1 1 d . . . . .
W11 W 0.68467(4) 0.16695(4) 0.45138(4) 0.01406(17) Uani 1 1 d . . . . .
W15 W 0.73941(4) 0.39073(4) 0.30155(4) 0.01580(18) Uani 1 1 d . . . . .
W18 W 0.86163(4) 0.20653(4) 0.47263(4) 0.01664(18) Uani 1 1 d . . . . .
W1 W 0.40781(4) 0.17706(4) 0.16771(4) 0.01586(18) Uani 1 1 d . . . . .
W27 W 0.63727(4) 0.59042(4) 0.86527(4) 0.01789(18) Uani 1 1 d . . . . .
W3 W 0.43310(4) 0.01843(4) 0.20273(4) 0.01822(18) Uani 1 1 d . . . . .
W24 W 0.83039(5) 0.62196(5) 0.89095(4) 0.01958(19) Uani 1 1 d . . . . .
W5 W 0.30198(4) 0.22601(4) 0.46596(4) 0.01699(18) Uani 1 1 d . . . . .
W10 W 0.78734(4) 0.05194(4) 0.34493(5) 0.02017(19) Uani 1 1 d . . . . .
W20 W 0.56568(5) 0.41677(5) 0.78200(5) 0.02091(19) Uani 1 1 d . . . . .
W16 W 0.94808(4) 0.25682(5) 0.33084(5) 0.02011(19) Uani 1 1 d . . . . .
W9 W 0.29605(5) 0.03027(5) 0.09355(5) 0.0239(2) Uani 1 1 d . . . . .
W14 W 0.84673(5) 0.26081(5) 0.18459(5) 0.02174(19) Uani 1 1 d . . . . .
W7 W 0.18131(5) 0.06675(5) 0.38049(5) 0.0248(2) Uani 1 1 d . . . . .
W6 W 0.31323(5) -0.04037(5) 0.31644(5) 0.0238(2) Uani 1 1 d . . . . .
W25 W 0.92856(5) 0.47817(5) 0.82935(5) 0.0257(2) Uani 1 1 d . . . . .
W12 W 0.87114(5) 0.10090(5) 0.20542(5) 0.0245(2) Uani 1 1 d . . . . .
W45 W 0.17831(5) -0.02801(5) 0.20422(6) 0.0298(2) Uani 1 1 d . . . . .
W22 W 0.73740(6) 0.53024(5) 1.00050(5) 0.0313(2) Uani 1 1 d . . . . .
W21 W 0.66586(6) 0.35766(5) 0.91200(5) 0.0337(2) Uani 1 1 d . . . . .
W23 W 0.83757(6) 0.38784(6) 0.93665(5) 0.0369(3) Uani 1 1 d . . . . .
As2 As 0.75088(10) 0.21270(10) 0.30803(10) 0.0144(4) Uani 1 1 d . . . . .
As3 As 0.74838(11) 0.42901(11) 0.79509(11) 0.0177(4) Uani 1 1 d . . . . .
As1 As 0.28452(10) 0.13670(10) 0.27625(11) 0.0157(4) Uani 1 1 d . . . . .
O94 O 0.8378(7) 0.6281(7) 0.7936(7) 0.018(3) Uiso 1 1 d . . . . .
O64 O 0.7465(7) 0.3960(7) 0.4925(7) 0.015(3) Uiso 1 1 d . . . . .
O98 O 0.7409(7) 0.5494(7) 0.6975(7) 0.017(3) Uiso 1 1 d . . . . .
O99 O 0.6328(7) 0.5931(7) 0.7668(7) 0.015(3) Uiso 1 1 d . . . . .
O28 O 0.4693(7) 0.3551(7) 0.3923(7) 0.014(3) Uiso 1 1 d . . . . .
O65 O 0.6020(7) 0.3933(7) 0.4854(7) 0.016(3) Uiso 1 1 d . . . . .
O19 O 0.4747(6) 0.2116(6) 0.3937(6) 0.011(3) Uiso 1 1 d . . . . .
O14 O 0.4431(7) 0.2273(7) 0.2707(7) 0.013(3) Uiso 1 1 d . . . . .
O100 O 0.6136(7) 0.5256(7) 0.6138(7) 0.016(3) Uiso 1 1 d . . . . .
O66 O 0.6797(7) 0.2735(7) 0.4757(7) 0.014(3) Uiso 1 1 d . . . . .
O67 O 0.7753(7) 0.2051(7) 0.5164(7) 0.013(3) Uiso 1 1 d . . . . .
O62 O 0.8867(7) 0.4529(7) 0.5169(7) 0.021(3) Uiso 1 1 d . . . . .
O108 O 0.6749(7) 0.4778(7) 0.7898(7) 0.014(3) Uiso 1 1 d . . . . .
O63 O 0.8412(7) 0.3087(7) 0.4932(7) 0.016(3) Uiso 1 1 d . . . . .
O79 O 0.5630(7) 0.4598(7) 0.7053(7) 0.013(3) Uiso 1 1 d . . . . .
O106 O 0.7328(7) 0.6308(7) 0.8650(7) 0.014(3) Uiso 1 1 d . . . . .
O57 O 0.9027(7) 0.3412(7) 0.3912(7) 0.021(3) Uiso 1 1 d . . . . .
O75 O 0.6792(7) 0.4133(7) 0.6363(7) 0.016(3) Uiso 1 1 d . . . . .
O18 O 0.4643(7) 0.0830(7) 0.3026(7) 0.018(3) Uiso 1 1 d . . . . .
O13 O 0.4736(7) 0.1029(7) 0.1821(7) 0.015(3) Uiso 1 1 d . . . . .
O97 O 0.8701(7) 0.5726(7) 0.6482(7) 0.014(3) Uiso 1 1 d . . . . .
O29 O 0.3381(7) 0.3076(7) 0.3255(7) 0.018(3) Uiso 1 1 d . . . . .
O21 O 0.3457(7) 0.1731(7) 0.3528(7) 0.019(3) Uiso 1 1 d . . . . .
O10 O 0.3685(7) 0.1016(7) 0.0841(7) 0.020(3) Uiso 1 1 d . . . . .
O68 O 0.6367(7) 0.1566(7) 0.5187(7) 0.020(3) Uiso 1 1 d . . . . .
O27 O 0.3745(7) 0.2960(7) 0.4579(7) 0.014(3) Uiso 1 1 d . . . . .
O61 O 0.7543(7) 0.3061(7) 0.3610(7) 0.012(3) Uiso 1 1 d . . . . .
O60 O 0.6771(7) 0.4134(7) 0.3786(7) 0.016(3) Uiso 1 1 d . . . . .
O93 O 0.9263(7) 0.5205(7) 0.7504(7) 0.021(3) Uiso 1 1 d . . . . .
O95 O 0.8135(7) 0.5021(7) 0.8076(7) 0.020(3) Uiso 1 1 d . . . . .
O46 O 0.7233(7) 0.0764(7) 0.4214(7) 0.018(3) Uiso 1 1 d . . . . .
O31 O 0.3382(7) 0.2335(7) 0.1773(7) 0.015(3) Uiso 1 1 d . . . . .
O76 O 0.8214(7) 0.4395(7) 0.6526(7) 0.015(3) Uiso 1 1 d . . . . .
O22 O 0.3885(7) 0.1729(8) 0.4798(8) 0.022(3) Uiso 1 1 d . . . . .
O11 O 0.3456(7) 0.0997(7) 0.2100(7) 0.020(3) Uiso 1 1 d . . . . .
O70 O 0.9191(8) 0.2179(8) 0.5466(8) 0.024(3) Uiso 1 1 d . . . . .
O17 O 0.3742(7) -0.0313(7) 0.2446(7) 0.017(3) Uiso 1 1 d . . . . .
O59 O 0.8082(7) 0.4382(7) 0.3906(7) 0.018(3) Uiso 1 1 d . . . . .
O103 O 0.6004(7) 0.6700(7) 0.9099(7) 0.020(3) Uiso 1 1 d . . . . .
O78 O 0.5961(8) 0.3363(8) 0.7247(8) 0.024(3) Uiso 1 1 d . . . . .
O1 O 0.1265(10) -0.1052(10) 0.1499(10) 0.047(5) Uiso 1 1 d . . . . .
O54 O 0.9348(8) 0.2930(8) 0.2565(8) 0.025(3) Uiso 1 1 d . . . . .
O8 O 0.3834(8) -0.0164(8) 0.1151(8) 0.024(3) Uiso 1 1 d . . . . .
O107 O 0.9151(8) 0.5849(8) 0.8888(8) 0.026(3) Uiso 1 1 d . . . . .
O36 O 0.2480(8) -0.0871(8) 0.2420(8) 0.031(4) Uiso 1 1 d . . . . .
O48 O 0.9574(8) 0.1610(8) 0.2723(8) 0.029(4) Uiso 1 1 d . . . . .
O39 O 0.6076(7) 0.2809(7) 0.3563(7) 0.013(3) Uiso 1 1 d . . . . .
O82 O 0.5999(8) 0.4071(8) 0.8694(8) 0.030(4) Uiso 1 1 d . . . . .
O47 O 0.9171(8) 0.0312(9) 0.1565(8) 0.032(4) Uiso 1 1 d . . . . .
O16 O 0.5027(8) -0.0348(8) 0.1848(8) 0.024(3) Uiso 1 1 d . . . . .
O81 O 0.5599(7) 0.5258(7) 0.8422(7) 0.021(3) Uiso 1 1 d . . . . .
O6 O 0.2562(7) 0.0555(7) 0.2910(7) 0.021(3) Uiso 1 1 d . . . . .
O30 O 0.1903(7) 0.2997(7) 0.3155(7) 0.019(3) Uiso 1 1 d . . . . .
O02Z O 0.7717(7) 0.1776(7) 0.3798(7) 0.015(3) Uiso 1 1 d . . . . .
O92 O 0.9103(8) 0.3904(8) 0.7675(8) 0.026(3) Uiso 1 1 d . . . . .
O23 O 0.5038(8) 0.0995(8) 0.4480(8) 0.025(3) Uiso 1 1 d . . . . .
O73 O 0.8399(7) 0.2955(8) 0.6569(8) 0.022(3) Uiso 1 1 d . . . . .
O20 O 0.3776(8) 0.0388(8) 0.3797(8) 0.024(3) Uiso 1 1 d . . . . .
O9 O 0.2342(8) 0.0932(8) 0.1039(8) 0.028(4) Uiso 1 1 d . . . . .
O41 O 0.6243(7) 0.1482(7) 0.3758(7) 0.015(3) Uiso 1 1 d . . . . .
O12 O 0.4676(7) 0.2158(7) 0.1276(7) 0.021(3) Uiso 1 1 d . . . . .
O104 O 0.6705(8) 0.5635(8) 0.9421(8) 0.030(4) Uiso 1 1 d . . . . .
O49 O 0.8562(7) 0.0738(8) 0.2904(8) 0.022(3) Uiso 1 1 d . . . . .
O55 O 1.0332(8) 0.2864(8) 0.3614(8) 0.026(3) Uiso 1 1 d . . . . .
O34 O 0.2517(8) -0.0087(8) 0.3856(8) 0.029(4) Uiso 1 1 d . . . . .
O2 O 0.1422(8) -0.0142(8) 0.2965(8) 0.031(4) Uiso 1 1 d . . . . .
O51 O 0.8346(7) 0.2126(7) 0.2751(7) 0.018(3) Uiso 1 1 d . . . . .
O69 O 0.8547(7) 0.1066(7) 0.4336(7) 0.019(3) Uiso 1 1 d . . . . .
O35 O 0.3454(8) -0.1135(9) 0.3337(9) 0.033(4) Uiso 1 1 d . . . . .
O25 O 0.2382(7) 0.2638(7) 0.4253(7) 0.020(3) Uiso 1 1 d . . . . .
O56 O 0.9195(7) 0.2175(7) 0.4041(7) 0.019(3) Uiso 1 1 d . . . . .
O43 O 0.7185(8) 0.0362(8) 0.2777(8) 0.027(3) Uiso 1 1 d . . . . .
O91 O 0.8409(9) 0.3170(9) 0.8551(9) 0.038(4) Uiso 1 1 d . . . . .
O24 O 0.2915(8) 0.2638(8) 0.5579(8) 0.026(3) Uiso 1 1 d . . . . .
O52 O 0.8151(7) 0.3477(7) 0.2530(7) 0.020(3) Uiso 1 1 d . . . . .
O5 O 0.2507(8) -0.0266(8) 0.1411(8) 0.026(3) Uiso 1 1 d . . . . .
O42 O 0.7637(8) 0.2246(9) 0.1471(9) 0.032(4) Uiso 1 1 d . . . . .
O3 O 0.1410(8) 0.0432(9) 0.1898(9) 0.032(4) Uiso 1 1 d . . . . .
O90 O 0.8950(8) 0.4568(8) 0.9092(8) 0.029(4) Uiso 1 1 d . . . . .
O40 O 0.6770(8) 0.3290(8) 0.2397(8) 0.025(3) Uiso 1 1 d . . . . .
O105 O 0.8016(8) 0.5863(8) 0.9590(8) 0.025(3) Uiso 1 1 d . . . . .
O32 O 0.1920(7) 0.2229(7) 0.1585(7) 0.022(3) Uiso 1 1 d . . . . .
O7 O 0.2793(9) -0.0247(9) 0.0032(9) 0.040(4) Uiso 1 1 d . . . . .
O26 O 0.2548(8) 0.1340(8) 0.4424(8) 0.024(3) Uiso 1 1 d . . . . .
O72 O 0.8886(7) 0.1680(8) 0.1547(8) 0.023(3) Uiso 1 1 d . . . . .
O101 O 0.8544(8) 0.7109(8) 0.9401(8) 0.028(4) Uiso 1 1 d . . . . .
O33 O 0.1406(8) 0.1330(8) 0.3565(8) 0.031(4) Uiso 1 1 d . . . . .
O71 O 0.8061(8) -0.0339(8) 0.3425(8) 0.031(4) Uiso 1 1 d . . . . .
O53 O 0.8785(8) 0.2959(8) 0.1227(8) 0.031(4) Uiso 1 1 d . . . . .
O85 O 0.7529(9) 0.3485(10) 0.9604(10) 0.043(4) Uiso 1 1 d . . . . .
O58 O 0.7364(8) 0.4685(8) 0.2786(8) 0.026(3) Uiso 1 1 d . . . . .
O44 O 0.7873(8) 0.0741(8) 0.1678(8) 0.029(4) Uiso 1 1 d . . . . .
O84 O 0.6114(10) 0.3154(10) 0.9542(10) 0.050(5) Uiso 1 1 d . . . . .
O88 O 0.8934(11) 0.3650(11) 0.9920(11) 0.057(5) Uiso 1 1 d . . . . .
O102 O 0.7312(9) 0.5943(10) 1.0854(10) 0.042(4) Uiso 1 1 d . . . . .
O77 O 0.6095(8) 0.0726(8) 0.2232(8) 0.023(3) Uiso 1 1 d . . . . .
O38 O 0.5899(7) 0.2153(7) 0.2017(7) 0.018(3) Uiso 1 1 d . . . . .
O74 O 0.6881(7) 0.2677(7) 0.6393(7) 0.019(3) Uiso 1 1 d . . . . .
O37 O 0.1295(9) 0.0519(9) 0.4441(9) 0.037(4) Uiso 1 1 d . . . . .
Gd3 Gd 0.75818(5) 0.33292(5) 0.58043(5) 0.0139(2) Uani 1 1 d . . . . .
Gd2 Gd 0.54569(5) 0.17173(5) 0.29275(5) 0.0142(2) Uani 1 1 d . . . . .
Gd1 Gd 0.26877(5) 0.32530(5) 0.23405(5) 0.0139(2) Uani 1 1 d . . . . .
O109 O 0.7483(8) 0.4348(8) 0.8884(8) 0.024(3) Uiso 1 1 d . . . . .
O96 O 1.0163(9) 0.4840(9) 0.8502(9) 0.036(4) Uiso 1 1 d . . . . .
O80 O 0.4785(8) 0.3947(8) 0.7820(8) 0.031(4) Uiso 1 1 d . . . . .
O83 O 0.6782(8) 0.2892(9) 0.8301(9) 0.033(4) Uiso 1 1 d . . . . .
O50 O 0.2840(9) 0.2027(9) 0.0070(9) 0.040(4) Uiso 1 1 d . . . . .
O86 O 0.6751(10) 0.4594(10) 1.0012(10) 0.042(4) Uiso 1 1 d . . . . .
O89 O 0.8111(11) 0.4858(11) 1.0211(12) 0.050(5) Uiso 1 1 d . . . . .
Cs3 Cs 0.72638(7) 0.56187(7) 0.52793(7) 0.0240(3) Uani 1 1 d . . . . .
Cs1 Cs 0.52686(7) 0.30046(8) 0.55738(7) 0.0275(3) Uani 1 1 d . . . . .
Cs2 Cs 0.52460(7) 0.39235(8) 0.26442(8) 0.0297(3) Uani 1 1 d . . . . .
Cs4 Cs 1.15678(19) 0.5422(2) 0.83898(19) 0.1119(11) Uani 1 1 d . . . . .
K9 K 0.500000 0.500000 0.500000 0.0173(13) Uani 1 2 d S . P . .
K3 K 0.2088(2) -0.1931(2) 0.0244(2) 0.0122(9) Uani 1 1 d . . . . .
K5 K 0.0958(3) 0.1761(3) 0.2407(3) 0.0314(12) Uani 1 1 d . . . . .
K11 K 0.7710(3) 0.2217(3) 0.7378(3) 0.0303(11) Uani 1 1 d . . . . .
K2 K 0.3289(3) -0.1096(3) -0.1132(3) 0.0335(12) Uani 1 1 d . . . . .
K7 K 0.6838(4) -0.0612(4) 0.4523(4) 0.0550(18) Uani 1 1 d . . . . .
K15 K 0.9824(4) 0.3864(4) 0.6144(5) 0.069(2) Uani 1 1 d . . . . .
K13 K 1.0086(4) 0.7058(4) 0.9576(4) 0.0620(19) Uani 1 1 d . . . . .
K12 K 1.0534(4) 0.4213(6) 0.9556(5) 0.094(3) Uani 1 1 d . . . . .
K6 K 0.5467(6) 0.0536(6) 0.5533(6) 0.107(4) Uani 1 1 d . . . . .
K8 K 0.5769(7) -0.0296(6) 0.3401(7) 0.121(4) Uani 1 1 d . . . . .
K1 K 0.1895(7) 0.0611(7) -0.0472(7) 0.141(5) Uani 1 1 d . . . . .
K14 K 0.9729(6) 0.5671(6) 0.5490(9) 0.148(6) Uani 1 1 d . . . . .
K4 K 0.1834(15) -0.1314(13) 0.3912(13) 0.251(12) Uani 1 1 d . . . . .
K10 K 1.0465(9) 0.2767(10) 0.1757(9) 0.075(5) Uani 0.5 1 d . . P . .
O120 O 0.9966(9) 0.0872(10) 0.3727(10) 0.042(4) Uiso 1 1 d . . . . .
O122 O 0.9421(10) 0.0735(10) 0.5475(10) 0.049(5) Uiso 1 1 d . . . . .
O111 O 1.1075(9) 0.4356(9) 0.6084(9) 0.039(4) Uiso 1 1 d . . . . .
O112 O 0.5813(10) -0.1336(10) 0.3903(10) 0.046(5) Uiso 1 1 d . . . . .
O113 O 0.4502(10) -0.1812(10) 0.2072(10) 0.044(4) Uiso 1 1 d . . . . .
O117 O 0.3337(11) -0.1634(12) 0.1135(12) 0.062(6) Uiso 1 1 d . . . . .
O45 O 0.4591(12) -0.0491(13) -0.0558(12) 0.068(6) Uiso 1 1 d . . . . .
O114 O 0.864(4) 0.106(4) 0.008(4) 0.29(3) Uiso 1 1 d . . . . .
O115 O 0.142(4) 0.172(4) -0.073(4) 0.27(3) Uiso 1 1 d . . . . .
O124 O 0.7871(12) -0.1434(13) 0.4087(13) 0.072(7) Uiso 1 1 d . . . . .
O116 O 0.5535(12) 0.4558(13) 1.0723(13) 0.072(7) Uiso 1 1 d . . . . .
O87 O 0.6484(14) 0.4486(14) 0.9559(15) 0.079(7) Uiso 1 1 d . . . . .
O118 O 0.3966(14) -0.1651(15) -0.0084(15) 0.087(8) Uiso 1 1 d . . . . .
O121 O 1.0513(11) 0.5423(12) 0.6897(12) 0.062(6) Uiso 1 1 d . . . . .
O4 O 0.7151(15) 0.3548(16) 1.1031(16) 0.096(9) Uiso 1 1 d . . . . .
O110 O 0.8191(12) 0.4752(13) 0.9810(14) 0.066(6) Uiso 1 1 d . . . . .
O123 O 0.2231(14) -0.2194(15) 0.0058(15) 0.067(9) Uiso 1 1 d . . . . .
O119 O 0.4903(14) -0.1965(15) 0.1342(15) 0.087(8) Uiso 1 1 d . . . . .
O15 O 1.0316(17) 0.1298(17) 0.5214(17) 0.109(10) Uiso 1 1 d . . . . .

loop_
_atom_site_aniso_label
_atom_site_aniso_U_11
_atom_site_aniso_U_22
_atom_site_aniso_U_33
_atom_site_aniso_U_23
_atom_site_aniso_U_13
_atom_site_aniso_U_12
W13 0.0117(4) 0.0111(4) 0.0141(4) 0.0044(3) 0.0024(3) 0.0038(3)
W2 0.0135(4) 0.0111(4) 0.0115(4) 0.0030(3) 0.0021(3) 0.0030(3)
W19 0.0117(4) 0.0138(4) 0.0137(4) 0.0049(3) 0.0019(3) 0.0025(3)
W17 0.0130(4) 0.0141(4) 0.0176(4) 0.0065(3) 0.0035(3) 0.0016(3)
W26 0.0116(4) 0.0166(4) 0.0154(4) 0.0056(3) 0.0007(3) 0.0021(3)
W4 0.0166(4) 0.0132(4) 0.0195(4) 0.0076(3) 0.0048(3) 0.0043(3)
W11 0.0139(4) 0.0120(4) 0.0183(4) 0.0073(3) 0.0037(3) 0.0031(3)
W15 0.0174(4) 0.0161(4) 0.0164(4) 0.0081(3) 0.0037(3) 0.0035(3)
W18 0.0135(4) 0.0173(4) 0.0222(4) 0.0097(3) 0.0037(3) 0.0059(3)
W1 0.0156(4) 0.0179(4) 0.0125(4) 0.0025(3) 0.0032(3) 0.0036(3)
W27 0.0215(5) 0.0188(4) 0.0143(4) 0.0058(3) 0.0062(3) 0.0033(3)
W3 0.0171(4) 0.0124(4) 0.0215(4) 0.0003(3) 0.0044(3) 0.0026(3)
W24 0.0223(5) 0.0203(4) 0.0149(4) 0.0050(3) -0.0032(3) 0.0027(3)
W5 0.0205(5) 0.0163(4) 0.0169(4) 0.0075(3) 0.0072(3) 0.0061(3)
W10 0.0202(5) 0.0140(4) 0.0270(5) 0.0064(3) 0.0055(4) 0.0075(3)
W20 0.0224(5) 0.0202(4) 0.0214(4) 0.0078(4) 0.0093(4) -0.0005(4)
W16 0.0154(4) 0.0234(4) 0.0231(4) 0.0089(4) 0.0056(3) 0.0047(3)
W9 0.0218(5) 0.0209(4) 0.0199(4) -0.0046(4) -0.0016(4) 0.0026(4)
W14 0.0210(5) 0.0260(5) 0.0191(4) 0.0077(4) 0.0056(4) 0.0048(4)
W7 0.0196(5) 0.0221(5) 0.0380(5) 0.0152(4) 0.0098(4) 0.0054(4)
W6 0.0205(5) 0.0144(4) 0.0378(5) 0.0098(4) 0.0063(4) 0.0029(3)
W25 0.0242(5) 0.0276(5) 0.0238(5) 0.0077(4) -0.0073(4) 0.0086(4)
W12 0.0248(5) 0.0219(5) 0.0252(5) 0.0045(4) 0.0071(4) 0.0064(4)
W45 0.0206(5) 0.0246(5) 0.0395(6) 0.0052(4) 0.0002(4) -0.0003(4)
W22 0.0512(7) 0.0283(5) 0.0153(4) 0.0085(4) 0.0022(4) 0.0049(5)
W21 0.0575(7) 0.0259(5) 0.0221(5) 0.0129(4) 0.0094(5) 0.0033(5)
W23 0.0559(7) 0.0322(5) 0.0252(5) 0.0140(4) -0.0070(5) 0.0107(5)
As2 0.0159(11) 0.0127(10) 0.0158(10) 0.0052(8) 0.0038(8) 0.0047(8)
As3 0.0238(12) 0.0169(10) 0.0139(10) 0.0068(8) 0.0016(8) 0.0037(9)
As1 0.0146(11) 0.0138(10) 0.0178(10) 0.0034(8) 0.0039(8) 0.0026(8)
Gd3 0.0141(5) 0.0137(5) 0.0162(5) 0.0074(4) 0.0029(4) 0.0036(4)
Gd2 0.0137(5) 0.0130(5) 0.0153(5) 0.0034(4) 0.0027(4) 0.0033(4)
Gd1 0.0133(5) 0.0149(5) 0.0141(5) 0.0055(4) 0.0017(4) 0.0020(4)
Cs3 0.0295(8) 0.0190(6) 0.0254(7) 0.0087(5) 0.0074(6) 0.0052(6)
Cs1 0.0289(8) 0.0306(7) 0.0237(7) 0.0111(6) 0.0010(6) -0.0029(6)
Cs2 0.0224(8) 0.0351(8) 0.0348(8) 0.0144(7) 0.0069(6) 0.0077(6)
Cs4 0.116(3) 0.135(3) 0.104(2) 0.067(2) 0.0068(19) -0.001(2)
K9 0.016(3) 0.017(3) 0.019(3) 0.006(3) 0.001(2) 0.004(2)
K3 0.021(2) 0.006(2) 0.0047(19) -0.0040(17) -0.0031(17) -0.0002(18)
K5 0.022(3) 0.030(3) 0.049(3) 0.020(2) 0.008(2) 0.003(2)
K11 0.041(3) 0.022(2) 0.030(3) 0.011(2) 0.004(2) 0.000(2)
K2 0.025(3) 0.041(3) 0.027(3) 0.001(2) 0.008(2) 0.005(2)
K7 0.067(5) 0.060(4) 0.054(4) 0.046(3) -0.015(3) -0.020(3)
K15 0.058(5) 0.057(4) 0.085(6) 0.020(4) -0.010(4) 0.000(4)
K13 0.038(4) 0.083(5) 0.056(4) 0.012(4) 0.001(3) 0.002(4)
K12 0.064(5) 0.170(10) 0.066(5) 0.079(6) -0.042(4) -0.028(6)
K6 0.124(9) 0.097(7) 0.123(9) 0.076(7) -0.027(7) -0.013(6)
K8 0.150(11) 0.080(7) 0.129(10) 0.030(7) -0.012(8) 0.034(7)
K1 0.148(12) 0.113(9) 0.129(10) 0.012(8) -0.064(9) 0.005(8)
K14 0.096(8) 0.090(8) 0.210(15) -0.015(8) 0.048(9) -0.028(6)
K4 0.35(3) 0.22(2) 0.22(2) 0.107(18) 0.11(2) 0.11(2)
K10 0.066(10) 0.101(13) 0.070(10) 0.040(10) 0.021(8) 0.024(9)

loop_
_atom_type_symbol
_atom_type_description
_atom_type_scat_dispersion_real
_atom_type_scat_dispersion_imag
_atom_type_scat_source
As As 0.0499 2.0058 'International Tables Vol C Tables 4.2.6.8 and 6.1.1.4'
Cs Cs -0.3680 2.1192 'International Tables Vol C Tables 4.2.6.8 and 6.1.1.4'
Gd Gd -0.1653 3.9035 'International Tables Vol C Tables 4.2.6.8 and 6.1.1.4'
K K 0.2009 0.2494 'International Tables Vol C Tables 4.2.6.8 and 6.1.1.4'
O O 0.0106 0.0060 'International Tables Vol C Tables 4.2.6.8 and 6.1.1.4'
W W -0.8490 6.8722 'International Tables Vol C Tables 4.2.6.8 and 6.1.1.4'

loop_
_geom_angle_atom_site_label_1
_geom_angle_atom_site_label_2
_geom_angle_atom_site_label_3
_geom_angle
_geom_angle_site_symmetry_1
_geom_angle_site_symmetry_3
_geom_angle_publ_flag
O64 W13 O61 72.9(5) . . ?
O64 W13 Gd3 41.8(4) . . ?
O64 W13 Cs3 48.1(4) . . ?
O64 W13 Cs1 106.5(4) . . ?
O64 W13 Cs2 136.1(4) . . ?
O65 W13 O64 96.7(6) . . ?
O65 W13 O66 98.2(6) . . ?
O65 W13 O61 167.9(5) . . ?
O65 W13 O60 99.5(6) . . ?
O65 W13 O39 104.4(6) . . ?
O65 W13 Gd3 88.7(4) . . ?
O65 W13 Cs3 68.4(4) . . ?
O65 W13 Cs1 44.1(4) . . ?
O65 W13 Cs2 83.2(4) . . ?
O66 W13 O64 79.5(5) . . ?
O66 W13 O61 86.2(5) . . ?
O66 W13 Gd3 40.2(4) . . ?
O66 W13 Cs3 120.8(4) . . ?
O66 W13 Cs1 59.1(4) . . ?
O66 W13 Cs2 144.2(4) . . ?
O61 W13 Gd3 87.4(3) . . ?
O61 W13 Cs3 99.7(3) . . ?
O61 W13 Cs1 144.0(3) . . ?
O61 W13 Cs2 99.9(3) . . ?
O60 W13 O64 85.7(5) . . ?
O60 W13 O66 158.1(5) . . ?
O60 W13 O61 74.0(5) . . ?
O60 W13 Gd3 127.5(4) . . ?
O60 W13 Cs3 55.7(4) . . ?
O60 W13 Cs1 141.7(4) . . ?
O60 W13 Cs2 51.5(4) . . ?
O39 W13 O64 158.0(5) . . ?
O39 W13 O66 91.4(5) . . ?
O39 W13 O61 86.6(5) . . ?
O39 W13 O60 96.6(6) . . ?
O39 W13 Gd3 131.5(4) . . ?
O39 W13 Cs3 147.4(4) . . ?
O39 W13 Cs1 85.2(4) . . ?
O39 W13 Cs2 54.3(4) . . ?
Gd3 W13 Cs3 80.90(3) . . ?
Gd3 W13 Cs1 72.45(3) . . ?
Gd3 W13 Cs2 171.30(3) . . ?
Cs3 W13 Cs2 93.16(3) . . ?
Cs1 W13 Cs3 105.93(3) . . ?
Cs1 W13 Cs2 103.41(4) . . ?
O28 W2 O19 96.9(5) . . ?
O28 W2 O14 99.1(6) . . ?
O28 W2 O29 105.0(6) . . ?
O28 W2 O21 167.0(5) . . ?
O28 W2 O27 98.5(6) . . ?
O28 W2 Gd2 88.4(4) . . ?
O28 W2 Cs3 83.0(4) . 2_666 ?
O28 W2 Cs1 68.7(4) . . ?
O28 W2 Cs2 43.5(4) . . ?
O19 W2 O21 71.7(5) . . ?
O19 W2 Gd2 41.7(3) . . ?
O19 W2 Cs3 137.4(3) . 2_666 ?
O19 W2 Cs1 48.4(3) . . ?
O19 W2 Cs2 107.4(3) . . ?
O14 W2 O19 79.4(5) . . ?
O14 W2 O21 85.2(5) . . ?
O14 W2 Gd2 40.7(4) . . ?
O14 W2 Cs3 142.9(4) . 2_666 ?
O14 W2 Cs1 121.5(4) . . ?
O14 W2 Cs2 60.9(4) . . ?
O29 W2 O19 157.3(5) . . ?
O29 W2 O14 90.9(6) . . ?
O29 W2 O21 87.1(5) . . ?
O29 W2 O27 96.5(6) . . ?
O29 W2 Gd2 131.5(4) . . ?
O29 W2 Cs3 53.5(4) . 2_666 ?
O29 W2 Cs1 147.3(4) . . ?
O29 W2 Cs2 85.0(4) . . ?
O21 W2 Gd2 87.0(3) . . ?
O21 W2 Cs3 101.0(3) . 2_666 ?
O21 W2 Cs1 98.5(3) . . ?
O21 W2 Cs2 145.0(3) . . ?
O27 W2 O19 86.2(5) . . ?
O27 W2 O14 158.4(5) . . ?
O27 W2 O21 74.9(5) . . ?
O27 W2 Gd2 127.9(4) . . ?
O27 W2 Cs3 52.1(4) . 2_666 ?
O27 W2 Cs1 55.0(4) . . ?
O27 W2 Cs2 139.9(4) . . ?
Gd2 W2 Cs3 171.19(3) . 2_666 ?
Gd2 W2 Cs1 81.04(3) . . ?
Gd2 W2 Cs2 73.30(3) . . ?
Cs1 W2 Cs3 93.93(3) . 2_666 ?
Cs2 W2 Cs3 101.47(4) . 2_666 ?
Cs2 W2 Cs1 106.33(4) . . ?
O98 W19 O99 79.3(5) . . ?
O98 W19 O108 86.0(5) . . ?
O98 W19 Gd1 39.9(4) . 2_666 ?
O98 W19 Cs3 58.5(4) . . ?
O98 W19 Cs1 143.0(4) . . ?
O98 W19 Cs2 122.3(4) . 2_666 ?
O99 W19 O108 72.6(5) . . ?
O99 W19 Gd1 41.8(4) . 2_666 ?
O99 W19 Cs3 106.0(4) . . ?
O99 W19 Cs1 137.7(4) . . ?
O99 W19 Cs2 49.7(4) . 2_666 ?
O100 W19 O98 98.5(6) . . ?
O100 W19 O99 97.2(6) . . ?
O100 W19 O108 168.0(5) . . ?
O100 W19 O79 98.6(6) . . ?
O100 W19 O75 103.4(6) . . ?
O100 W19 Gd1 89.2(4) . 2_666 ?
O100 W19 Cs3 44.6(4) . . ?
O100 W19 Cs1 81.4(4) . . ?
O100 W19 Cs2 68.3(4) . 2_666 ?
O108 W19 Gd1 87.1(3) . 2_666 ?
O108 W19 Cs3 143.3(3) . . ?
O108 W19 Cs1 101.8(3) . . ?
O108 W19 Cs2 99.8(3) . 2_666 ?
O79 W19 O98 159.1(5) . . ?
O79 W19 O99 86.7(5) . . ?
O79 W19 O108 75.0(5) . . ?
O79 W19 Gd1 128.6(4) . 2_666 ?
O79 W19 Cs3 141.5(4) . . ?
O79 W19 Cs1 52.2(4) . . ?
O79 W19 Cs2 54.7(4) . 2_666 ?
O75 W19 O98 91.5(6) . . ?
O75 W19 O99 158.5(6) . . ?
O75 W19 O108 87.5(5) . . ?
O75 W19 O79 96.2(6) . . ?
O75 W19 Gd1 131.4(4) . 2_666 ?
O75 W19 Cs3 84.9(4) . . ?
O75 W19 Cs1 53.4(4) . . ?
O75 W19 Cs2 145.7(4) . 2_666 ?
Gd1 W19 Cs3 71.78(3) 2_666 . ?
Gd1 W19 Cs1 170.48(3) 2_666 . ?
Gd1 W19 Cs2 82.75(4) 2_666 2_666 ?
Cs3 W19 Cs1 102.11(3) . . ?
Cs3 W19 Cs2 106.50(4) . 2_666 ?
Cs2 W19 Cs1 92.28(4) 2_666 . ?
O64 W17 O63 81.4(5) . . ?
O64 W17 O61 73.4(5) . . ?
O64 W17 Gd3 43.1(4) . . ?
O64 W17 Cs3 49.7(4) . . ?
O64 W17 K14 154.2(4) . 2_766 ?
O62 W17 O64 101.0(6) . . ?
O62 W17 O63 97.4(6) . . ?
O62 W17 O57 100.2(6) . . ?
O62 W17 O61 172.7(6) . . ?
O62 W17 O59 101.1(6) . . ?
O62 W17 Gd3 90.2(5) . . ?
O62 W17 Cs3 71.4(5) . . ?
O62 W17 K14 53.2(5) . 2_766 ?
O63 W17 O61 86.5(5) . . ?
O63 W17 Gd3 41.1(4) . . ?
O63 W17 Cs3 123.7(4) . . ?
O63 W17 K14 98.7(5) . 2_766 ?
O57 W17 O64 156.7(6) . . ?
O57 W17 O63 86.6(6) . . ?
O57 W17 O61 86.1(5) . . ?
O57 W17 O59 93.9(6) . . ?
O57 W17 Gd3 127.7(4) . . ?
O57 W17 Cs3 148.9(4) . . ?
O57 W17 K14 47.5(5) . 2_766 ?
O61 W17 Gd3 88.7(3) . . ?
O61 W17 Cs3 101.3(3) . . ?
O61 W17 K14 132.4(4) . 2_766 ?
O59 W17 O64 91.3(6) . . ?
O59 W17 O63 161.1(6) . . ?
O59 W17 O61 74.8(5) . . ?
O59 W17 Gd3 134.4(4) . . ?
O59 W17 Cs3 60.1(4) . . ?
O59 W17 K14 95.4(5) . 2_766 ?
Gd3 W17 Cs3 82.97(3) . . ?
Gd3 W17 K14 125.3(3) . 2_766 ?
K14 W17 Cs3 113.80(19) 2_766 . ?
O94 W26 O95 72.2(5) . . ?
O94 W26 Gd1 41.9(4) . 2_666 ?
O94 W26 Cs3 106.0(4) . . ?
O94 W26 K15 137.9(4) . . ?
O98 W26 O94 80.0(5) . . ?
O98 W26 O95 86.0(5) . . ?
O98 W26 Gd1 40.7(4) . 2_666 ?
O98 W26 Cs3 51.7(4) . . ?
O98 W26 K15 142.1(4) . . ?
O97 W26 O94 94.9(6) . . ?
O97 W26 O98 98.1(6) . . ?
O97 W26 O93 98.2(6) . . ?
O97 W26 O95 165.6(5) . . ?
O97 W26 O76 104.2(6) . . ?
O97 W26 Gd1 87.3(4) . 2_666 ?
O97 W26 Cs3 52.4(4) . . ?
O97 W26 K15 81.4(4) . . ?
O93 W26 O94 86.6(6) . . ?
O93 W26 O98 159.7(6) . . ?
O93 W26 O95 75.3(5) . . ?
O93 W26 Gd1 128.5(4) . 2_666 ?
O93 W26 Cs3 148.1(4) . . ?
O93 W26 K15 53.0(4) . . ?
O95 W26 Gd1 87.0(3) . 2_666 ?
O95 W26 Cs3 136.2(3) . . ?
O95 W26 K15 103.8(4) . . ?
O76 W26 O94 159.6(6) . . ?
O76 W26 O98 90.1(6) . . ?
O76 W26 O93 97.6(6) . . ?
O76 W26 O95 89.5(5) . . ?
O76 W26 Gd1 130.8(4) . 2_666 ?
O76 W26 Cs3 80.8(4) . . ?
O76 W26 K15 54.1(4) . . ?
Gd1 W26 Cs3 68.83(3) 2_666 . ?
Gd1 W26 K15 168.67(12) 2_666 . ?
K15 W26 Cs3 104.49(12) . . ?
O19 W4 O18 80.7(5) . . ?
O19 W4 O21 73.1(5) . . ?
O19 W4 Gd2 42.5(4) . . ?
O19 W4 Cs1 51.2(4) . . ?
O19 W4 K6 151.5(4) . 2_656 ?
O19 W4 K8 107.3(4) . . ?
O18 W4 O21 85.8(5) . . ?
O18 W4 Gd2 41.1(4) . . ?
O18 W4 Cs1 124.6(4) . . ?
O18 W4 K6 95.7(4) . 2_656 ?
O18 W4 K8 56.0(4) . . ?
O21 W4 Gd2 88.1(3) . . ?
O21 W4 Cs1 101.7(3) . . ?
O21 W4 K6 135.1(4) . 2_656 ?
O21 W4 K8 140.2(4) . . ?
O22 W4 O19 92.3(6) . . ?
O22 W4 O18 160.8(6) . . ?
O22 W4 O21 75.0(6) . . ?
O22 W4 O20 93.9(6) . . ?
O22 W4 Gd2 134.8(4) . . ?
O22 W4 Cs1 60.0(4) . . ?
O22 W4 K6 98.8(5) . 2_656 ?
O22 W4 K8 143.0(5) . . ?
O23 W4 O19 100.7(6) . . ?
O23 W4 O18 99.0(6) . . ?
O23 W4 O21 171.6(6) . . ?
O23 W4 O22 99.9(7) . . ?
O23 W4 O20 100.0(7) . . ?
O23 W4 Gd2 90.9(5) . . ?
O23 W4 Cs1 69.9(5) . . ?
O23 W4 K6 51.7(5) . 2_656 ?
O23 W4 K8 46.6(5) . . ?
O20 W4 O19 157.0(6) . . ?
O20 W4 O18 86.3(6) . . ?
O20 W4 O21 87.2(6) . . ?
O20 W4 Gd2 127.5(4) . . ?
O20 W4 Cs1 148.0(4) . . ?
O20 W4 K6 48.3(5) . 2_656 ?
O20 W4 K8 80.2(5) . . ?
Gd2 W4 Cs1 83.86(3) . . ?
Gd2 W4 K6 121.4(2) . 2_656 ?
Gd2 W4 K8 70.85(19) . . ?
Cs1 W4 K8 108.95(18) . . ?
K6 W4 Cs1 113.49(17) 2_656 . ?
K6 W4 K8 50.6(3) 2_656 . ?
O66 W11 O67 79.2(5) . . ?
O66 W11 O02Z 85.9(5) . . ?
O66 W11 Gd3 40.1(4) . . ?
O66 W11 Cs1 51.8(4) . . ?
O66 W11 K8 142.3(4) . . ?
O67 W11 O02Z 71.2(5) . . ?
O67 W11 Gd3 41.9(3) . . ?
O67 W11 Cs1 106.6(3) . . ?
O67 W11 K8 138.5(4) . . ?
O68 W11 O66 97.9(6) . . ?
O68 W11 O67 95.8(6) . . ?
O68 W11 O46 99.6(6) . . ?
O68 W11 O02Z 165.7(6) . . ?
O68 W11 O41 104.5(6) . . ?
O68 W11 Gd3 87.3(4) . . ?
O68 W11 Cs1 52.4(5) . . ?
O68 W11 K8 79.9(5) . . ?
O46 W11 O66 158.1(6) . . ?
O46 W11 O67 85.8(5) . . ?
O46 W11 O02Z 74.1(5) . . ?
O46 W11 Gd3 127.7(4) . . ?
O46 W11 Cs1 149.6(4) . . ?
O46 W11 K8 54.9(4) . . ?
O02Z W11 Gd3 86.8(3) . . ?
O02Z W11 Cs1 136.0(3) . . ?
O02Z W11 K8 105.5(4) . . ?
O41 W11 O66 92.0(6) . . ?
O41 W11 O67 158.8(5) . . ?
O41 W11 O46 96.5(6) . . ?
O41 W11 O02Z 89.1(5) . . ?
O41 W11 Gd3 132.1(4) . . ?
O41 W11 Cs1 81.9(4) . . ?
O41 W11 K8 53.3(4) . . ?
Gd3 W11 Cs1 68.97(3) . . ?
Gd3 W11 K8 167.2(2) . . ?
K8 W11 Cs1 103.10(18) . . ?
O61 W15 Cs2 105.1(3) . . ?
O61 W15 Cs4 136.2(3) . 2_766 ?
O60 W15 O61 73.2(5) . . ?
O60 W15 O59 79.2(5) . . ?
O60 W15 Cs2 56.8(4) . . ?
O60 W15 Cs4 148.1(4) . 2_766 ?
O59 W15 O61 72.1(5) . . ?
O59 W15 Cs2 133.5(4) . . ?
O59 W15 Cs4 97.0(4) . 2_766 ?
O52 W15 O61 83.0(5) . . ?
O52 W15 O60 155.1(6) . . ?
O52 W15 O59 86.9(6) . . ?
O52 W15 Cs2 139.6(4) . . ?
O52 W15 Cs4 53.7(4) . 2_766 ?
O40 W15 O61 89.4(6) . . ?
O40 W15 O60 92.3(6) . . ?
O40 W15 O59 161.1(6) . . ?
O40 W15 O52 94.5(6) . . ?
O40 W15 Cs2 47.1(5) . . ?
O40 W15 Cs4 99.0(5) . 2_766 ?
O58 W15 O61 165.6(6) . . ?
O58 W15 O60 100.1(6) . . ?
O58 W15 O59 94.3(6) . . ?
O58 W15 O52 101.4(6) . . ?
O58 W15 O40 103.8(7) . . ?
O58 W15 Cs2 80.6(5) . . ?
O58 W15 Cs4 48.3(5) . 2_766 ?
Cs4 W15 Cs2 111.98(6) 2_766 . ?
O67 W18 O63 80.9(5) . . ?
O67 W18 O02Z 72.4(5) . . ?
O67 W18 Gd3 42.7(4) . . ?
O67 W18 K4 50.1(6) . 2_656 ?
O63 W18 O02Z 86.5(5) . . ?
O63 W18 Gd3 40.9(4) . . ?
O63 W18 K4 114.8(5) . 2_656 ?
O70 W18 O67 99.8(6) . . ?
O70 W18 O63 98.7(6) . . ?
O70 W18 O02Z 169.9(6) . . ?
O70 W18 O69 99.4(6) . . ?
O70 W18 O56 102.4(6) . . ?
O70 W18 Gd3 90.5(5) . . ?
O70 W18 K4 60.0(7) . 2_656 ?
O02Z W18 Gd3 87.8(3) . . ?
O02Z W18 K4 110.0(6) . 2_656 ?
O69 W18 O67 90.8(6) . . ?
O69 W18 O63 161.1(6) . . ?
O69 W18 O02Z 74.8(5) . . ?
O69 W18 O56 93.7(6) . . ?
O69 W18 Gd3 133.5(4) . . ?
O69 W18 K4 70.5(6) . 2_656 ?
O56 W18 O67 156.2(6) . . ?
O56 W18 O63 87.6(6) . . ?
O56 W18 O02Z 86.3(5) . . ?
O56 W18 Gd3 128.5(4) . . ?
O56 W18 K4 152.2(6) . 2_656 ?
Gd3 W18 K4 76.0(3) . 2_656 ?
O14 W1 O13 79.5(5) . . ?
O14 W1 O11 85.6(5) . . ?
O14 W1 Gd2 40.0(4) . . ?
O14 W1 Cs2 52.0(4) . . ?
O13 W1 O11 72.7(5) . . ?
O13 W1 Gd2 41.9(4) . . ?
O13 W1 Cs2 105.4(4) . . ?
O10 W1 O14 158.8(5) . . ?
O10 W1 O13 86.9(5) . . ?
O10 W1 O11 74.7(5) . . ?
O10 W1 Gd2 128.8(4) . . ?
O10 W1 Cs2 148.8(4) . . ?
O31 W1 O14 91.5(5) . . ?
O31 W1 O13 161.5(5) . . ?
O31 W1 O10 96.6(6) . . ?
O31 W1 O11 90.6(5) . . ?
O31 W1 Gd2 131.5(4) . . ?
O31 W1 Cs2 80.8(4) . . ?
O11 W1 Gd2 86.6(3) . . ?
O11 W1 Cs2 136.1(3) . . ?
O12 W1 O14 98.4(6) . . ?
O12 W1 O13 93.6(6) . . ?
O12 W1 O10 98.7(6) . . ?
O12 W1 O31 103.8(6) . . ?
O12 W1 O11 164.8(6) . . ?
O12 W1 Gd2 87.2(5) . . ?
O12 W1 Cs2 52.9(5) . . ?
Gd2 W1 Cs2 68.70(3) . . ?
O99 W27 O108 73.1(5) . . ?
O99 W27 O106 80.8(5) . . ?
O99 W27 Gd1 42.4(4) . 2_666 ?
O99 W27 Cs2 49.3(4) . 2_666 ?
O108 W27 Gd1 87.5(3) . 2_666 ?
O108 W27 Cs2 98.9(3) . 2_666 ?
O106 W27 O108 85.8(5) . . ?
O106 W27 Gd1 41.0(4) . 2_666 ?
O106 W27 Cs2 124.3(4) . 2_666 ?
O103 W27 O99 100.7(6) . . ?
O103 W27 O108 171.5(6) . . ?
O103 W27 O106 99.2(6) . . ?
O103 W27 O81 99.9(6) . . ?
O103 W27 O104 101.3(7) . . ?
O103 W27 Gd1 91.7(5) . 2_666 ?
O103 W27 Cs2 72.6(5) . 2_666 ?
O81 W27 O99 90.8(6) . . ?
O81 W27 O108 74.7(5) . . ?
O81 W27 O106 160.2(6) . . ?
O81 W27 O104 94.6(7) . . ?
O81 W27 Gd1 133.2(4) . 2_666 ?
O81 W27 Cs2 58.0(4) . 2_666 ?
O104 W27 O99 156.0(6) . . ?
O104 W27 O108 85.8(6) . . ?
O104 W27 O106 86.5(6) . . ?
O104 W27 Gd1 127.4(5) . 2_666 ?
O104 W27 Cs2 149.0(5) . 2_666 ?
Gd1 W27 Cs2 83.57(3) 2_666 2_666 ?
O18 W3 O11 85.1(5) . . ?
O18 W3 Gd2 40.1(4) . . ?
O13 W3 O18 80.1(5) . . ?
O13 W3 O11 72.5(5) . . ?
O13 W3 Gd2 42.7(4) . . ?
O11 W3 Gd2 86.9(3) . . ?
O17 W3 O18 87.0(6) . . ?
O17 W3 O13 156.6(6) . . ?
O17 W3 O11 87.1(5) . . ?
O17 W3 Gd2 127.0(4) . . ?
O8 W3 O18 160.0(6) . . ?
O8 W3 O13 92.5(6) . . ?
O8 W3 O11 74.9(6) . . ?
O8 W3 O17 93.1(6) . . ?
O8 W3 Gd2 135.2(5) . . ?
O16 W3 O18 99.2(6) . . ?
O16 W3 O13 98.0(6) . . ?
O16 W3 O11 168.9(6) . . ?
O16 W3 O17 103.3(6) . . ?
O16 W3 O8 100.2(7) . . ?
O16 W3 Gd2 89.9(5) . . ?
O94 W24 O95 73.0(5) . . ?
O94 W24 Gd1 41.8(4) . 2_666 ?
O94 W24 K13 93.6(4) . . ?
O94 W24 K12 139.5(4) . 2_767 ?
O94 W24 K10 48.9(5) . 2_766 ?
O106 W24 O94 80.2(5) . . ?
O106 W24 O95 85.7(5) . . ?
O106 W24 Gd1 40.9(4) . 2_666 ?
O106 W24 K13 150.5(4) . . ?
O106 W24 K12 139.5(4) . 2_767 ?
O106 W24 K10 115.2(5) . 2_766 ?
O95 W24 Gd1 86.9(3) . 2_666 ?
O95 W24 K13 120.2(4) . . ?
O95 W24 K12 97.8(4) . 2_767 ?
O95 W24 K10 108.6(4) . 2_766 ?
O107 W24 O94 90.8(6) . . ?
O107 W24 O106 160.3(6) . . ?
O107 W24 O95 74.8(6) . . ?
O107 W24 Gd1 132.6(5) . 2_666 ?
O107 W24 K13 46.7(5) . . ?
O107 W24 K12 49.2(5) . 2_767 ?
O107 W24 K10 69.3(5) . 2_766 ?
O105 W24 O94 157.6(6) . . ?
O105 W24 O106 87.9(6) . . ?
O105 W24 O95 87.4(6) . . ?
O105 W24 O107 94.4(7) . . ?
O105 W24 Gd1 128.7(5) . 2_666 ?
O105 W24 K13 105.8(5) . . ?
O105 W24 K12 52.3(5) . 2_767 ?
O105 W24 K10 152.2(5) . 2_766 ?
O101 W24 O94 97.9(6) . . ?
O101 W24 O106 99.6(6) . . ?
O101 W24 O95 168.6(6) . . ?
O101 W24 O107 99.0(7) . . ?
O101 W24 O105 102.7(7) . . ?
O101 W24 Gd1 90.6(5) . 2_666 ?
O101 W24 K13 52.5(5) . . ?
O101 W24 K12 84.7(5) . 2_767 ?
O101 W24 K10 60.1(6) . 2_766 ?
Gd1 W24 K13 120.86(13) 2_666 . ?
Gd1 W24 K12 175.30(17) 2_666 2_767 ?
Gd1 W24 K10 76.1(3) 2_666 2_766 ?
K13 W24 K12 56.36(18) . 2_767 ?
K10 W24 K13 46.7(3) 2_766 . ?
K10 W24 K12 102.0(3) 2_766 2_767 ?
O21 W5 Cs3 102.7(3) . 2_666 ?
O21 W5 K7 100.7(3) . 2_656 ?
O27 W5 O21 73.5(5) . . ?
O27 W5 O22 80.5(5) . . ?
O27 W5 Cs3 54.3(4) . 2_666 ?
O27 W5 K7 129.8(4) . 2_656 ?
O22 W5 O21 71.5(5) . . ?
O22 W5 Cs3 133.2(4) . 2_666 ?
O22 W5 K7 51.7(4) . 2_656 ?
O25 W5 O21 89.6(6) . . ?
O25 W5 O27 91.8(6) . . ?
O25 W5 O22 160.9(6) . . ?
O25 W5 O26 96.0(6) . . ?
O25 W5 Cs3 47.2(4) . 2_666 ?
O25 W5 K7 138.4(5) . 2_656 ?
O24 W5 O21 165.2(6) . . ?
O24 W5 O27 99.2(6) . . ?
O24 W5 O22 94.8(6) . . ?
O24 W5 O25 103.7(7) . . ?
O24 W5 O26 101.7(7) . . ?
O24 W5 Cs3 82.4(5) . 2_666 ?
O24 W5 K7 73.8(5) . 2_656 ?
O26 W5 O21 83.0(6) . . ?
O26 W5 O27 155.2(6) . . ?
O26 W5 O22 84.6(6) . . ?
O26 W5 Cs3 141.9(4) . 2_666 ?
O26 W5 K7 46.6(5) . 2_656 ?
K7 W5 Cs3 156.11(11) 2_656 2_666 ?
O46 W10 O02Z 71.6(5) . . ?
O46 W10 O69 79.5(5) . . ?
O46 W10 K7 44.9(4) . . ?
O02Z W10 K7 116.5(3) . . ?
O49 W10 O46 154.2(6) . . ?
O49 W10 O02Z 83.9(5) . . ?
O49 W10 O69 85.3(6) . . ?
O49 W10 K7 158.0(4) . . ?
O69 W10 O02Z 71.0(5) . . ?
O69 W10 K7 93.3(4) . . ?
O43 W10 O46 91.2(6) . . ?
O43 W10 O02Z 88.8(6) . . ?
O43 W10 O49 96.1(7) . . ?
O43 W10 O69 159.5(6) . . ?
O43 W10 K7 92.8(5) . . ?
O71 W10 O46 100.5(7) . . ?
O71 W10 O02Z 165.3(6) . . ?
O71 W10 O49 101.6(7) . . ?
O71 W10 O69 95.6(6) . . ?
O71 W10 O43 104.0(7) . . ?
O71 W10 K7 56.6(5) . . ?
O108 W20 Cs1 103.1(3) . . ?
O79 W20 O108 73.2(5) . . ?
O79 W20 O81 79.2(5) . . ?
O79 W20 Cs1 54.4(4) . . ?
O78 W20 O108 90.0(6) . . ?
O78 W20 O79 91.8(6) . . ?
O78 W20 O82 96.4(7) . . ?
O78 W20 O81 161.1(6) . . ?
O78 W20 Cs1 47.4(5) . . ?
O82 W20 O108 83.2(6) . . ?
O82 W20 O79 154.9(6) . . ?
O82 W20 O81 85.7(6) . . ?
O82 W20 Cs1 142.5(5) . . ?
O81 W20 O108 71.6(5) . . ?
O81 W20 Cs1 131.6(4) . . ?
O80 W20 O108 165.0(6) . . ?
O80 W20 O79 99.9(6) . . ?
O80 W20 O78 103.7(7) . . ?
O80 W20 O82 101.1(7) . . ?
O80 W20 O81 94.3(6) . . ?
O80 W20 Cs1 82.4(5) . . ?
O57 W16 O51 85.1(5) . . ?
O57 W16 K5 151.2(4) . 1_655 ?
O57 W16 K14 51.3(5) . 2_766 ?
O57 W16 K10 118.4(5) . . ?
O54 W16 O57 87.2(6) . . ?
O54 W16 O48 96.2(7) . . ?
O54 W16 O51 73.4(6) . . ?
O54 W16 O56 155.5(6) . . ?
O54 W16 K5 85.8(5) . 1_655 ?
O54 W16 K14 91.1(5) . 2_766 ?
O54 W16 K10 41.8(5) . . ?
O48 W16 O57 158.1(6) . . ?
O48 W16 O51 75.3(6) . . ?
O48 W16 O56 86.9(6) . . ?
O48 W16 K5 50.6(5) . 1_655 ?
O48 W16 K14 149.7(5) . 2_766 ?
O48 W16 K10 76.3(5) . . ?
O55 W16 O57 99.3(6) . . ?
O55 W16 O54 101.8(7) . . ?
O55 W16 O48 101.2(7) . . ?
O55 W16 O51 173.5(6) . . ?
O55 W16 O56 101.4(6) . . ?
O55 W16 K5 55.3(5) . 1_655 ?
O55 W16 K14 48.5(5) . 2_766 ?
O55 W16 K10 70.4(6) . . ?
O51 W16 K5 119.2(3) . 1_655 ?
O51 W16 K14 134.8(4) . 2_766 ?
O51 W16 K10 103.3(4) . . ?
O56 W16 O57 81.5(6) . . ?
O56 W16 O51 83.9(5) . . ?
O56 W16 K5 114.1(4) . 1_655 ?
O56 W16 K14 98.5(5) . 2_766 ?
O56 W16 K10 159.0(5) . . ?
K5 W16 K14 101.0(2) 1_655 2_766 ?
K5 W16 K10 45.1(3) 1_655 . ?
K14 W16 K10 90.2(4) 2_766 . ?
O10 W9 O11 71.4(5) . . ?
O10 W9 O8 80.0(6) . . ?
O10 W9 K1 89.3(5) . . ?
O11 W9 K1 136.9(4) . . ?
O8 W9 O11 71.3(5) . . ?
O8 W9 K1 144.2(5) . . ?
O9 W9 O10 91.1(6) . . ?
O9 W9 O11 88.4(6) . . ?
O9 W9 O8 159.5(6) . . ?
O9 W9 O5 96.4(7) . . ?
O9 W9 O7 102.5(8) . . ?
O9 W9 K1 52.9(5) . . ?
O5 W9 O10 155.1(6) . . ?
O5 W9 O11 85.0(6) . . ?
O5 W9 O8 84.9(6) . . ?
O5 W9 K1 114.2(5) . . ?
O7 W9 O10 100.3(7) . . ?
O7 W9 O11 166.6(7) . . ?
O7 W9 O8 97.3(7) . . ?
O7 W9 O5 101.3(7) . . ?
O7 W9 K1 51.0(6) . . ?
O54 W14 O51 71.5(5) . . ?
O54 W14 Cs4 92.3(4) . 2_766 ?
O54 W14 K3 140.7(4) . 2_655 ?
O54 W14 K10 42.0(5) . . ?
O51 W14 Cs4 137.7(3) . 2_766 ?
O51 W14 K3 134.5(3) . 2_655 ?
O51 W14 K10 102.9(4) . . ?
O52 W14 O54 81.1(6) . . ?
O52 W14 O51 84.5(5) . . ?
O52 W14 O72 155.7(6) . . ?
O52 W14 Cs4 53.9(4) . 2_766 ?
O52 W14 K3 123.3(4) . 2_655 ?
O52 W14 K10 111.5(5) . . ?
O42 W14 O54 161.2(7) . . ?
O42 W14 O51 89.9(6) . . ?
O42 W14 O52 94.2(7) . . ?
O42 W14 O72 95.4(7) . . ?
O42 W14 Cs4 99.6(5) . 2_766 ?
O42 W14 K3 56.2(5) . 2_655 ?
O42 W14 K10 152.0(6) . . ?
O72 W14 O54 82.6(6) . . ?
O72 W14 O51 73.2(5) . . ?
O72 W14 Cs4 145.0(4) . 2_766 ?
O72 W14 K3 80.3(4) . 2_655 ?
O72 W14 K10 65.7(5) . . ?
O53 W14 O54 94.9(7) . . ?
O53 W14 O51 164.9(6) . . ?
O53 W14 O52 100.2(7) . . ?
O53 W14 O42 103.9(7) . . ?
O53 W14 O72 99.1(7) . . ?
O53 W14 Cs4 46.7(5) . 2_766 ?
O53 W14 K3 53.8(5) . 2_655 ?
O53 W14 K10 62.0(6) . . ?
K3 W14 Cs4 82.19(8) 2_655 2_766 ?
K10 W14 Cs4 87.5(3) . 2_766 ?
K10 W14 K3 98.7(3) . 2_655 ?
O6 W7 K7 100.6(4) . 2_656 ?
O6 W7 K4 99.4(5) . . ?
O34 W7 O6 71.6(5) . . ?
O34 W7 K7 49.0(4) . 2_656 ?
O34 W7 K4 40.4(6) . . ?
O2 W7 O6 73.7(6) . . ?
O2 W7 O34 82.2(6) . . ?
O2 W7 K7 128.3(5) . 2_656 ?
O2 W7 K4 62.2(6) . . ?
O26 W7 O6 83.9(5) . . ?
O26 W7 O34 81.5(6) . . ?
O26 W7 O2 155.5(6) . . ?
O26 W7 K7 46.0(4) . 2_656 ?
O26 W7 K4 113.4(6) . . ?
O33 W7 O6 90.2(6) . . ?
O33 W7 O34 161.6(7) . . ?
O33 W7 O2 95.4(7) . . ?
O33 W7 O26 94.5(7) . . ?
O33 W7 O37 103.1(8) . . ?
O33 W7 K7 136.4(5) . 2_656 ?
O33 W7 K4 151.3(7) . . ?
O37 W7 O6 165.1(6) . . ?
O37 W7 O34 95.3(7) . . ?
O37 W7 O2 97.9(7) . . ?
O37 W7 O26 101.6(7) . . ?
O37 W7 K7 74.5(6) . 2_656 ?
O37 W7 K4 65.7(6) . . ?
K4 W7 K7 68.5(4) . 2_656 ?
O17 W6 O6 83.9(5) . . ?
O17 W6 O20 81.3(6) . . ?
O17 W6 K11 111.1(4) . 2_656 ?
O17 W6 K6 95.5(4) . 2_656 ?
O17 W6 K4 155.9(5) . . ?
O36 W6 O17 88.1(6) . . ?
O36 W6 O6 75.2(6) . . ?
O36 W6 O20 157.9(6) . . ?
O36 W6 O34 95.8(7) . . ?
O36 W6 K11 49.6(5) . 2_656 ?
O36 W6 K6 148.3(5) . 2_656 ?
O36 W6 K4 73.4(6) . . ?
O6 W6 K11 120.4(3) . 2_656 ?
O6 W6 K6 136.5(4) . 2_656 ?
O6 W6 K4 105.5(5) . . ?
O20 W6 O6 84.4(5) . . ?
O20 W6 K11 152.5(4) . 2_656 ?
O20 W6 K6 52.8(5) . 2_656 ?
O20 W6 K4 121.2(6) . . ?
O34 W6 O17 155.2(6) . . ?
O34 W6 O6 73.6(6) . . ?
O34 W6 O20 86.4(6) . . ?
O34 W6 K11 89.5(5) . 2_656 ?
O34 W6 K6 94.0(5) . 2_656 ?
O34 W6 K4 45.6(6) . . ?
O35 W6 O17 100.2(7) . . ?
O35 W6 O36 100.3(7) . . ?
O35 W6 O6 173.9(6) . . ?
O35 W6 O20 100.6(7) . . ?
O35 W6 O34 103.1(7) . . ?
O35 W6 K11 54.0(5) . 2_656 ?
O35 W6 K6 48.0(6) . 2_656 ?
O35 W6 K4 69.0(6) . . ?
K11 W6 K6 100.49(18) 2_656 2_656 ?
K11 W6 K4 44.9(4) 2_656 . ?
K4 W6 K6 92.6(4) . 2_656 ?
O93 W25 O95 72.6(5) . . ?
O93 W25 O107 80.4(6) . . ?
O93 W25 K12 129.6(4) . 2_767 ?
O93 W25 K12 142.2(4) . . ?
O95 W25 K12 97.9(4) . 2_767 ?
O95 W25 K12 144.6(4) . . ?
O107 W25 O95 71.3(5) . . ?
O107 W25 K12 102.8(5) . . ?
O107 W25 K12 50.5(4) . 2_767 ?
O92 W25 O93 91.6(6) . . ?
O92 W25 O95 88.5(6) . . ?
O92 W25 O107 159.6(7) . . ?
O92 W25 O90 95.2(7) . . ?
O92 W25 K12 138.4(5) . 2_767 ?
O92 W25 K12 95.0(5) . . ?
O90 W25 O93 155.8(6) . . ?
O90 W25 O95 84.3(6) . . ?
O90 W25 O107 85.3(6) . . ?
O90 W25 K12 60.3(5) . . ?
O90 W25 K12 45.3(5) . 2_767 ?
O96 W25 O93 99.8(7) . . ?
O96 W25 O95 165.5(6) . . ?
O96 W25 O107 95.6(7) . . ?
O96 W25 O92 104.3(7) . . ?
O96 W25 O90 101.0(7) . . ?
O96 W25 K12 77.2(6) . 2_767 ?
O96 W25 K12 42.6(6) . . ?
K12 W25 K12 57.5(3) . 2_767 ?
O48 W12 O51 72.7(5) . . ?
O48 W12 K1 145.8(5) . 2_655 ?
O47 W12 O48 94.9(7) . . ?
O47 W12 O49 101.3(7) . . ?
O47 W12 O51 165.7(6) . . ?
O47 W12 O72 99.0(7) . . ?
O47 W12 O44 103.2(7) . . ?
O47 W12 K1 51.1(6) . 2_655 ?
O49 W12 O48 81.9(6) . . ?
O49 W12 O51 84.2(5) . . ?
O49 W12 K1 105.8(5) . 2_655 ?
O51 W12 K1 140.3(4) . 2_655 ?
O72 W12 O48 82.1(6) . . ?
O72 W12 O49 155.0(6) . . ?
O72 W12 O51 72.8(5) . . ?
O72 W12 K1 98.2(5) . 2_655 ?
O44 W12 O48 161.9(7) . . ?
O44 W12 O49 93.8(7) . . ?
O44 W12 O51 89.4(6) . . ?
O44 W12 O72 95.5(7) . . ?
O44 W12 K1 52.3(6) . 2_655 ?
O1 W45 O36 94.3(8) . . ?
O1 W45 O6 166.0(7) . . ?
O1 W45 O2 100.2(8) . . ?
O1 W45 O5 100.7(8) . . ?
O1 W45 K3 46.7(6) . . ?
O36 W45 O6 72.6(5) . . ?
O36 W45 K3 77.3(4) . . ?
O6 W45 K3 131.3(3) . . ?
O2 W45 O36 82.0(6) . . ?
O2 W45 O6 73.6(6) . . ?
O2 W45 O5 154.4(6) . . ?
O2 W45 K3 138.2(5) . . ?
O5 W45 O36 81.9(6) . . ?
O5 W45 O6 82.7(6) . . ?
O5 W45 K3 55.6(4) . . ?
O3 W45 O1 104.8(8) . . ?
O3 W45 O36 160.8(7) . . ?
O3 W45 O6 88.5(6) . . ?
O3 W45 O2 95.9(7) . . ?
O3 W45 O5 92.9(7) . . ?
O3 W45 K3 114.9(5) . . ?
O104 W22 O105 79.9(6) . . ?
O104 W22 O109 83.5(6) . . ?
O104 W22 Cs4 166.1(5) . 2_767 ?
O104 W22 K12 130.3(5) . 2_767 ?
O104 W22 O87 69.0(8) . . ?
O105 W22 O109 82.9(5) . . ?
O105 W22 Cs4 112.3(4) . 2_767 ?
O105 W22 K12 50.7(4) . 2_767 ?
O105 W22 O87 134.9(8) . . ?
O102 W22 O104 100.6(7) . . ?
O102 W22 O105 100.2(7) . . ?
O102 W22 O109 175.2(7) . . ?
O102 W22 O86 101.3(8) . . ?
O102 W22 O89 99.2(9) . . ?
O102 W22 Cs4 71.3(6) . 2_767 ?
O102 W22 K12 85.1(6) . 2_767 ?
O102 W22 O87 116.7(9) . . ?
O102 W22 O110 119.8(10) . . ?
O109 W22 Cs4 104.1(4) . 2_767 ?
O109 W22 K12 94.1(4) . 2_767 ?
O86 W22 O104 90.2(8) . . ?
O86 W22 O105 157.8(7) . . ?
O86 W22 O109 76.2(7) . . ?
O86 W22 O89 94.5(9) . . ?
O86 W22 Cs4 80.5(6) . 2_767 ?
O86 W22 K12 137.4(6) . 2_767 ?
O86 W22 O87 24.9(8) . . ?
O86 W22 O110 99.8(9) . . ?
O89 W22 O104 158.3(8) . . ?
O89 W22 O105 88.0(8) . . ?
O89 W22 O109 77.2(8) . . ?
O89 W22 Cs4 34.5(7) . 2_767 ?
O89 W22 K12 43.2(7) . 2_767 ?
O89 W22 O87 109.4(9) . . ?
O89 W22 O110 23.4(8) . . ?
K12 W22 Cs4 61.55(12) 2_767 2_767 ?
O87 W22 O109 62.4(8) . . ?
O87 W22 Cs4 103.9(7) . 2_767 ?
O87 W22 K12 149.8(7) . 2_767 ?
O110 W22 O104 134.9(9) . . ?
O110 W22 O105 74.5(8) . . ?
O110 W22 O109 57.2(8) . . ?
O110 W22 Cs4 57.7(8) . 2_767 ?
O110 W22 K12 44.6(7) . 2_767 ?
O110 W22 O87 105.3(10) . . ?
O82 W21 O109 84.5(6) . . ?
O82 W21 O86 83.6(7) . . ?
O85 W21 O82 155.1(7) . . ?
O85 W21 O109 72.8(6) . . ?
O85 W21 O86 79.8(7) . . ?
O84 W21 O82 100.9(8) . . ?
O84 W21 O85 98.6(8) . . ?
O84 W21 O109 164.0(7) . . ?
O84 W21 O83 104.0(8) . . ?
O84 W21 O86 93.6(8) . . ?
O84 W21 O87 99.6(11) . . ?
O83 W21 O82 95.1(7) . . ?
O83 W21 O85 95.1(8) . . ?
O83 W21 O109 90.5(6) . . ?
O83 W21 O86 162.2(7) . . ?
O83 W21 O87 147.2(10) . . ?
O86 W21 O109 71.8(6) . . ?
O87 W21 O82 57.8(10) . . ?
O87 W21 O85 103.7(11) . . ?
O87 W21 O109 70.3(9) . . ?
O87 W21 O86 25.8(9) . . ?
O91 W23 O90 94.6(7) . . ?
O91 W23 O85 94.3(8) . . ?
O91 W23 O109 91.2(7) . . ?
O91 W23 O89 163.8(8) . . ?
O91 W23 Cs4 148.9(6) . 2_767 ?
O91 W23 K12 136.7(6) . 2_767 ?
O90 W23 O109 83.8(6) . . ?
O90 W23 O89 83.1(7) . . ?
O90 W23 Cs4 108.4(5) . 2_767 ?
O90 W23 K12 44.9(5) . 2_767 ?
O85 W23 O90 155.5(7) . . ?
O85 W23 O109 73.3(6) . . ?
O85 W23 O89 82.0(8) . . ?
O85 W23 Cs4 73.3(5) . 2_767 ?
O85 W23 K12 128.8(6) . 2_767 ?
O88 W23 O91 102.4(9) . . ?
O88 W23 O90 101.4(9) . . ?
O88 W23 O85 98.9(9) . . ?
O88 W23 O109 165.0(8) . . ?
O88 W23 O89 93.8(9) . . ?
O88 W23 Cs4 53.6(7) . 2_767 ?
O88 W23 K12 77.4(7) . 2_767 ?
O88 W23 O110 106.9(11) . . ?
O109 W23 Cs4 111.4(4) . 2_767 ?
O109 W23 K12 97.2(4) . 2_767 ?
O89 W23 O109 72.7(7) . . ?
O89 W23 Cs4 44.7(6) . 2_767 ?
O89 W23 K12 48.0(6) . 2_767 ?
K12 W23 Cs4 63.62(13) 2_767 2_767 ?
O110 W23 O91 148.5(10) . . ?
O110 W23 O90 68.6(10) . . ?
O110 W23 O85 92.5(10) . . ?
O110 W23 O109 61.6(9) . . ?
O110 W23 O89 18.2(9) . . ?
O110 W23 Cs4 62.1(9) . 2_767 ?
O110 W23 K12 43.6(8) . 2_767 ?
O61 As2 O02Z 98.1(6) . . ?
O61 As2 O51 97.5(6) . . ?
O61 As2 K2 130.7(4) . 2_655 ?
O02Z As2 K2 128.9(4) . 2_655 ?
O51 As2 O02Z 98.5(6) . . ?
O51 As2 K2 90.0(4) . 2_655 ?
O108 As3 O95 97.7(6) . . ?
O108 As3 O109 99.1(6) . . ?
O108 As3 K11 131.4(4) . . ?
O95 As3 K11 128.4(5) . . ?
O109 As3 O95 97.6(6) . . ?
O109 As3 K11 90.2(5) . . ?
O21 As1 O11 97.2(6) . . ?
O21 As1 K5 132.4(5) . . ?
O11 As1 K5 127.4(5) . . ?
O6 As1 O21 98.6(6) . . ?
O6 As1 O11 99.0(6) . . ?
O6 As1 K5 90.7(5) . . ?
W26 O94 Gd1 102.8(5) . 2_666 ?
W26 O94 K10 116.8(7) . 2_766 ?
W24 O94 W26 117.9(6) . . ?
W24 O94 Gd1 105.1(6) . 2_666 ?
W24 O94 K10 98.4(6) . 2_766 ?
Gd1 O94 K10 115.9(6) 2_666 2_766 ?
W13 O64 Gd3 104.6(5) . . ?
W13 O64 Cs3 103.0(5) . . ?
W17 O64 W13 119.0(6) . . ?
W17 O64 Gd3 103.7(5) . . ?
W17 O64 Cs3 101.8(5) . . ?
Gd3 O64 Cs3 126.1(5) . . ?
W19 O98 Gd1 107.6(6) . 2_666 ?
W19 O98 Cs3 91.7(4) . . ?
W26 O98 W19 141.2(7) . . ?
W26 O98 Gd1 106.5(6) . 2_666 ?
W26 O98 Cs3 101.2(5) . . ?
Gd1 O98 Cs3 98.3(4) 2_666 . ?
W19 O99 Gd1 103.7(5) . 2_666 ?
W19 O99 Cs2 100.0(5) . 2_666 ?
W27 O99 W19 118.6(6) . . ?
W27 O99 Gd1 104.8(5) . 2_666 ?
W27 O99 Cs2 102.5(5) . 2_666 ?
Gd1 O99 Cs2 128.8(5) 2_666 2_666 ?
W2 O28 Cs2 114.1(6) . . ?
W2 O28 K9 142.7(6) . . ?
K9 O28 Cs2 96.1(4) . . ?
W13 O65 Cs1 112.8(6) . . ?
W13 O65 K9 142.2(7) . . ?
K9 O65 Cs1 97.5(4) . . ?
W2 O19 Gd2 103.9(5) . . ?
W2 O19 Cs1 102.7(4) . . ?
W4 O19 W2 119.8(6) . . ?
W4 O19 Gd2 104.9(5) . . ?
W4 O19 Cs1 100.6(4) . . ?
Gd2 O19 Cs1 126.5(5) . . ?
W2 O14 W1 141.4(7) . . ?
W2 O14 Gd2 106.6(5) . . ?
W2 O14 Cs2 90.0(4) . . ?
W1 O14 Gd2 107.8(5) . . ?
W1 O14 Cs2 102.0(4) . . ?
Gd2 O14 Cs2 97.9(4) . . ?
W19 O100 Cs3 112.1(6) . . ?
W19 O100 Cs2 86.6(5) . 2_666 ?
W19 O100 K9 144.9(7) . . ?
Cs3 O100 Cs2 142.9(4) . 2_666 ?
K9 O100 Cs3 96.1(4) . . ?
K9 O100 Cs2 82.6(3) . 2_666 ?
W13 O66 Gd3 107.2(5) . . ?
W13 O66 Cs1 91.0(4) . . ?
W11 O66 W13 140.5(7) . . ?
W11 O66 Gd3 107.7(5) . . ?
W11 O66 Cs1 101.3(5) . . ?
Gd3 O66 Cs1 98.7(4) . . ?
W11 O67 Gd3 103.7(5) . . ?
W11 O67 K4 117.7(8) . 2_656 ?
W18 O67 W11 119.7(6) . . ?
W18 O67 Gd3 104.8(5) . . ?
W18 O67 K4 97.7(7) . 2_656 ?
Gd3 O67 K4 112.9(7) . 2_656 ?
W17 O62 K15 112.5(6) . . ?
W17 O62 K14 100.2(6) . 2_766 ?
W17 O62 K14 146.6(8) . . ?
K14 O62 K15 90.7(6) . . ?
K14 O62 K15 73.4(5) 2_766 . ?
K14 O62 K14 62.4(5) . 2_766 ?
W19 O108 W27 94.6(5) . . ?
W19 O108 W20 90.9(4) . . ?
W20 O108 W27 92.4(4) . . ?
As3 O108 W19 118.4(6) . . ?
As3 O108 W27 133.3(7) . . ?
As3 O108 W20 117.1(6) . . ?
W17 O63 Gd3 105.5(5) . . ?
W18 O63 W17 143.5(7) . . ?
W18 O63 Gd3 106.3(6) . . ?
W19 O79 W20 119.4(7) . . ?
W19 O79 Cs1 102.2(5) . . ?
W19 O79 Cs2 97.5(5) . 2_666 ?
W20 O79 Cs1 98.4(4) . . ?
W20 O79 Cs2 115.9(5) . 2_666 ?
Cs2 O79 Cs1 124.3(4) 2_666 . ?
W27 O106 Gd1 105.9(5) . 2_666 ?
W24 O106 W27 143.5(7) . . ?
W24 O106 Gd1 106.4(5) . 2_666 ?
W17 O57 W16 154.8(8) . . ?
W17 O57 K14 104.1(6) . 2_766 ?
W16 O57 K14 96.5(6) . 2_766 ?
W19 O75 Gd3 157.8(7) . . ?
W19 O75 Cs1 102.8(5) . . ?
Gd3 O75 Cs1 97.9(4) . . ?
W4 O18 Gd2 105.1(6) . . ?
W4 O18 K8 95.0(5) . . ?
W3 O18 W4 143.7(7) . . ?
W3 O18 Gd2 107.1(6) . . ?
W3 O18 K8 96.7(5) . . ?
Gd2 O18 K8 98.2(5) . . ?
W1 O13 Gd2 103.9(5) . . ?
W3 O13 W1 117.8(6) . . ?
W3 O13 Gd2 104.2(5) . . ?
W26 O97 Cs3 104.5(5) . . ?
W26 O97 K14 143.2(7) . . ?
K14 O97 Cs3 96.8(5) . . ?
W2 O29 Gd1 157.8(7) . . ?
W2 O29 Cs3 102.3(5) . 2_666 ?
Gd1 O29 Cs3 98.0(4) . 2_666 ?
W2 O21 W4 94.2(5) . . ?
W2 O21 W5 90.8(5) . . ?
W5 O21 W4 92.1(5) . . ?
As1 O21 W2 118.7(7) . . ?
As1 O21 W4 133.5(7) . . ?
As1 O21 W5 117.3(7) . . ?
W1 O10 W9 119.7(7) . . ?
W11 O68 Cs1 104.7(5) . . ?
W11 O68 K6 142.7(7) . . ?
K6 O68 Cs1 97.7(5) . . ?
W2 O27 W5 119.2(6) . . ?
W2 O27 Cs3 101.9(5) . 2_666 ?
W2 O27 Cs1 98.0(5) . . ?
W5 O27 Cs3 97.9(5) . 2_666 ?
W5 O27 Cs1 114.0(5) . . ?
Cs3 O27 Cs1 127.0(4) 2_666 . ?
W13 O61 W17 93.6(4) . . ?
W13 O61 W15 90.7(4) . . ?
W15 O61 W17 92.2(4) . . ?
As2 O61 W13 117.2(6) . . ?
As2 O61 W17 134.4(7) . . ?
As2 O61 W15 118.3(6) . . ?
W13 O60 W15 120.4(7) . . ?
W13 O60 Cs3 96.9(5) . . ?
W13 O60 Cs2 103.6(5) . . ?
W15 O60 Cs3 116.3(5) . . ?
W15 O60 Cs2 95.7(5) . . ?
Cs3 O60 Cs2 125.3(4) . . ?
W26 O93 W25 119.1(7) . . ?
W26 O93 K15 100.1(5) . . ?
W25 O93 K15 101.8(5) . . ?
W26 O95 W24 96.0(5) . . ?
W26 O95 W25 91.6(5) . . ?
W25 O95 W24 92.1(5) . . ?
As3 O95 W26 118.0(7) . . ?
As3 O95 W24 132.8(7) . . ?
As3 O95 W25 116.7(7) . . ?
W11 O46 W10 121.3(7) . . ?
W11 O46 K7 129.8(6) . . ?
W11 O46 K8 98.3(5) . . ?
W10 O46 K7 107.9(5) . . ?
W10 O46 K8 103.2(5) . . ?
K7 O46 K8 58.7(3) . . ?
W1 O31 Gd1 157.8(7) . . ?
W26 O76 Gd3 159.8(7) . . ?
W26 O76 K15 101.1(5) . . ?
Gd3 O76 K15 98.5(4) . . ?
W4 O22 W5 121.3(7) . . ?
W4 O22 Cs1 93.0(5) . . ?
W4 O22 K7 109.9(6) . 2_656 ?
W5 O22 Cs1 109.3(5) . . ?
W5 O22 K7 98.1(5) . 2_656 ?
K7 O22 Cs1 127.4(4) 2_656 . ?
W1 O11 W3 95.7(5) . . ?
W1 O11 W9 92.8(5) . . ?
W9 O11 W3 91.9(5) . . ?
As1 O11 W1 118.9(7) . . ?
As1 O11 W3 133.1(7) . . ?
As1 O11 W9 115.2(7) . . ?
W18 O70 K15 110.3(6) . . ?
W18 O70 K4 91.3(7) . 2_656 ?
K4 O70 K15 129.9(6) 2_656 . ?
W3 O17 W6 155.3(8) . . ?
W17 O59 W15 120.9(7) . . ?
W17 O59 Cs3 92.4(5) . . ?
W15 O59 Cs3 110.0(5) . . ?
W20 O78 Cs1 109.7(6) . . ?
W45 O1 K3 108.8(8) . . ?
W16 O54 W14 121.0(8) . . ?
W16 O54 K10 111.6(7) . . ?
W14 O54 K10 107.3(7) . . ?
W3 O8 W9 121.7(7) . . ?
W24 O107 W25 121.5(8) . . ?
W24 O107 K13 105.1(6) . . ?
W24 O107 K12 104.6(6) . 2_767 ?
W25 O107 K13 132.6(7) . . ?
W25 O107 K12 99.0(6) . 2_767 ?
K13 O107 K12 75.8(4) . 2_767 ?
W6 O36 W45 120.3(8) . . ?
W6 O36 K11 100.6(6) . 2_656 ?
W45 O36 K11 130.5(7) . 2_656 ?
W16 O48 W12 118.8(8) . . ?
W16 O48 K5 98.7(6) . 1_655 ?
W12 O48 K5 130.1(7) . 1_655 ?
W13 O39 Gd2 158.6(7) . . ?
W13 O39 Cs2 102.3(5) . . ?
Gd2 O39 Cs2 97.7(4) . . ?
W20 O82 W21 144.0(9) . . ?
O87 O82 W20 147.5(12) . . ?
O87 O82 W21 55.6(9) . . ?
W12 O47 K1 102.0(7) . 2_655 ?
W3 O16 K8 107.5(6) . . ?
W27 O81 W20 121.2(7) . . ?
W27 O81 Cs2 94.8(5) . 2_666 ?
W20 O81 Cs2 108.5(5) . 2_666 ?
W7 O6 W6 92.9(5) . . ?
W7 O6 W45 91.7(5) . . ?
W45 O6 W6 91.7(5) . . ?
As1 O6 W7 117.0(7) . . ?
As1 O6 W6 134.7(7) . . ?
As1 O6 W45 118.7(7) . . ?
Gd1 O30 Cs3 93.5(4) . 2_666 ?
Gd1 O30 K5 111.2(5) . . ?
K5 O30 Cs3 154.9(5) . 2_666 ?
W11 O02Z W18 95.7(5) . . ?
W11 O02Z W10 91.5(4) . . ?
W18 O02Z W10 92.4(5) . . ?
As2 O02Z W11 117.7(6) . . ?
As2 O02Z W18 133.3(7) . . ?
As2 O02Z W10 116.6(6) . . ?
W25 O92 K15 106.6(6) . . ?
W4 O23 Cs1 84.9(5) . . ?
W4 O23 K6 147.5(8) . . ?
W4 O23 K6 102.6(6) . 2_656 ?
W4 O23 K8 110.2(7) . . ?
K6 O23 Cs1 145.7(5) 2_656 . ?
K6 O23 Cs1 96.3(5) . . ?
K6 O23 K6 59.8(5) . 2_656 ?
K6 O23 K8 88.2(5) . . ?
K6 O23 K8 65.8(4) 2_656 . ?
K8 O23 Cs1 143.1(5) . . ?
Gd3 O73 K11 111.2(5) . . ?
Gd3 O73 K4 105.4(7) . 2_656 ?
K11 O73 K4 56.6(5) . 2_656 ?
W4 O20 W6 155.2(8) . . ?
W4 O20 K6 103.8(6) . 2_656 ?
W6 O20 K6 95.4(6) . 2_656 ?
W9 O9 K1 98.6(7) . . ?
W11 O41 Gd2 158.0(7) . . ?
W11 O41 K8 101.9(5) . . ?
Gd2 O41 K8 99.0(5) . . ?
W1 O12 Cs2 105.1(5) . . ?
W27 O104 W22 157.2(9) . . ?
W10 O49 W12 143.6(8) . . ?
W16 O55 K5 96.3(6) . 1_655 ?
W16 O55 K14 104.2(7) . 2_766 ?
K14 O55 K5 149.4(6) 2_766 1_655 ?
W7 O34 K7 101.3(6) . 2_656 ?
W7 O34 K4 110.0(8) . . ?
W6 O34 W7 121.3(8) . . ?
W6 O34 K7 116.2(7) . 2_656 ?
W6 O34 K4 105.6(8) . . ?
K4 O34 K7 100.7(7) . 2_656 ?
W45 O2 W7 118.9(8) . . ?
W14 O51 W16 93.5(5) . . ?
W14 O51 W12 92.6(5) . . ?
W12 O51 W16 92.9(5) . . ?
As2 O51 W16 134.2(7) . . ?
As2 O51 W14 116.8(7) . . ?
As2 O51 W12 117.2(6) . . ?
W18 O69 W10 121.6(7) . . ?
W6 O35 K11 98.0(7) . 2_656 ?
W6 O35 K6 105.5(7) . 2_656 ?
K6 O35 K11 151.2(6) 2_656 2_656 ?
W5 O25 Cs3 109.4(6) . 2_666 ?
W18 O56 W16 154.7(8) . . ?
W23 O91 K11 147.4(9) . . ?
W15 O52 W14 145.4(8) . . ?
W15 O52 Cs4 99.0(5) . 2_766 ?
W14 O52 Cs4 97.7(5) . 2_766 ?
W9 O5 W45 144.1(8) . . ?
W9 O5 K3 109.5(6) . . ?
W45 O5 K3 95.6(5) . . ?
W14 O42 K3 97.8(6) . 2_655 ?
W14 O42 K2 146.2(8) . 2_655 ?
K2 O42 K3 92.3(5) 2_655 2_655 ?
W45 O3 K5 150.2(9) . . ?
W25 O90 W23 144.2(9) . . ?
W25 O90 K12 107.9(6) . 2_767 ?
W25 O90 K12 90.0(6) . . ?
W23 O90 K12 101.9(6) . . ?
W23 O90 K12 107.9(6) . 2_767 ?
K12 O90 K12 73.1(5) 2_767 . ?
W15 O40 Cs2 109.6(6) . . ?
W24 O105 W22 155.4(9) . . ?
W24 O105 K12 101.5(6) . 2_767 ?
W22 O105 K12 100.6(6) . 2_767 ?
Gd1 O32 K5 111.9(5) . . ?
Gd1 O32 K10 105.2(6) . 1_455 ?
K5 O32 K10 57.6(4) . 1_455 ?
W9 O7 K2 147.0(9) . . ?
W9 O7 K1 100.6(8) . . ?
K2 O7 K1 104.5(7) . . ?
W5 O26 W7 145.6(8) . . ?
W5 O26 K7 107.2(6) . 2_656 ?
W7 O26 K7 107.2(6) . 2_656 ?
W12 O72 W14 119.2(7) . . ?
W24 O101 K13 100.8(7) . . ?
W24 O101 K10 91.7(7) . 2_766 ?
K13 O101 K10 56.5(4) . 2_766 ?
W7 O33 K5 144.7(8) . . ?
W14 O53 Cs4 109.7(7) . 2_766 ?
W14 O53 K3 100.8(6) . 2_655 ?
W14 O53 K13 142.1(8) . 2_766 ?
Cs4 O53 K3 111.1(5) 2_766 2_655 ?
K13 O53 Cs4 100.7(5) 2_766 2_766 ?
K13 O53 K3 88.4(4) 2_766 2_655 ?
W21 O85 K3 121.0(7) . 2_656 ?
W23 O85 W21 119.3(9) . . ?
W23 O85 K3 104.7(7) . 2_656 ?
W15 O58 Cs4 107.6(6) . 2_766 ?
W12 O44 K2 147.6(8) . 2_655 ?
W12 O44 K1 100.4(7) . 2_655 ?
K2 O44 K1 99.4(5) 2_655 2_655 ?
W23 O88 Cs4 103.3(9) . 2_767 ?
W23 O88 K13 161.9(11) . 2_767 ?
K13 O88 Cs4 94.1(6) 2_767 2_767 ?
Gd2 O77 K2 109.7(5) . 2_655 ?
Gd2 O38 Cs2 97.3(4) . . ?
Gd2 O38 K2 109.2(5) . 2_655 ?
K2 O38 Cs2 153.1(5) 2_655 . ?
Gd3 O74 Cs1 93.8(4) . . ?
Gd3 O74 K11 111.1(5) . . ?
K11 O74 Cs1 154.7(5) . . ?
W17 Gd3 W13 58.58(3) . . ?
W17 Gd3 W11 93.02(3) . . ?
W17 Gd3 W18 65.29(3) . . ?
W11 Gd3 W13 63.76(3) . . ?
W18 Gd3 W13 92.82(3) . . ?
W18 Gd3 W11 58.91(3) . . ?
O64 Gd3 W13 33.6(3) . . ?
O64 Gd3 W17 33.2(3) . . ?
O64 Gd3 W11 91.7(3) . . ?
O64 Gd3 W18 92.4(3) . . ?
O66 Gd3 W13 32.6(3) . . ?
O66 Gd3 W17 78.9(3) . . ?
O66 Gd3 W11 32.1(3) . . ?
O66 Gd3 W18 78.8(3) . . ?
O66 Gd3 O64 64.3(4) . . ?
O66 Gd3 O67 64.4(4) . . ?
O66 Gd3 O73 136.5(4) . . ?
O66 Gd3 O74 85.0(4) . . ?
O67 Gd3 W13 91.8(3) . . ?
O67 Gd3 W17 91.9(3) . . ?
O67 Gd3 W11 34.4(3) . . ?
O67 Gd3 W18 32.5(3) . . ?
O67 Gd3 O64 109.0(4) . . ?
O63 Gd3 W13 78.8(3) . . ?
O63 Gd3 W17 33.4(3) . . ?
O63 Gd3 W11 78.8(3) . . ?
O63 Gd3 W18 32.8(3) . . ?
O63 Gd3 O64 64.5(4) . . ?
O63 Gd3 O66 82.7(4) . . ?
O63 Gd3 O67 63.3(4) . . ?
O63 Gd3 O73 87.5(5) . . ?
O63 Gd3 O74 138.8(4) . . ?
O75 Gd3 W13 78.9(3) . . ?
O75 Gd3 W17 111.1(3) . . ?
O75 Gd3 W11 114.8(3) . . ?
O75 Gd3 W18 171.5(3) . . ?
O75 Gd3 O64 81.8(4) . . ?
O75 Gd3 O66 93.0(4) . . ?
O75 Gd3 O67 144.6(4) . . ?
O75 Gd3 O63 144.4(5) . . ?
O75 Gd3 O76 73.3(5) . . ?
O75 Gd3 O73 117.7(5) . . ?
O75 Gd3 O74 75.2(5) . . ?
O76 Gd3 W13 115.0(3) . . ?
O76 Gd3 W17 79.0(3) . . ?
O76 Gd3 W11 170.5(3) . . ?
O76 Gd3 W18 112.5(3) . . ?
O76 Gd3 O64 84.4(4) . . ?
O76 Gd3 O66 147.6(4) . . ?
O76 Gd3 O67 139.7(4) . . ?
O76 Gd3 O63 91.7(4) . . ?
O76 Gd3 O73 74.6(5) . . ?
O76 Gd3 O74 118.1(4) . . ?
O73 Gd3 W13 163.3(3) . . ?
O73 Gd3 W17 113.2(3) . . ?
O73 Gd3 W11 104.3(3) . . ?
O73 Gd3 W18 70.5(3) . . ?
O73 Gd3 O64 144.5(5) . . ?
O73 Gd3 O67 73.3(4) . . ?
O74 Gd3 W13 109.2(3) . . ?
O74 Gd3 W17 162.9(3) . . ?
O74 Gd3 W11 70.1(3) . . ?
O74 Gd3 W18 106.1(3) . . ?
O74 Gd3 O64 140.4(5) . . ?
O74 Gd3 O67 75.9(4) . . ?
O74 Gd3 O73 75.1(5) . . ?
W2 Gd2 W1 64.06(3) . . ?
W4 Gd2 W2 59.13(3) . . ?
W4 Gd2 W1 93.07(3) . . ?
W4 Gd2 W3 65.77(3) . . ?
W3 Gd2 W2 93.58(3) . . ?
W3 Gd2 W1 58.49(3) . . ?
O19 Gd2 W2 34.4(3) . . ?
O19 Gd2 W4 32.6(3) . . ?
O19 Gd2 W1 92.1(3) . . ?
O19 Gd2 W3 92.5(3) . . ?
O19 Gd2 O13 110.0(4) . . ?
O14 Gd2 W2 32.7(3) . . ?
O14 Gd2 W4 79.1(3) . . ?
O14 Gd2 W1 32.2(3) . . ?
O14 Gd2 W3 78.7(3) . . ?
O14 Gd2 O19 64.8(4) . . ?
O14 Gd2 O13 64.6(4) . . ?
O14 Gd2 O77 135.8(5) . . ?
O14 Gd2 O38 83.9(4) . . ?
O18 Gd2 W2 79.4(3) . . ?
O18 Gd2 W4 33.8(3) . . ?
O18 Gd2 W1 78.2(3) . . ?
O18 Gd2 W3 32.8(3) . . ?
O18 Gd2 O19 64.3(4) . . ?
O18 Gd2 O14 82.3(4) . . ?
O18 Gd2 O13 63.9(4) . . ?
O18 Gd2 O77 87.2(5) . . ?
O18 Gd2 O38 139.7(5) . . ?
O13 Gd2 W2 92.7(3) . . ?
O13 Gd2 W4 93.1(3) . . ?
O13 Gd2 W1 34.1(3) . . ?
O13 Gd2 W3 33.1(3) . . ?
O39 Gd2 W2 79.2(3) . . ?
O39 Gd2 W4 110.3(3) . . ?
O39 Gd2 W1 116.8(3) . . ?
O39 Gd2 W3 172.7(3) . . ?
O39 Gd2 O19 81.9(4) . . ?
O39 Gd2 O14 94.6(4) . . ?
O39 Gd2 O18 144.0(4) . . ?
O39 Gd2 O13 145.6(4) . . ?
O39 Gd2 O41 73.3(4) . . ?
O39 Gd2 O77 117.4(5) . . ?
O39 Gd2 O38 74.8(4) . . ?
O41 Gd2 W2 116.1(3) . . ?
O41 Gd2 W4 78.5(3) . . ?
O41 Gd2 W1 168.9(3) . . ?
O41 Gd2 W3 111.0(3) . . ?
O41 Gd2 O19 84.7(4) . . ?
O41 Gd2 O14 148.7(4) . . ?
O41 Gd2 O18 90.9(5) . . ?
O41 Gd2 O13 138.1(4) . . ?
O41 Gd2 O77 73.8(5) . . ?
O41 Gd2 O38 118.8(5) . . ?
O77 Gd2 W2 163.2(3) . . ?
O77 Gd2 W4 113.1(3) . . ?
O77 Gd2 W1 103.5(3) . . ?
O77 Gd2 W3 69.8(3) . . ?
O77 Gd2 O19 144.0(4) . . ?
O77 Gd2 O13 72.2(5) . . ?
O38 Gd2 W2 107.1(3) . . ?
O38 Gd2 W4 162.5(3) . . ?
O38 Gd2 W1 70.2(3) . . ?
O38 Gd2 W3 107.2(3) . . ?
O38 Gd2 O19 139.1(4) . . ?
O38 Gd2 O13 75.9(4) . . ?
O38 Gd2 O77 76.9(5) . . ?
W26 Gd1 W19 64.24(3) 2_666 2_666 ?
W27 Gd1 W19 58.84(3) 2_666 2_666 ?
W27 Gd1 W26 93.45(3) 2_666 2_666 ?
W24 Gd1 W19 93.26(3) 2_666 2_666 ?
W24 Gd1 W26 59.46(3) 2_666 2_666 ?
W24 Gd1 W27 65.00(3) 2_666 2_666 ?
O94 Gd1 W19 93.4(3) 2_666 2_666 ?
O94 Gd1 W26 35.3(3) 2_666 2_666 ?
O94 Gd1 W27 92.8(3) 2_666 2_666 ?
O94 Gd1 W24 33.1(3) 2_666 2_666 ?
O94 Gd1 O99 110.6(4) 2_666 2_666 ?
O94 Gd1 O30 76.1(5) 2_666 . ?
O94 Gd1 O32 72.1(5) 2_666 . ?
O98 Gd1 W19 32.4(3) 2_666 2_666 ?
O98 Gd1 W26 32.8(3) 2_666 2_666 ?
O98 Gd1 W27 79.2(3) 2_666 2_666 ?
O98 Gd1 W24 79.6(3) 2_666 2_666 ?
O98 Gd1 O94 66.0(4) 2_666 2_666 ?
O98 Gd1 O99 65.0(4) 2_666 2_666 ?
O98 Gd1 O30 85.7(4) 2_666 . ?
O98 Gd1 O32 136.9(5) 2_666 . ?
O99 Gd1 W19 34.5(3) 2_666 2_666 ?
O99 Gd1 W26 92.8(3) 2_666 2_666 ?
O99 Gd1 W27 32.8(3) 2_666 2_666 ?
O99 Gd1 W24 92.3(3) 2_666 2_666 ?
O106 Gd1 W19 78.9(3) 2_666 2_666 ?
O106 Gd1 W26 79.1(3) 2_666 2_666 ?
O106 Gd1 W27 33.1(3) 2_666 2_666 ?
O106 Gd1 W24 32.7(3) 2_666 2_666 ?
O106 Gd1 O94 64.0(4) 2_666 2_666 ?
O106 Gd1 O98 83.0(4) 2_666 2_666 ?
O106 Gd1 O99 64.0(4) 2_666 2_666 ?
O106 Gd1 O30 139.8(5) 2_666 . ?
O106 Gd1 O32 87.8(4) 2_666 . ?
O29 Gd1 W19 78.9(3) . 2_666 ?
O29 Gd1 W26 114.6(3) . 2_666 ?
O29 Gd1 W27 111.6(3) . 2_666 ?
O29 Gd1 W24 172.0(3) . 2_666 ?
O29 Gd1 O94 144.4(5) . 2_666 ?
O29 Gd1 O98 92.6(5) . 2_666 ?
O29 Gd1 O99 82.4(5) . 2_666 ?
O29 Gd1 O106 144.7(5) . 2_666 ?
O29 Gd1 O31 74.0(5) . . ?
O29 Gd1 O30 74.1(5) . . ?
O29 Gd1 O32 117.2(5) . . ?
O31 Gd1 W19 116.1(3) . 2_666 ?
O31 Gd1 W26 170.7(3) . 2_666 ?
O31 Gd1 W27 79.6(3) . 2_666 ?
O31 Gd1 W24 111.6(3) . 2_666 ?
O31 Gd1 O94 138.0(4) . 2_666 ?
O31 Gd1 O98 148.6(5) . 2_666 ?
O31 Gd1 O99 84.8(4) . 2_666 ?
O31 Gd1 O106 91.8(4) . 2_666 ?
O31 Gd1 O30 116.3(4) . . ?
O31 Gd1 O32 73.3(5) . . ?
O30 Gd1 W19 109.6(3) . 2_666 ?
O30 Gd1 W26 70.8(3) . 2_666 ?
O30 Gd1 W27 164.0(3) . 2_666 ?
O30 Gd1 W24 107.2(3) . 2_666 ?
O30 Gd1 O99 141.4(4) . 2_666 ?
O32 Gd1 W19 163.7(3) . 2_666 ?
O32 Gd1 W26 104.2(3) . 2_666 ?
O32 Gd1 W27 113.2(3) . 2_666 ?
O32 Gd1 W24 70.5(3) . 2_666 ?
O32 Gd1 O99 143.8(4) . 2_666 ?
O32 Gd1 O30 74.8(5) . . ?
W21 O109 W22 92.9(5) . . ?
W23 O109 W22 92.9(5) . . ?
W23 O109 W21 92.4(5) . . ?
As3 O109 W22 135.1(7) . . ?
As3 O109 W21 115.3(7) . . ?
As3 O109 W23 118.4(7) . . ?
W25 O96 Cs4 149.8(9) . . ?
W25 O96 K12 113.0(8) . . ?
K12 O96 Cs4 96.8(5) . . ?
W21 O83 K11 145.9(9) . . ?
W22 O86 W21 119.1(9) . . ?
O87 O86 W22 103(2) . . ?
O87 O86 W21 53.1(19) . . ?
W22 O89 W23 117.0(11) . . ?
W22 O89 Cs4 125.7(10) . 2_767 ?
W22 O89 K12 112.9(9) . 2_767 ?
W23 O89 Cs4 104.9(7) . 2_767 ?
W23 O89 K12 99.8(8) . 2_767 ?
Cs4 O89 K12 90.8(6) 2_767 2_767 ?
O110 O89 W22 88(3) . . ?
O110 O89 W23 44(2) . . ?
O110 O89 Cs4 145(3) . 2_767 ?
O110 O89 K12 82(3) . 2_767 ?
W19 Cs3 W17 95.34(3) . . ?
O64 Cs3 W19 71.6(2) . . ?
O64 Cs3 W17 28.5(2) . . ?
O64 Cs3 O98 78.4(3) . . ?
O64 Cs3 O97 80.1(3) . . ?
O64 Cs3 O29 132.6(3) . 2_666 ?
O64 Cs3 O27 152.1(3) . 2_666 ?
O64 Cs3 O60 48.0(3) . . ?
O64 Cs3 O59 48.3(3) . . ?
O64 Cs3 O30 123.0(3) . 2_666 ?
O64 Cs3 O25 160.6(3) . 2_666 ?
O98 Cs3 W19 29.8(2) . . ?
O98 Cs3 W17 91.2(2) . . ?
O98 Cs3 O97 48.0(3) . . ?
O98 Cs3 O29 58.9(3) . 2_666 ?
O98 Cs3 O59 118.5(3) . . ?
O98 Cs3 O30 55.8(3) . 2_666 ?
O100 Cs3 W19 23.3(2) . . ?
O100 Cs3 W17 108.8(2) . . ?
O100 Cs3 O64 81.0(3) . . ?
O100 Cs3 O98 51.2(3) . . ?
O100 Cs3 O97 99.0(3) . . ?
O100 Cs3 O29 57.1(3) . 2_666 ?
O100 Cs3 O27 80.4(3) . 2_666 ?
O100 Cs3 O60 92.7(3) . . ?
O100 Cs3 O59 126.5(3) . . ?
O100 Cs3 O30 92.6(3) . 2_666 ?
O100 Cs3 O25 111.7(3) . 2_666 ?
O97 Cs3 W19 76.5(2) . . ?
O97 Cs3 W17 70.0(2) . . ?
O97 Cs3 O30 44.9(3) . 2_666 ?
O29 Cs3 W19 61.2(2) 2_666 . ?
O29 Cs3 W17 149.8(2) 2_666 . ?
O29 Cs3 O97 85.3(3) 2_666 . ?
O29 Cs3 O30 47.7(3) 2_666 2_666 ?
O27 Cs3 W19 97.6(2) 2_666 . ?
O27 Cs3 W17 163.4(2) 2_666 . ?
O27 Cs3 O98 105.2(3) 2_666 . ?
O27 Cs3 O97 123.4(3) 2_666 . ?
O27 Cs3 O29 46.8(3) 2_666 2_666 ?
O27 Cs3 O59 136.2(3) 2_666 . ?
O27 Cs3 O30 78.5(3) 2_666 2_666 ?
O60 Cs3 W19 100.4(2) . . ?
O60 Cs3 W17 54.6(2) . . ?
O60 Cs3 O98 121.4(3) . . ?
O60 Cs3 O97 124.1(3) . . ?
O60 Cs3 O29 142.6(3) . 2_666 ?
O60 Cs3 O27 112.5(3) . 2_666 ?
O60 Cs3 O59 43.4(3) . . ?
O60 Cs3 O30 168.5(3) . 2_666 ?
O59 Cs3 W19 119.8(2) . . ?
O59 Cs3 W17 27.5(2) . . ?
O59 Cs3 O97 89.1(3) . . ?
O59 Cs3 O29 173.9(3) . 2_666 ?
O59 Cs3 O30 126.3(3) . 2_666 ?
O30 Cs3 W19 80.7(2) 2_666 . ?
O30 Cs3 W17 114.0(2) 2_666 . ?
O25 Cs3 W19 114.2(2) 2_666 . ?
O25 Cs3 W17 134.2(2) 2_666 . ?
O25 Cs3 O98 97.8(3) 2_666 . ?
O25 Cs3 O97 83.3(3) 2_666 . ?
O25 Cs3 O29 55.2(3) 2_666 2_666 ?
O25 Cs3 O27 47.3(3) 2_666 2_666 ?
O25 Cs3 O60 140.7(3) 2_666 . ?
O25 Cs3 O59 121.7(3) 2_666 . ?
O25 Cs3 O30 44.8(3) 2_666 2_666 ?
O65 Cs1 W13 23.1(2) . . ?
O65 Cs1 O19 81.2(3) . . ?
O65 Cs1 O66 51.0(3) . . ?
O65 Cs1 O79 80.2(3) . . ?
O65 Cs1 O75 56.4(3) . . ?
O65 Cs1 O68 98.3(3) . . ?
O65 Cs1 O27 92.0(3) . . ?
O65 Cs1 O22 126.3(3) . . ?
O65 Cs1 O78 110.1(4) . . ?
O65 Cs1 O23 115.0(3) . . ?
O65 Cs1 O74 91.4(3) . . ?
O19 Cs1 W13 71.3(2) . . ?
O19 Cs1 O66 78.0(3) . . ?
O19 Cs1 O79 153.5(3) . . ?
O19 Cs1 O75 131.9(3) . . ?
O19 Cs1 O68 79.2(3) . . ?
O19 Cs1 O27 48.1(3) . . ?
O19 Cs1 O22 47.8(3) . . ?
O19 Cs1 O78 160.1(3) . . ?
O19 Cs1 O23 46.6(3) . . ?
O19 Cs1 O74 121.9(3) . . ?
O66 Cs1 W13 30.0(2) . . ?
O66 Cs1 O79 104.0(3) . . ?
O66 Cs1 O75 58.5(3) . . ?
O66 Cs1 O68 47.5(3) . . ?
O66 Cs1 O22 117.6(3) . . ?
O66 Cs1 O23 78.6(3) . . ?
O66 Cs1 O74 54.8(3) . . ?
O79 Cs1 W13 97.1(2) . . ?
O79 Cs1 O75 45.9(3) . . ?
O79 Cs1 O68 122.0(3) . . ?
O79 Cs1 O23 159.8(3) . . ?
O79 Cs1 O74 77.3(3) . . ?
O75 Cs1 W13 60.8(2) . . ?
O75 Cs1 O23 130.3(3) . . ?
O75 Cs1 O74 47.4(3) . . ?
O68 Cs1 W13 76.1(2) . . ?
O68 Cs1 O75 85.1(3) . . ?
O68 Cs1 O23 45.7(3) . . ?
O68 Cs1 O74 44.7(3) . . ?
O27 Cs1 W13 99.3(2) . . ?
O27 Cs1 O66 120.5(3) . . ?
O27 Cs1 O79 114.1(3) . . ?
O27 Cs1 O75 141.7(3) . . ?
O27 Cs1 O68 123.9(3) . . ?
O27 Cs1 O22 44.4(3) . . ?
O27 Cs1 O23 80.1(3) . . ?
O27 Cs1 O74 168.6(3) . . ?
O22 Cs1 W13 119.0(2) . . ?
O22 Cs1 O79 138.4(3) . . ?
O22 Cs1 O75 173.4(3) . . ?
O22 Cs1 O68 88.5(3) . . ?
O22 Cs1 O23 43.6(3) . . ?
O22 Cs1 O74 126.1(3) . . ?
O78 Cs1 W13 112.6(3) . . ?
O78 Cs1 O66 96.2(3) . . ?
O78 Cs1 O79 46.2(3) . . ?
O78 Cs1 O75 54.1(3) . . ?
O78 Cs1 O68 82.9(3) . . ?
O78 Cs1 O27 143.1(3) . . ?
O78 Cs1 O22 123.5(3) . . ?
O78 Cs1 O23 113.8(3) . . ?
O78 Cs1 O74 44.2(3) . . ?
O23 Cs1 W13 94.6(2) . . ?
O74 Cs1 W13 79.9(2) . . ?
O74 Cs1 O23 88.6(3) . . ?
O99 Cs2 W27 28.3(2) 2_666 2_666 ?
O99 Cs2 O14 76.1(3) 2_666 . ?
O99 Cs2 O100 47.7(3) 2_666 2_666 ?
O99 Cs2 O79 49.9(3) 2_666 2_666 ?
O99 Cs2 O60 153.9(3) 2_666 . ?
O99 Cs2 O39 129.4(3) 2_666 . ?
O99 Cs2 O81 48.5(3) 2_666 2_666 ?
O99 Cs2 O12 77.0(3) 2_666 . ?
O99 Cs2 O40 158.8(3) 2_666 . ?
O99 Cs2 O38 118.8(3) 2_666 . ?
O28 Cs2 W27 108.7(2) . 2_666 ?
O28 Cs2 O99 81.2(3) . 2_666 ?
O28 Cs2 O14 49.5(3) . . ?
O28 Cs2 O100 49.5(3) . 2_666 ?
O28 Cs2 O79 93.9(3) . 2_666 ?
O28 Cs2 O60 78.3(3) . . ?
O28 Cs2 O39 54.5(3) . . ?
O28 Cs2 O81 127.4(3) . 2_666 ?
O28 Cs2 O12 95.2(3) . . ?
O28 Cs2 O40 107.4(4) . . ?
O28 Cs2 O38 88.5(3) . . ?
O14 Cs2 W27 89.6(2) . 2_666 ?
O14 Cs2 O100 82.1(3) . 2_666 ?
O14 Cs2 O39 57.4(3) . . ?
O14 Cs2 O12 45.8(3) . . ?
O14 Cs2 O38 53.4(3) . . ?
O100 Cs2 W27 73.5(2) 2_666 2_666 ?
O79 Cs2 W27 55.7(2) 2_666 2_666 ?
O79 Cs2 O14 120.5(3) 2_666 . ?
O79 Cs2 O100 45.0(3) 2_666 2_666 ?
O79 Cs2 O60 115.4(3) 2_666 . ?
O79 Cs2 O39 142.2(3) 2_666 . ?
O79 Cs2 O81 44.7(3) 2_666 2_666 ?
O79 Cs2 O12 123.7(3) 2_666 . ?
O79 Cs2 O38 167.7(3) 2_666 . ?
O60 Cs2 W27 168.2(2) . 2_666 ?
O60 Cs2 O14 102.1(3) . . ?
O60 Cs2 O100 106.2(3) . 2_666 ?
O60 Cs2 O39 45.1(3) . . ?
O60 Cs2 O12 120.8(3) . . ?
O60 Cs2 O38 76.9(3) . . ?
O39 Cs2 W27 146.7(2) . 2_666 ?
O39 Cs2 O100 102.9(3) . 2_666 ?
O39 Cs2 O12 83.4(3) . . ?
O81 Cs2 W27 27.2(2) 2_666 2_666 ?
O81 Cs2 O14 116.7(3) 2_666 . ?
O81 Cs2 O100 81.0(3) 2_666 2_666 ?
O81 Cs2 O60 141.3(3) 2_666 . ?
O81 Cs2 O39 171.7(3) 2_666 . ?
O81 Cs2 O12 88.4(3) 2_666 . ?
O81 Cs2 O38 125.6(3) 2_666 . ?
O12 Cs2 W27 68.7(2) . 2_666 ?
O12 Cs2 O100 113.1(3) . 2_666 ?
O40 Cs2 W27 135.4(3) . 2_666 ?
O40 Cs2 O14 94.6(3) . . ?
O40 Cs2 O100 151.0(3) . 2_666 ?
O40 Cs2 O79 144.7(3) . 2_666 ?
O40 Cs2 O60 46.2(3) . . ?
O40 Cs2 O39 53.2(3) . . ?
O40 Cs2 O81 125.1(3) . 2_666 ?
O40 Cs2 O12 82.9(3) . . ?
O40 Cs2 O38 44.3(3) . . ?
O38 Cs2 W27 112.0(2) . 2_666 ?
O38 Cs2 O100 134.1(3) . 2_666 ?
O38 Cs2 O39 46.7(3) . . ?
O38 Cs2 O12 44.0(3) . . ?
W15 Cs4 W23 133.44(10) 2_766 2_767 ?
W14 Cs4 W15 53.59(4) 2_766 2_766 ?
W14 Cs4 W23 97.87(8) 2_766 2_767 ?
O52 Cs4 W15 27.3(2) 2_766 2_766 ?
O52 Cs4 W14 28.3(2) 2_766 2_766 ?
O52 Cs4 W23 123.4(3) 2_766 2_767 ?
O52 Cs4 O88 111.3(4) 2_766 2_767 ?
O52 Cs4 O121 55.9(4) 2_766 . ?
O52 Cs4 O110 143.8(5) 2_766 2_767 ?
O53 Cs4 W15 77.0(3) 2_766 2_766 ?
O53 Cs4 W14 23.6(3) 2_766 2_766 ?
O53 Cs4 W23 77.8(3) 2_766 2_767 ?
O53 Cs4 O52 51.8(4) 2_766 2_766 ?
O53 Cs4 O58 100.6(4) 2_766 2_766 ?
O53 Cs4 O88 60.3(5) 2_766 2_767 ?
O53 Cs4 O121 76.1(5) 2_766 . ?
O53 Cs4 O110 102.0(5) 2_766 2_767 ?
O58 Cs4 W15 24.1(3) 2_766 2_766 ?
O58 Cs4 W14 77.5(3) 2_766 2_766 ?
O58 Cs4 W23 136.8(3) 2_766 2_767 ?
O58 Cs4 O52 51.3(4) 2_766 2_766 ?
O58 Cs4 O88 147.8(5) 2_766 2_767 ?
O58 Cs4 O121 77.4(5) 2_766 . ?
O58 Cs4 O110 130.2(5) 2_766 2_767 ?
O88 Cs4 W15 131.8(4) 2_767 2_766 ?
O88 Cs4 W14 83.1(4) 2_767 2_766 ?
O88 Cs4 W23 23.1(4) 2_767 2_767 ?
O88 Cs4 O121 117.7(5) 2_767 . ?
O88 Cs4 O110 44.7(5) 2_767 2_767 ?
O96 Cs4 W15 138.7(3) . 2_766 ?
O96 Cs4 W14 111.4(3) . 2_766 ?
O96 Cs4 W23 82.5(3) . 2_767 ?
O96 Cs4 O52 122.2(4) . 2_766 ?
O96 Cs4 O53 96.3(4) . 2_766 ?
O96 Cs4 O58 139.7(4) . 2_766 ?
O96 Cs4 O88 71.6(5) . 2_767 ?
O96 Cs4 O89 83.4(5) . 2_767 ?
O96 Cs4 O121 71.6(5) . . ?
O96 Cs4 O4 153.2(7) . 2_767 ?
O96 Cs4 O110 80.3(5) . 2_767 ?
O89 Cs4 W15 137.7(4) 2_767 2_766 ?
O89 Cs4 W14 126.1(4) 2_767 2_766 ?
O89 Cs4 W23 30.5(4) 2_767 2_767 ?
O89 Cs4 O52 145.8(5) 2_767 2_766 ?
O89 Cs4 O53 108.0(5) 2_767 2_766 ?
O89 Cs4 O58 124.4(5) 2_767 2_766 ?
O89 Cs4 O88 51.6(5) 2_767 2_767 ?
O89 Cs4 O121 155.0(6) 2_767 . ?
O89 Cs4 O4 80.7(7) 2_767 2_767 ?
O89 Cs4 O110 7.0(6) 2_767 2_767 ?
O121 Cs4 W15 67.2(4) . 2_766 ?
O121 Cs4 W14 66.4(4) . 2_766 ?
O121 Cs4 W23 140.5(4) . 2_767 ?
O121 Cs4 O110 151.3(5) . 2_767 ?
O4 Cs4 W15 61.7(6) 2_767 2_766 ?
O4 Cs4 W14 63.2(6) 2_767 2_766 ?
O4 Cs4 W23 72.9(6) 2_767 2_767 ?
O4 Cs4 O52 66.6(6) 2_767 2_766 ?
O4 Cs4 O53 68.7(6) 2_767 2_766 ?
O4 Cs4 O58 66.7(6) 2_767 2_766 ?
O4 Cs4 O88 81.6(7) 2_767 2_767 ?
O4 Cs4 O121 122.6(7) 2_767 . ?
O4 Cs4 O110 81.3(7) 2_767 2_767 ?
O110 Cs4 W15 141.0(4) 2_767 2_766 ?
O110 Cs4 W14 121.3(4) 2_767 2_766 ?
O110 Cs4 W23 24.2(4) 2_767 2_767 ?
O28 K9 O28 180.0 2_666 . ?
O28 K9 O100 120.1(4) . . ?
O28 K9 O100 59.9(4) 2_666 . ?
O28 K9 O100 120.1(4) 2_666 2_666 ?
O28 K9 O100 59.9(4) . 2_666 ?
O28 K9 Cs3 69.2(3) 2_666 . ?
O28 K9 Cs3 69.2(3) . 2_666 ?
O28 K9 Cs3 110.8(3) . . ?
O28 K9 Cs3 110.8(3) 2_666 2_666 ?
O28 K9 Cs1 59.0(2) 2_666 2_666 ?
O28 K9 Cs1 59.0(2) . . ?
O28 K9 Cs1 121.0(2) 2_666 . ?
O28 K9 Cs1 121.0(2) . 2_666 ?
O28 K9 Cs2 136.7(2) 2_666 . ?
O28 K9 Cs2 43.3(2) 2_666 2_666 ?
O28 K9 Cs2 136.7(2) . 2_666 ?
O28 K9 Cs2 43.3(2) . . ?
O65 K9 O28 61.6(4) . . ?
O65 K9 O28 118.4(4) 2_666 . ?
O65 K9 O28 118.4(4) . 2_666 ?
O65 K9 O28 61.6(4) 2_666 2_666 ?
O65 K9 O65 180.0 2_666 . ?
O65 K9 O100 119.8(4) . 2_666 ?
O65 K9 O100 60.2(4) 2_666 2_666 ?
O65 K9 O100 119.8(4) 2_666 . ?
O65 K9 O100 60.2(4) . . ?
O65 K9 Cs3 57.9(3) 2_666 2_666 ?
O65 K9 Cs3 122.1(3) . 2_666 ?
O65 K9 Cs3 57.9(3) . . ?
O65 K9 Cs3 122.1(3) 2_666 . ?
O65 K9 Cs1 137.7(3) 2_666 . ?
O65 K9 Cs1 42.3(3) 2_666 2_666 ?
O65 K9 Cs1 137.7(3) . 2_666 ?
O65 K9 Cs1 42.3(3) . . ?
O65 K9 Cs2 72.0(3) 2_666 2_666 ?
O65 K9 Cs2 72.0(3) . . ?
O65 K9 Cs2 108.0(3) . 2_666 ?
O65 K9 Cs2 108.0(3) 2_666 . ?
O100 K9 O100 180.0 2_666 . ?
O100 K9 Cs3 137.3(3) . 2_666 ?
O100 K9 Cs3 42.7(3) 2_666 2_666 ?
O100 K9 Cs3 42.7(3) . . ?
O100 K9 Cs3 137.3(3) 2_666 . ?
O100 K9 Cs1 69.2(3) 2_666 2_666 ?
O100 K9 Cs1 69.2(3) . . ?
O100 K9 Cs1 110.8(2) 2_666 . ?
O100 K9 Cs1 110.8(2) . 2_666 ?
O100 K9 Cs2 123.4(3) 2_666 2_666 ?
O100 K9 Cs2 56.6(3) 2_666 . ?
O100 K9 Cs2 56.6(3) . 2_666 ?
O100 K9 Cs2 123.4(3) . . ?
Cs3 K9 Cs3 180.0 2_666 . ?
Cs3 K9 Cs1 86.92(3) 2_666 . ?
Cs3 K9 Cs1 93.08(3) 2_666 2_666 ?
Cs3 K9 Cs1 86.92(3) . 2_666 ?
Cs3 K9 Cs1 93.08(3) . . ?
Cs3 K9 Cs2 87.41(3) 2_666 2_666 ?
Cs3 K9 Cs2 92.59(3) . 2_666 ?
Cs3 K9 Cs2 92.59(3) 2_666 . ?
Cs3 K9 Cs2 87.41(3) . . ?
Cs1 K9 Cs1 180.0 2_666 . ?
Cs1 K9 Cs2 84.79(3) 2_666 . ?
Cs1 K9 Cs2 84.79(3) . 2_666 ?
Cs1 K9 Cs2 95.21(3) . . ?
Cs1 K9 Cs2 95.21(3) 2_666 2_666 ?
Cs2 K9 Cs2 180.0 2_666 . ?
W14 K3 W45 139.16(13) 2_655 . ?
W14 K3 K2 61.53(9) 2_655 . ?
W14 K3 K13 63.00(12) 2_655 1_444 ?
W45 K3 K2 108.78(12) . . ?
W45 K3 K13 102.45(15) . 1_444 ?
O1 K3 W14 128.0(4) . 2_655 ?
O1 K3 W45 24.5(4) . . ?
O1 K3 O5 52.6(4) . . ?
O1 K3 O42 144.5(5) . 2_655 ?
O1 K3 O53 117.4(5) . 2_655 ?
O1 K3 O85 111.5(5) . 2_656 ?
O1 K3 K2 127.2(4) . . ?
O1 K3 K13 78.4(4) . 1_444 ?
O5 K3 W14 130.7(3) . 2_655 ?
O5 K3 W45 28.8(3) . . ?
O5 K3 K2 81.6(3) . . ?
O5 K3 K13 126.9(3) . 1_444 ?
O42 K3 W14 26.1(3) 2_655 2_655 ?
O42 K3 W45 140.3(3) 2_655 . ?
O42 K3 O5 117.8(4) 2_655 . ?
O42 K3 K2 38.2(3) 2_655 . ?
O42 K3 K13 89.0(3) 2_655 1_444 ?
O53 K3 W14 25.4(3) 2_655 2_655 ?
O53 K3 W45 138.6(3) 2_655 . ?
O53 K3 O5 148.2(4) 2_655 . ?
O53 K3 O42 49.3(4) 2_655 2_655 ?
O53 K3 O85 83.5(4) 2_655 2_656 ?
O53 K3 K2 86.6(3) 2_655 . ?
O53 K3 K13 41.3(3) 2_655 1_444 ?
O85 K3 W14 98.9(3) 2_656 2_655 ?
O85 K3 W45 118.5(3) 2_656 . ?
O85 K3 O5 128.1(4) 2_656 . ?
O85 K3 O42 100.1(4) 2_656 2_655 ?
O85 K3 K2 117.8(3) 2_656 . ?
O85 K3 K13 85.0(3) 2_656 1_444 ?
K13 K3 K2 122.31(16) 1_444 . ?
O117 K3 W14 137.0(5) . 2_655 ?
O117 K3 W45 73.4(5) . . ?
O117 K3 O1 92.6(6) . . ?
O117 K3 O5 59.9(5) . . ?
O117 K3 O42 111.8(5) . 2_655 ?
O117 K3 O53 147.8(6) . 2_655 ?
O117 K3 O85 74.2(5) . 2_656 ?
O117 K3 K2 83.8(5) . . ?
O117 K3 K13 152.5(5) . 1_444 ?
O114 K3 W14 68.7(17) 2_655 2_655 ?
O114 K3 W45 70.5(17) 2_655 . ?
O114 K3 O1 67.1(17) 2_655 . ?
O114 K3 O5 70.7(17) 2_655 . ?
O114 K3 O42 77.5(17) 2_655 2_655 ?
O114 K3 O53 77.7(17) 2_655 2_655 ?
O114 K3 O85 157.0(17) 2_655 2_656 ?
O114 K3 K2 74.4(17) 2_655 . ?
O114 K3 K13 72.1(17) 2_655 1_444 ?
O114 K3 O117 128.3(18) 2_655 . ?
O123 K3 W14 64(3) . 2_655 ?
O123 K3 W45 156(3) . . ?
O123 K3 O1 157(3) . . ?
O123 K3 O5 139(3) . . ?
O123 K3 O42 56(3) . 2_655 ?
O123 K3 O53 64(3) . 2_655 ?
O123 K3 O85 45(3) . 2_656 ?
O123 K3 K2 76(3) . . ?
O123 K3 K13 94(3) . 1_444 ?
O123 K3 O117 84(3) . . ?
O123 K3 O114 132(3) . 2_655 ?
W16 K5 As1 142.66(17) 1_455 . ?
W16 K5 Gd1 116.98(13) 1_455 . ?
As1 K5 Gd1 58.77(8) . . ?
O48 K5 W16 30.7(3) 1_455 1_455 ?
O48 K5 As1 146.2(4) 1_455 . ?
O48 K5 O30 124.5(5) 1_455 . ?
O48 K5 O55 57.0(4) 1_455 1_455 ?
O48 K5 O32 148.2(5) 1_455 . ?
O48 K5 Gd1 146.7(3) 1_455 . ?
O48 K5 K10 84.8(5) 1_455 1_455 ?
O30 K5 W16 94.5(3) . 1_455 ?
O30 K5 As1 63.4(3) . . ?
O30 K5 O55 67.5(4) . 1_455 ?
O30 K5 Gd1 31.1(3) . . ?
O55 K5 W16 28.4(3) 1_455 1_455 ?
O55 K5 As1 117.1(3) 1_455 . ?
O55 K5 Gd1 94.4(3) 1_455 . ?
O3 K5 W16 136.7(4) . 1_455 ?
O3 K5 As1 57.3(4) . . ?
O3 K5 O48 107.7(5) . 1_455 ?
O3 K5 O30 120.5(5) . . ?
O3 K5 O55 147.1(5) . 1_455 ?
O3 K5 O32 88.8(5) . . ?
O3 K5 O33 70.7(5) . . ?
O3 K5 Gd1 105.6(4) . . ?
O3 K5 K10 134.4(5) . 1_455 ?
O32 K5 W16 132.5(3) . 1_455 ?
O32 K5 As1 65.5(3) . . ?
O32 K5 O30 62.1(4) . . ?
O32 K5 O55 119.7(4) . 1_455 ?
O32 K5 Gd1 31.0(3) . . ?
O32 K5 K10 64.8(4) . 1_455 ?
O33 K5 W16 92.1(4) . 1_455 ?
O33 K5 As1 56.9(3) . . ?
O33 K5 O48 90.2(5) . 1_455 ?
O33 K5 O30 81.9(4) . . ?
O33 K5 O55 79.9(4) . 1_455 ?
O33 K5 O32 121.2(5) . . ?
O33 K5 Gd1 102.0(4) . . ?
O33 K5 K10 154.7(5) . 1_455 ?
K10 K5 W16 71.2(3) 1_455 1_455 ?
K10 K5 As1 128.0(4) 1_455 . ?
K10 K5 O30 80.6(5) 1_455 . ?
K10 K5 O55 76.6(4) 1_455 1_455 ?
K10 K5 Gd1 70.9(4) 1_455 . ?
W6 K11 As3 146.75(17) 2_656 . ?
W6 K11 Gd3 116.88(13) 2_656 . ?
W6 K11 K3 82.74(10) 2_656 2_656 ?
As3 K11 Gd3 58.26(7) . . ?
As3 K11 K3 100.12(12) . 2_656 ?
O36 K11 W6 29.8(3) 2_656 2_656 ?
O36 K11 As3 151.5(4) 2_656 . ?
O36 K11 O73 143.8(5) 2_656 . ?
O36 K11 O35 56.4(5) 2_656 2_656 ?
O36 K11 O74 125.0(5) 2_656 . ?
O36 K11 Gd3 144.8(4) 2_656 . ?
O36 K11 K3 56.6(3) 2_656 2_656 ?
O73 K11 W6 131.0(3) . 2_656 ?
O73 K11 As3 64.5(3) . . ?
O73 K11 O35 119.3(5) . 2_656 ?
O73 K11 O74 62.6(4) . . ?
O73 K11 Gd3 31.4(3) . . ?
O73 K11 K3 140.1(3) . 2_656 ?
O35 K11 W6 28.0(3) 2_656 2_656 ?
O35 K11 As3 121.2(4) 2_656 . ?
O35 K11 Gd3 94.8(3) 2_656 . ?
O35 K11 K3 100.3(3) 2_656 2_656 ?
O91 K11 W6 138.1(4) . 2_656 ?
O91 K11 As3 58.3(4) . . ?
O91 K11 O36 109.3(5) . 2_656 ?
O91 K11 O73 86.6(5) . . ?
O91 K11 O35 152.1(5) . 2_656 ?
O91 K11 O74 121.8(5) . . ?
O91 K11 Gd3 105.0(4) . . ?
O91 K11 O83 72.1(5) . . ?
O91 K11 K3 55.7(4) . 2_656 ?
O91 K11 K4 130.9(8) . 2_656 ?
O74 K11 W6 95.4(3) . 2_656 ?
O74 K11 As3 63.9(3) . . ?
O74 K11 O35 68.7(4) . 2_656 ?
O74 K11 Gd3 31.3(3) . . ?
O74 K11 K3 146.1(3) . 2_656 ?
Gd3 K11 K3 158.11(13) . 2_656 ?
O83 K11 W6 96.8(4) . 2_656 ?
O83 K11 As3 56.7(4) . . ?
O83 K11 O36 95.9(5) . 2_656 ?
O83 K11 O73 120.2(5) . . ?
O83 K11 O35 84.9(5) . 2_656 ?
O83 K11 O74 82.3(5) . . ?
O83 K11 Gd3 101.6(4) . . ?
O83 K11 K3 64.4(4) . 2_656 ?
O83 K11 K4 156.7(7) . 2_656 ?
K4 K11 W6 68.6(5) 2_656 2_656 ?
K4 K11 As3 127.8(5) 2_656 . ?
K4 K11 O36 80.3(6) 2_656 2_656 ?
K4 K11 O73 65.3(6) 2_656 . ?
K4 K11 O35 73.8(7) 2_656 2_656 ?
K4 K11 O74 81.2(6) 2_656 . ?
K4 K11 Gd3 71.6(4) 2_656 . ?
K4 K11 K3 127.9(5) 2_656 2_656 ?
As2 K2 Gd2 58.56(8) 2_655 2_655 ?
As2 K2 K3 105.11(14) 2_655 . ?
As2 K2 K1 99.81(19) 2_655 . ?
O42 K2 As2 56.6(4) 2_655 2_655 ?
O42 K2 O77 120.3(5) 2_655 2_655 ?
O42 K2 O38 82.0(5) 2_655 2_655 ?
O42 K2 Gd2 101.9(4) 2_655 2_655 ?
O42 K2 K3 49.5(4) 2_655 . ?
O42 K2 K1 98.7(4) 2_655 . ?
O42 K2 O45 147.9(6) 2_655 . ?
O42 K2 O118 87.5(7) 2_655 . ?
O7 K2 As2 133.4(4) . 2_655 ?
O7 K2 O42 99.7(5) . 2_655 ?
O7 K2 O44 78.5(5) . 2_655 ?
O7 K2 O77 128.9(5) . 2_655 ?
O7 K2 O38 159.6(5) . 2_655 ?
O7 K2 Gd2 157.9(4) . 2_655 ?
O7 K2 K3 57.5(4) . . ?
O7 K2 K1 39.6(4) . . ?
O7 K2 O45 88.8(6) . . ?
O7 K2 O118 81.5(7) . . ?
O44 K2 As2 57.0(3) 2_655 2_655 ?
O44 K2 O42 72.3(5) 2_655 2_655 ?
O44 K2 O77 84.5(5) 2_655 2_655 ?
O44 K2 O38 120.9(5) 2_655 2_655 ?
O44 K2 Gd2 103.7(4) 2_655 2_655 ?
O44 K2 K3 89.4(4) 2_655 . ?
O44 K2 K1 43.0(4) 2_655 . ?
O44 K2 O45 139.7(6) 2_655 . ?
O44 K2 O118 148.5(7) 2_655 . ?
O77 K2 As2 64.4(3) 2_655 2_655 ?
O77 K2 O38 64.2(4) 2_655 2_655 ?
O77 K2 Gd2 32.0(3) 2_655 2_655 ?
O77 K2 K3 169.6(3) 2_655 . ?
O77 K2 K1 99.7(4) 2_655 . ?
O77 K2 O118 127.0(6) 2_655 . ?
O38 K2 As2 64.3(3) 2_655 2_655 ?
O38 K2 Gd2 32.1(3) 2_655 2_655 ?
O38 K2 K3 112.5(3) 2_655 . ?
O38 K2 K1 160.6(4) 2_655 . ?
O38 K2 O118 78.3(6) 2_655 . ?
Gd2 K2 K3 143.56(15) 2_655 . ?
Gd2 K2 K1 130.8(3) 2_655 . ?
K1 K2 K3 81.3(2) . . ?
O45 K2 As2 133.6(5) . 2_655 ?
O45 K2 O77 74.1(6) . 2_655 ?
O45 K2 O38 79.8(6) . 2_655 ?
O45 K2 Gd2 75.3(5) . 2_655 ?
O45 K2 K3 115.6(5) . . ?
O45 K2 K1 107.1(5) . . ?
O45 K2 O118 63.1(7) . . ?
O118 K2 As2 129.9(6) . 2_655 ?
O118 K2 Gd2 104.1(6) . 2_655 ?
O118 K2 K3 59.2(5) . . ?
O118 K2 K1 121.1(6) . . ?
W5 K7 W10 143.5(2) 2_656 . ?
W5 K7 W7 52.96(7) 2_656 2_656 ?
W5 K7 K6 97.44(17) 2_656 2_656 ?
W10 K7 W7 106.54(15) . 2_656 ?
W10 K7 K6 117.15(18) . 2_656 ?
W7 K7 K6 128.3(2) 2_656 2_656 ?
O46 K7 W5 159.4(3) . 2_656 ?
O46 K7 W10 27.2(3) . . ?
O46 K7 W7 107.2(3) . 2_656 ?
O46 K7 O22 161.7(5) . 2_656 ?
O46 K7 O34 91.3(4) . 2_656 ?
O46 K7 O26 133.9(4) . 2_656 ?
O46 K7 K6 100.3(3) . 2_656 ?
O46 K7 K6 82.4(3) . . ?
O46 K7 K8 66.6(4) . . ?
O22 K7 W5 30.2(3) 2_656 2_656 ?
O22 K7 W10 171.0(4) 2_656 . ?
O22 K7 W7 73.6(3) 2_656 2_656 ?
O22 K7 K6 79.7(3) 2_656 . ?
O22 K7 K6 67.5(3) 2_656 2_656 ?
O34 K7 W5 72.9(3) 2_656 2_656 ?
O34 K7 W10 103.8(3) 2_656 . ?
O34 K7 W7 29.7(3) 2_656 2_656 ?
O34 K7 O22 80.8(4) 2_656 2_656 ?
O34 K7 K6 109.5(4) 2_656 2_656 ?
O34 K7 K6 74.8(4) 2_656 . ?
O34 K7 K8 140.8(4) 2_656 . ?
O26 K7 W5 26.1(3) 2_656 2_656 ?
O26 K7 W10 127.9(3) 2_656 . ?
O26 K7 W7 26.8(3) 2_656 2_656 ?
O26 K7 O22 49.7(4) 2_656 2_656 ?
O26 K7 O34 49.6(4) 2_656 2_656 ?
O26 K7 K6 104.8(4) 2_656 . ?
O26 K7 K6 114.2(3) 2_656 2_656 ?
O26 K7 K8 159.2(4) 2_656 . ?
K6 K7 W5 105.3(2) . 2_656 ?
K6 K7 W10 108.8(2) . . ?
K6 K7 W7 101.8(2) . 2_656 ?
K6 K7 K6 39.7(3) . 2_656 ?
K8 K7 W5 133.8(3) . 2_656 ?
K8 K7 W10 71.5(3) . . ?
K8 K7 W7 170.4(3) . 2_656 ?
K8 K7 O22 109.9(4) . 2_656 ?
K8 K7 K6 49.1(3) . 2_656 ?
K8 K7 K6 70.6(3) . . ?
O112 K7 W5 81.7(5) . 2_656 ?
O112 K7 W10 116.8(5) . . ?
O112 K7 W7 133.7(5) . 2_656 ?
O112 K7 O46 118.7(6) . . ?
O112 K7 O22 61.0(5) . 2_656 ?
O112 K7 O34 137.1(6) . 2_656 ?
O112 K7 O26 107.4(6) . 2_656 ?
O112 K7 K6 79.6(5) . . ?
O112 K7 K6 40.1(5) . 2_656 ?
O112 K7 K8 52.2(5) . . ?
O112 K7 O124 105.8(7) . . ?
O124 K7 W5 65.5(5) . 2_656 ?
O124 K7 W10 78.8(5) . . ?
O124 K7 W7 66.6(5) . 2_656 ?
O124 K7 O46 103.8(6) . . ?
O124 K7 O22 93.3(6) . 2_656 ?
O124 K7 O34 94.5(6) . 2_656 ?
O124 K7 O26 63.4(6) . 2_656 ?
O124 K7 K6 167.9(6) . . ?
O124 K7 K6 145.5(6) . 2_656 ?
O124 K7 K8 121.3(6) . . ?
W26 K15 Gd3 56.47(10) . . ?
W26 K15 Cs4 85.96(14) . . ?
W26 K15 K14 63.9(2) . . ?
O62 K15 W26 59.7(3) . . ?
O62 K15 O93 83.1(4) . . ?
O62 K15 O76 56.1(4) . . ?
O62 K15 O70 98.2(4) . . ?
O62 K15 O92 112.1(4) . . ?
O62 K15 Gd3 59.1(3) . . ?
O62 K15 Cs4 125.1(3) . . ?
O62 K15 K14 38.7(3) . . ?
O62 K15 K14 51.6(4) . 2_766 ?
O93 K15 W26 26.9(2) . . ?
O93 K15 O76 48.2(3) . . ?
O93 K15 O92 47.1(4) . . ?
O93 K15 Gd3 78.6(3) . . ?
O93 K15 Cs4 59.8(3) . . ?
O93 K15 K14 72.7(3) . . ?
O93 K15 K14 116.3(4) . 2_766 ?
O76 K15 W26 24.9(2) . . ?
O76 K15 Gd3 31.7(2) . . ?
O76 K15 Cs4 107.6(3) . . ?
O76 K15 K14 77.1(3) . . ?
O76 K15 K14 107.5(4) . 2_766 ?
O70 K15 W26 113.9(3) . . ?
O70 K15 O93 127.6(4) . . ?
O70 K15 O76 89.5(4) . . ?
O70 K15 O92 86.3(4) . . ?
O70 K15 Gd3 59.1(3) . . ?
O70 K15 Cs4 136.1(3) . . ?
O70 K15 K14 103.7(4) . 2_766 ?
O70 K15 K14 134.4(4) . . ?
O92 K15 W26 57.2(3) . . ?
O92 K15 O76 56.3(4) . . ?
O92 K15 Gd3 67.1(3) . . ?
O92 K15 Cs4 72.0(3) . . ?
O92 K15 K14 118.7(4) . . ?
O92 K15 K14 161.4(4) . 2_766 ?
Gd3 K15 Cs4 135.1(2) . . ?
K14 K15 W26 104.3(3) 2_766 . ?
K14 K15 Gd3 94.1(2) . . ?
K14 K15 Gd3 104.3(3) 2_766 . ?
K14 K15 Cs4 89.3(2) . . ?
K14 K15 Cs4 108.6(2) 2_766 . ?
K14 K15 K14 43.7(3) 2_766 . ?
O111 K15 W26 119.1(4) . . ?
O111 K15 O62 105.1(5) . . ?
O111 K15 O93 102.4(5) . . ?
O111 K15 O76 142.8(5) . . ?
O111 K15 O70 126.9(5) . . ?
O111 K15 O92 125.2(5) . . ?
O111 K15 Gd3 164.1(5) . . ?
O111 K15 Cs4 53.6(4) . . ?
O111 K15 K14 60.8(5) . 2_766 ?
O111 K15 K14 71.4(5) . . ?
O111 K15 O121 51.3(6) . . ?
O121 K15 W26 68.5(4) . . ?
O121 K15 O62 87.4(5) . . ?
O121 K15 O93 52.3(5) . . ?
O121 K15 O76 93.2(5) . . ?
O121 K15 O70 174.4(6) . . ?
O121 K15 O92 91.2(5) . . ?
O121 K15 Gd3 124.3(5) . . ?
O121 K15 Cs4 38.3(4) . . ?
O121 K15 K14 80.1(5) . 2_766 ?
O121 K15 K14 51.1(5) . . ?
W24 K13 Cs4 106.91(18) . . ?
W24 K13 K3 176.7(2) . 1_666 ?
O107 K13 W24 28.3(3) . . ?
O107 K13 O101 55.0(4) . . ?
O107 K13 Cs4 80.0(4) . . ?
O107 K13 K3 153.0(4) . 1_666 ?
O107 K13 K12 56.1(4) . 2_767 ?
O107 K13 K10 73.6(5) . 2_766 ?
O101 K13 W24 26.8(3) . . ?
O101 K13 Cs4 132.7(4) . . ?
O101 K13 K3 151.9(4) . 1_666 ?
O101 K13 K12 77.6(4) . 2_767 ?
O53 K13 W24 127.9(4) 2_766 . ?
O53 K13 O107 111.0(5) 2_766 . ?
O53 K13 O101 138.4(5) 2_766 . ?
O53 K13 Cs4 42.5(3) 2_766 . ?
O53 K13 K3 50.3(3) 2_766 1_666 ?
O53 K13 K12 130.9(5) 2_766 2_767 ?
O53 K13 K10 74.6(5) 2_766 2_766 ?
O88 K13 W24 122.1(5) 2_767 . ?
O88 K13 O107 97.6(6) 2_767 . ?
O88 K13 O101 140.7(6) 2_767 . ?
O88 K13 O53 73.8(6) 2_767 2_766 ?
O88 K13 Cs4 49.0(5) 2_767 . ?
O88 K13 K3 60.7(5) 2_767 1_666 ?
O88 K13 K12 63.2(5) 2_767 2_767 ?
O88 K13 K10 141.2(6) 2_767 2_766 ?
K3 K13 Cs4 73.54(14) 1_666 . ?
K12 K13 W24 65.69(17) 2_767 . ?
K12 K13 Cs4 89.7(2) 2_767 . ?
K12 K13 K3 117.6(2) 2_767 1_666 ?
K10 K13 W24 64.6(4) 2_766 . ?
K10 K13 O101 64.0(5) 2_766 . ?
K10 K13 Cs4 92.3(4) 2_766 . ?
K10 K13 K3 112.2(4) 2_766 1_666 ?
K10 K13 K12 128.5(4) 2_766 2_767 ?
W24 K12 W25 50.11(8) 2_767 2_767 ?
W25 K12 W24 172.3(3) . 2_767 ?
W25 K12 W25 122.5(3) . 2_767 ?
O107 K12 W24 26.2(3) 2_767 2_767 ?
O107 K12 W25 30.5(3) 2_767 2_767 ?
O107 K12 W25 146.4(4) 2_767 . ?
O107 K12 O90 118.4(5) 2_767 . ?
O107 K12 O105 49.6(4) 2_767 2_767 ?
O107 K12 K13 48.0(3) 2_767 2_767 ?
O107 K12 K12 86.0(4) 2_767 2_767 ?
O90 K12 W24 60.7(3) 2_767 2_767 ?
O90 K12 W24 144.0(4) . 2_767 ?
O90 K12 W25 102.5(4) . 2_767 ?
O90 K12 W25 113.8(4) 2_767 . ?
O90 K12 W25 26.8(3) 2_767 2_767 ?
O90 K12 W25 29.7(3) . . ?
O90 K12 O107 51.9(4) 2_767 2_767 ?
O90 K12 O90 106.9(5) 2_767 . ?
O90 K12 O105 59.8(4) 2_767 2_767 ?
O90 K12 O89 53.9(5) 2_767 2_767 ?
O90 K12 K13 93.9(4) . 2_767 ?
O90 K12 K13 97.3(4) 2_767 2_767 ?
O90 K12 K12 49.3(3) . 2_767 ?
O90 K12 K12 57.5(4) 2_767 2_767 ?
O90 K12 O110 40.0(6) 2_767 2_767 ?
O105 K12 W24 26.3(3) 2_767 2_767 ?
O105 K12 W25 157.5(4) 2_767 . ?
O105 K12 W25 62.9(3) 2_767 2_767 ?
O105 K12 O90 165.3(5) 2_767 . ?
O105 K12 K13 82.7(3) 2_767 2_767 ?
O105 K12 K12 117.0(4) 2_767 2_767 ?
O96 K12 W24 158.8(4) . 2_767 ?
O96 K12 W25 126.5(5) . 2_767 ?
O96 K12 W25 24.4(4) . . ?
O96 K12 O107 157.0(6) . 2_767 ?
O96 K12 O90 107.1(6) . 2_767 ?
O96 K12 O90 53.3(5) . . ?
O96 K12 O105 133.3(5) . 2_767 ?
O96 K12 O89 85.2(6) . 2_767 ?
O96 K12 K13 143.3(4) . 2_767 ?
O96 K12 K12 73.0(4) . 2_767 ?
O96 K12 O110 94.7(6) . 2_767 ?
O89 K12 W24 73.6(4) 2_767 2_767 ?
O89 K12 W25 108.1(5) 2_767 . ?
O89 K12 W25 77.7(5) 2_767 2_767 ?
O89 K12 O107 87.6(5) 2_767 2_767 ?
O89 K12 O90 129.1(6) 2_767 . ?
O89 K12 O105 49.8(5) 2_767 2_767 ?
O89 K12 K13 131.5(5) 2_767 2_767 ?
O89 K12 K12 95.1(6) 2_767 2_767 ?
K13 K12 W24 57.95(16) 2_767 2_767 ?
K13 K12 W25 119.8(2) 2_767 . ?
K13 K12 W25 71.05(18) 2_767 2_767 ?
K13 K12 K12 99.2(3) 2_767 2_767 ?
K12 K12 W24 109.0(3) 2_767 2_767 ?
K12 K12 W25 63.6(2) 2_767 . ?
K12 K12 W25 58.9(2) 2_767 2_767 ?
O110 K12 W24 64.6(5) 2_767 2_767 ?
O110 K12 W25 115.3(5) 2_767 . ?
O110 K12 W25 63.1(5) 2_767 2_767 ?
O110 K12 O107 74.7(6) 2_767 2_767 ?
O110 K12 O90 129.6(6) 2_767 . ?
O110 K12 O105 44.7(5) 2_767 2_767 ?
O110 K12 O89 14.6(5) 2_767 2_767 ?
O110 K12 K13 121.2(5) 2_767 2_767 ?
O110 K12 K12 87.4(6) 2_767 2_767 ?
W4 K6 K8 97.4(3) 2_656 . ?
W6 K6 W4 59.03(14) 2_656 2_656 ?
W6 K6 K7 70.2(2) 2_656 . ?
W6 K6 K8 117.4(4) 2_656 . ?
O68 K6 W4 137.1(5) . 2_656 ?
O68 K6 W6 88.4(4) . 2_656 ?
O68 K6 O23 155.1(6) . 2_656 ?
O68 K6 O20 113.1(5) . 2_656 ?
O68 K6 K7 76.4(4) . . ?
O68 K6 K6 123.1(6) . 2_656 ?
O68 K6 K8 71.9(4) . . ?
O68 K6 K8 146.3(5) . 2_656 ?
O68 K6 O112 106.1(5) . 2_656 ?
O23 K6 W4 25.7(3) 2_656 2_656 ?
O23 K6 W4 141.3(5) . 2_656 ?
O23 K6 W6 84.2(3) 2_656 2_656 ?
O23 K6 W6 150.0(5) . 2_656 ?
O23 K6 O68 62.0(5) . . ?
O23 K6 O23 120.2(5) . 2_656 ?
O23 K6 O20 156.1(7) . 2_656 ?
O23 K6 O35 130.0(6) . 2_656 ?
O23 K6 K7 96.1(5) . . ?
O23 K6 K7 78.7(4) 2_656 . ?
O23 K6 K6 68.2(5) . 2_656 ?
O23 K6 K8 51.3(4) . . ?
O23 K6 K8 58.0(4) 2_656 2_656 ?
O23 K6 K8 115.4(5) . 2_656 ?
O23 K6 K8 90.4(4) 2_656 . ?
O23 K6 O112 76.7(5) . 2_656 ?
O20 K6 W4 27.9(3) 2_656 2_656 ?
O20 K6 W6 31.8(3) 2_656 2_656 ?
O20 K6 O23 53.6(4) 2_656 2_656 ?
O20 K6 K7 60.7(4) 2_656 . ?
O20 K6 K8 104.9(5) 2_656 . ?
O20 K6 K8 82.0(4) 2_656 2_656 ?
O20 K6 O112 125.4(6) 2_656 2_656 ?
O35 K6 W4 84.8(4) 2_656 2_656 ?
O35 K6 W6 26.5(3) 2_656 2_656 ?
O35 K6 O68 69.9(5) 2_656 . ?
O35 K6 O23 109.0(5) 2_656 2_656 ?
O35 K6 O20 58.2(5) 2_656 2_656 ?
O35 K6 K7 84.9(4) 2_656 . ?
O35 K6 K6 159.5(6) 2_656 2_656 ?
O35 K6 K8 124.5(5) 2_656 . ?
O35 K6 K8 96.8(5) 2_656 2_656 ?
O35 K6 O112 105.5(6) 2_656 2_656 ?
K7 K6 W4 67.0(2) . 2_656 ?
K7 K6 K8 47.7(2) . . ?
K6 K6 W4 75.1(4) 2_656 2_656 ?
K6 K6 W6 133.0(5) 2_656 2_656 ?
K6 K6 O23 52.0(4) 2_656 2_656 ?
K6 K6 O20 101.3(5) 2_656 2_656 ?
K6 K6 K7 83.5(5) 2_656 . ?
K6 K6 K8 55.7(5) 2_656 . ?
K6 K6 K8 79.8(5) 2_656 2_656 ?
K6 K6 O112 86.8(6) 2_656 2_656 ?
K8 K6 W4 68.2(2) 2_656 2_656 ?
K8 K6 W6 91.8(3) 2_656 2_656 ?
K8 K6 K7 134.8(3) 2_656 . ?
K8 K6 K8 135.5(3) 2_656 . ?
O112 K6 W4 114.0(5) 2_656 2_656 ?
O112 K6 W6 119.6(5) 2_656 2_656 ?
O112 K6 O23 98.2(5) 2_656 2_656 ?
O112 K6 K7 169.6(5) 2_656 . ?
O112 K6 K8 46.0(4) 2_656 2_656 ?
O112 K6 K8 122.9(5) 2_656 . ?
W4 K8 W11 72.57(18) . . ?
W4 K8 Gd2 47.92(12) . . ?
W11 K8 Gd2 56.38(14) . . ?
O18 K8 W4 29.1(2) . . ?
O18 K8 W11 81.1(3) . . ?
O18 K8 O46 106.4(4) . . ?
O18 K8 Gd2 32.0(2) . . ?
O18 K8 K6 83.2(4) . 2_656 ?
O18 K8 K6 90.8(4) . . ?
O46 K8 W4 99.1(3) . . ?
O46 K8 W11 26.8(2) . . ?
O46 K8 Gd2 77.6(3) . . ?
O46 K8 K6 74.1(4) . . ?
O16 K8 W4 78.0(3) . . ?
O16 K8 W11 112.8(4) . . ?
O16 K8 O18 50.2(4) . . ?
O16 K8 O46 123.8(5) . . ?
O16 K8 O41 88.7(4) . . ?
O16 K8 Gd2 58.9(3) . . ?
O16 K8 K6 138.9(5) . . ?
O16 K8 K6 109.0(5) . 2_656 ?
O23 K8 W4 23.2(3) . . ?
O23 K8 W11 59.0(3) . . ?
O23 K8 O18 50.8(4) . . ?
O23 K8 O46 83.0(4) . . ?
O23 K8 O16 100.8(5) . . ?
O23 K8 O41 56.1(4) . . ?
O23 K8 Gd2 59.1(3) . . ?
O23 K8 K7 99.3(5) . . ?
O23 K8 K6 56.2(4) . 2_656 ?
O23 K8 K6 40.5(3) . . ?
O41 K8 W4 59.8(3) . . ?
O41 K8 W11 24.8(2) . . ?
O41 K8 O18 59.2(4) . . ?
O41 K8 O46 47.2(4) . . ?
O41 K8 Gd2 31.7(2) . . ?
O41 K8 K6 79.1(3) . . ?
O41 K8 K6 112.1(4) . 2_656 ?
K7 K8 W4 122.4(4) . . ?
K7 K8 W11 74.3(3) . . ?
K7 K8 O18 148.9(5) . . ?
K7 K8 O46 54.7(3) . . ?
K7 K8 O16 159.4(5) . . ?
K7 K8 O41 98.9(4) . . ?
K7 K8 Gd2 130.6(4) . . ?
K7 K8 K6 61.7(3) . . ?
K7 K8 K6 86.0(4) . 2_656 ?
K6 K8 W4 61.9(2) . . ?
K6 K8 W4 61.2(3) 2_656 . ?
K6 K8 W11 64.9(2) . . ?
K6 K8 W11 106.9(4) 2_656 . ?
K6 K8 O46 118.3(5) 2_656 . ?
K6 K8 Gd2 109.1(3) 2_656 . ?
K6 K8 Gd2 96.2(3) . . ?
K6 K8 K6 44.5(3) 2_656 . ?
O112 K8 W4 120.9(6) . . ?
O112 K8 W11 119.8(6) . . ?
O112 K8 O18 141.0(7) . . ?
O112 K8 O46 102.7(6) . . ?
O112 K8 O16 127.2(6) . . ?
O112 K8 O23 109.0(7) . . ?
O112 K8 O41 144.1(7) . . ?
O112 K8 Gd2 168.1(6) . . ?
O112 K8 K7 48.0(5) . . ?
O112 K8 K6 72.7(5) . . ?
O112 K8 K6 60.1(5) . 2_656 ?
W9 K1 W12 116.7(4) . 2_655 ?
W9 K1 K2 63.1(2) . . ?
W12 K1 K2 63.2(2) 2_655 . ?
O47 K1 W9 132.8(6) 2_655 . ?
O47 K1 W12 26.8(3) 2_655 2_655 ?
O47 K1 O44 54.1(5) 2_655 2_655 ?
O47 K1 O50 147.5(7) 2_655 . ?
O47 K1 K2 89.6(4) 2_655 . ?
O9 K1 W9 28.5(3) . . ?
O9 K1 W12 137.6(6) . 2_655 ?
O9 K1 O47 139.1(7) . 2_655 ?
O9 K1 O44 125.8(6) . 2_655 ?
O9 K1 O50 70.6(5) . . ?
O9 K1 K2 91.6(4) . . ?
O7 K1 W9 28.5(4) . . ?
O7 K1 W12 89.8(5) . 2_655 ?
O7 K1 O47 111.0(6) . 2_655 ?
O7 K1 O9 56.4(5) . . ?
O7 K1 O44 70.0(5) . 2_655 ?
O7 K1 O50 96.7(6) . . ?
O7 K1 K2 35.9(4) . . ?
O44 K1 W9 98.4(5) 2_655 . ?
O44 K1 W12 27.3(3) 2_655 2_655 ?
O44 K1 O50 126.7(7) 2_655 . ?
O44 K1 K2 37.6(3) 2_655 . ?
O50 K1 W9 79.3(4) . . ?
O50 K1 W12 145.4(6) . 2_655 ?
O50 K1 K2 104.7(5) . . ?
O115 K1 W9 136.8(16) . . ?
O115 K1 W12 106.5(16) . 2_655 ?
O115 K1 O47 87.9(16) . 2_655 ?
O115 K1 O9 112.7(16) . . ?
O115 K1 O7 160.3(17) . . ?
O115 K1 O44 120.9(16) . 2_655 ?
O115 K1 O50 63.7(16) . . ?
O115 K1 K2 144.9(16) . . ?
W17 K14 K15 99.2(4) 2_766 . ?
W16 K14 W17 60.05(17) 2_766 2_766 ?
W16 K14 K15 119.3(5) 2_766 . ?
W16 K14 K15 90.7(3) 2_766 2_766 ?
O62 K14 W17 139.1(5) . 2_766 ?
O62 K14 W17 26.6(3) 2_766 2_766 ?
O62 K14 W16 153.5(6) . 2_766 ?
O62 K14 W16 85.4(4) 2_766 2_766 ?
O62 K14 O62 117.6(5) . 2_766 ?
O62 K14 O57 157.8(8) . 2_766 ?
O62 K14 O97 63.8(5) . . ?
O62 K14 O55 132.8(6) . 2_766 ?
O62 K14 K15 94.0(4) 2_766 . ?
O62 K14 K15 55.0(4) 2_766 2_766 ?
O62 K14 K15 50.6(4) . . ?
O62 K14 K15 112.9(6) . 2_766 ?
O62 K14 K14 66.6(5) . 2_766 ?
O62 K14 O111 91.7(6) 2_766 2_766 ?
O62 K14 O111 78.1(6) . 2_766 ?
O62 K14 O121 86.2(6) 2_766 . ?
O62 K14 O121 95.2(7) . . ?
O57 K14 W17 28.4(3) 2_766 2_766 ?
O57 K14 W16 32.2(3) 2_766 2_766 ?
O57 K14 O62 54.7(4) 2_766 2_766 ?
O57 K14 K15 107.3(6) 2_766 . ?
O57 K14 K15 80.7(4) 2_766 2_766 ?
O57 K14 K14 102.3(6) 2_766 2_766 ?
O57 K14 O111 120.6(6) 2_766 2_766 ?
O57 K14 O121 64.8(6) 2_766 . ?
O97 K14 W17 139.8(6) . 2_766 ?
O97 K14 W16 90.0(4) . 2_766 ?
O97 K14 O62 159.8(8) . 2_766 ?
O97 K14 O57 115.5(6) . 2_766 ?
O97 K14 K15 145.0(6) . 2_766 ?
O97 K14 K15 71.1(4) . . ?
O97 K14 K14 125.7(7) . 2_766 ?
O97 K14 O111 108.0(6) . 2_766 ?
O97 K14 O121 73.6(6) . . ?
O55 K14 W17 86.1(4) 2_766 2_766 ?
O55 K14 W16 27.2(3) 2_766 2_766 ?
O55 K14 O62 109.6(5) 2_766 2_766 ?
O55 K14 O57 59.2(5) 2_766 2_766 ?
O55 K14 O97 71.7(5) 2_766 . ?
O55 K14 K15 94.5(5) 2_766 2_766 ?
O55 K14 K15 127.0(6) 2_766 . ?
O55 K14 K14 160.6(7) 2_766 2_766 ?
O55 K14 O111 102.5(6) 2_766 2_766 ?
O55 K14 O121 86.4(6) 2_766 . ?
K15 K14 W17 67.4(2) 2_766 2_766 ?
K15 K14 K15 136.3(3) 2_766 . ?
K14 K14 W17 74.7(4) 2_766 2_766 ?
K14 K14 W16 134.5(6) 2_766 2_766 ?
K14 K14 O62 51.0(4) 2_766 2_766 ?
K14 K14 K15 61.0(6) 2_766 . ?
K14 K14 K15 75.3(6) 2_766 2_766 ?
K14 K14 O111 81.3(7) 2_766 2_766 ?
K14 K14 O121 90.7(8) 2_766 . ?
O111 K14 W17 109.3(5) 2_766 2_766 ?
O111 K14 W16 116.6(5) 2_766 2_766 ?
O111 K14 K15 42.3(4) 2_766 2_766 ?
O111 K14 K15 124.2(4) 2_766 . ?
O121 K14 W17 71.9(5) . 2_766 ?
O121 K14 W16 71.9(5) . 2_766 ?
O121 K14 K15 47.5(5) . . ?
O121 K14 K15 139.1(5) . 2_766 ?
O121 K14 O111 171.1(6) . 2_766 ?
W18 K4 W7 132.9(6) 2_656 . ?
W18 K4 W6 149.1(9) 2_656 . ?
W18 K4 Gd3 50.8(3) 2_656 2_656 ?
W18 K4 K7 94.7(5) 2_656 2_656 ?
W7 K4 Gd3 165.2(8) . 2_656 ?
W7 K4 K7 57.5(4) . 2_656 ?
W6 K4 W7 53.1(3) . . ?
W6 K4 Gd3 115.4(6) . 2_656 ?
W6 K4 K7 62.1(4) . 2_656 ?
O67 K4 W18 32.2(4) 2_656 2_656 ?
O67 K4 W7 141.6(9) 2_656 . ?
O67 K4 W6 120.1(9) 2_656 . ?
O67 K4 O70 56.4(6) 2_656 2_656 ?
O67 K4 O73 59.8(6) 2_656 2_656 ?
O67 K4 Gd3 31.1(4) 2_656 2_656 ?
O67 K4 K11 100.1(7) 2_656 2_656 ?
O67 K4 K7 85.3(7) 2_656 2_656 ?
O67 K4 O122 100.7(8) 2_656 2_656 ?
O70 K4 W18 28.7(3) 2_656 2_656 ?
O70 K4 W7 131.2(7) 2_656 . ?
O70 K4 W6 175.6(8) 2_656 . ?
O70 K4 Gd3 60.2(4) 2_656 2_656 ?
O70 K4 K7 118.7(7) 2_656 2_656 ?
O73 K4 W18 63.4(5) 2_656 2_656 ?
O73 K4 W7 158.6(9) 2_656 . ?
O73 K4 W6 122.4(7) 2_656 . ?
O73 K4 O70 54.0(6) 2_656 2_656 ?
O73 K4 Gd3 32.5(4) 2_656 2_656 ?
O73 K4 K7 142.6(8) 2_656 2_656 ?
O34 K4 W18 137.5(10) . 2_656 ?
O34 K4 W7 29.7(4) . . ?
O34 K4 W6 28.8(4) . . ?
O34 K4 O67 124.2(12) . 2_656 ?
O34 K4 O70 154.6(9) . 2_656 ?
O34 K4 O73 151.2(9) . 2_656 ?
O34 K4 Gd3 135.9(9) . 2_656 ?
O34 K4 K11 94.4(8) . 2_656 ?
O34 K4 K7 43.2(5) . 2_656 ?
O34 K4 O122 100.9(8) . 2_656 ?
Gd3 K4 K7 110.2(6) 2_656 2_656 ?
K11 K4 W18 119.5(7) 2_656 2_656 ?
K11 K4 W7 107.6(6) 2_656 . ?
K11 K4 W6 66.5(5) 2_656 . ?
K11 K4 O70 110.7(9) 2_656 2_656 ?
K11 K4 O73 58.2(5) 2_656 2_656 ?
K11 K4 Gd3 71.1(4) 2_656 2_656 ?
K11 K4 K7 122.8(8) 2_656 2_656 ?
K11 K4 O122 140.6(12) 2_656 2_656 ?
O122 K4 W18 69.7(6) 2_656 2_656 ?
O122 K4 W7 74.0(6) 2_656 . ?
O122 K4 W6 127.1(8) 2_656 . ?
O122 K4 O70 57.3(6) 2_656 2_656 ?
O122 K4 O73 106.3(10) 2_656 2_656 ?
O122 K4 Gd3 116.8(7) 2_656 2_656 ?
O122 K4 K7 92.0(7) 2_656 2_656 ?
W24 K10 W16 149.9(6) 2_766 . ?
W24 K10 W14 137.1(5) 2_766 . ?
W24 K10 Gd1 50.7(2) 2_766 1_655 ?
W16 K10 W14 52.5(2) . . ?
W16 K10 Gd1 112.7(4) . 1_655 ?
W14 K10 Gd1 163.2(5) . 1_655 ?
O94 K10 W24 32.7(3) 2_766 2_766 ?
O94 K10 W16 119.4(6) 2_766 . ?
O94 K10 W14 144.7(7) 2_766 . ?
O94 K10 O32 58.4(5) 2_766 1_655 ?
O94 K10 O101 56.0(5) 2_766 2_766 ?
O94 K10 Gd1 29.7(3) 2_766 1_655 ?
O94 K10 K5 98.9(6) 2_766 1_655 ?
O94 K10 K13 99.6(6) 2_766 2_766 ?
O54 K10 W24 142.1(7) . 2_766 ?
O54 K10 W16 26.6(3) . . ?
O54 K10 W14 30.7(4) . . ?
O54 K10 O94 125.5(8) . 2_766 ?
O54 K10 O32 145.2(7) . 1_655 ?
O54 K10 O101 160.9(8) . 2_766 ?
O54 K10 Gd1 132.6(6) . 1_655 ?
O54 K10 K5 89.3(6) . 1_655 ?
O54 K10 K13 103.3(6) . 2_766 ?
O32 K10 W24 63.1(4) 1_655 2_766 ?
O32 K10 W16 118.6(5) 1_655 . ?
O32 K10 W14 156.4(7) 1_655 . ?
O32 K10 O101 53.8(5) 1_655 2_766 ?
O32 K10 Gd1 32.4(3) 1_655 1_655 ?
O101 K10 W24 28.2(3) 2_766 2_766 ?
O101 K10 W16 172.0(6) 2_766 . ?
O101 K10 W14 135.3(6) 2_766 . ?
O101 K10 Gd1 59.9(4) 2_766 1_655 ?
K5 K10 W24 118.9(5) 1_655 2_766 ?
K5 K10 W16 63.6(3) 1_655 . ?
K5 K10 W14 104.0(5) 1_655 . ?
K5 K10 O32 57.5(4) 1_655 1_655 ?
K5 K10 O101 109.7(6) 1_655 2_766 ?
K5 K10 Gd1 71.1(4) 1_655 1_655 ?
K5 K10 K13 145.3(7) 1_655 2_766 ?
K13 K10 W24 68.7(4) 2_766 2_766 ?
K13 K10 W16 128.4(5) 2_766 . ?
K13 K10 W14 76.0(4) 2_766 . ?
K13 K10 O32 110.2(6) 2_766 1_655 ?
K13 K10 O101 59.6(4) 2_766 2_766 ?
K13 K10 Gd1 117.5(5) 2_766 1_655 ?
K15 O111 K14 77.0(5) . 2_766 ?
K7 O112 K6 109.8(7) . 2_656 ?
K7 O112 K8 79.8(6) . . ?
K8 O112 K6 73.9(6) . 2_656 ?
W21 O87 W22 118.0(13) . . ?
W21 O87 O82 66.6(11) . . ?
O82 O87 W22 136.5(15) . . ?
O86 O87 W22 52.3(18) . . ?
O86 O87 W21 101(2) . . ?
O86 O87 O82 167(3) . . ?
K15 O121 Cs4 108.1(6) . . ?
K15 O121 K14 81.4(6) . . ?
K14 O121 Cs4 169.2(8) . . ?
W22 O110 Cs4 95.8(9) . 2_767 ?
W22 O110 K12 108.7(10) . 2_767 ?
W23 O110 W22 137.6(14) . . ?
W23 O110 Cs4 93.7(9) . 2_767 ?
W23 O110 K12 113.6(11) . 2_767 ?
O89 O110 W22 68(3) . . ?
O89 O110 W23 118(3) . . ?
O89 O110 Cs4 28(2) . 2_767 ?
O89 O110 K12 83(3) . 2_767 ?
K12 O110 Cs4 79.4(6) 2_767 2_767 ?

loop_
_geom_bond_atom_site_label_1
_geom_bond_atom_site_label_2
_geom_bond_distance
_geom_bond_site_symmetry_2
_geom_bond_publ_flag
W13 O64 2.038(13) . ?
W13 O65 1.709(13) . ?
W13 O66 2.007(13) . ?
W13 O61 2.350(13) . ?
W13 O60 1.905(13) . ?
W13 O39 1.788(12) . ?
W13 Gd3 3.5626(14) . ?
W13 Cs3 4.1111(18) . ?
W13 Cs1 4.0193(17) . ?
W13 Cs2 4.3978(18) . ?
W2 O28 1.712(13) . ?
W2 O19 2.060(12) . ?
W2 O14 1.994(12) . ?
W2 O29 1.783(14) . ?
W2 O21 2.344(13) . ?
W2 O27 1.905(13) . ?
W2 Gd2 3.5382(14) . ?
W2 Cs3 4.2547(17) 2_666 ?
W2 Cs1 4.1591(18) . ?
W2 Cs2 4.1001(18) . ?
W19 O98 2.003(14) . ?
W19 O99 2.074(13) . ?
W19 O100 1.717(13) . ?
W19 O108 2.328(13) . ?
W19 O79 1.906(13) . ?
W19 O75 1.783(13) . ?
W19 Gd1 3.5587(14) 2_666 ?
W19 Cs3 4.0247(17) . ?
W19 Cs1 4.3168(18) . ?
W19 Cs2 4.0490(18) 2_666 ?
W17 O64 1.965(13) . ?
W17 O62 1.723(14) . ?
W17 O63 1.993(13) . ?
W17 O57 1.856(14) . ?
W17 O61 2.382(12) . ?
W17 O59 1.859(13) . ?
W17 Gd3 3.4879(13) . ?
W17 Cs3 4.0291(17) . ?
W17 K14 3.790(12) 2_766 ?
W26 O94 2.087(13) . ?
W26 O98 1.991(14) . ?
W26 O97 1.739(13) . ?
W26 O93 1.893(14) . ?
W26 O95 2.320(14) . ?
W26 O76 1.765(13) . ?
W26 Gd1 3.5247(14) 2_666 ?
W26 Cs3 4.2902(18) . ?
W26 K15 4.120(8) . ?
W4 O19 1.935(12) . ?
W4 O18 1.997(13) . ?
W4 O21 2.375(14) . ?
W4 O22 1.829(14) . ?
W4 O23 1.720(15) . ?
W4 O20 1.861(14) . ?
W4 Gd2 3.4686(13) . ?
W4 Cs1 4.0227(18) . ?
W4 K6 3.865(9) 2_656 ?
W4 K8 4.096(12) . ?
W11 O66 1.989(13) . ?
W11 O67 2.070(13) . ?
W11 O68 1.730(14) . ?
W11 O46 1.883(13) . ?
W11 O02Z 2.316(13) . ?
W11 O41 1.768(13) . ?
W11 Gd3 3.5602(14) . ?
W11 Cs1 4.3056(18) . ?
W11 K8 4.131(12) . ?
W15 O61 2.353(12) . ?
W15 O60 1.950(13) . ?
W15 O59 2.062(13) . ?
W15 O52 1.883(14) . ?
W15 O40 1.766(15) . ?
W15 O58 1.736(15) . ?
W15 Cs2 4.2095(19) . ?
W15 Cs4 4.048(3) 2_766 ?
W18 O67 1.938(13) . ?
W18 O63 1.971(13) . ?
W18 O70 1.731(14) . ?
W18 O02Z 2.361(13) . ?
W18 O69 1.843(13) . ?
W18 O56 1.872(14) . ?
W18 Gd3 3.4893(14) . ?
W18 K4 3.61(2) 2_656 ?
W1 O14 1.999(12) . ?
W1 O13 2.063(13) . ?
W1 O10 1.897(14) . ?
W1 O31 1.770(13) . ?
W1 O11 2.295(14) . ?
W1 O12 1.729(14) . ?
W1 Gd2 3.5679(14) . ?
W1 Cs2 4.449(2) . ?
W27 O99 1.959(13) . ?
W27 O108 2.390(13) . ?
W27 O106 1.990(13) . ?
W27 O103 1.728(14) . ?
W27 O81 1.853(14) . ?
W27 O104 1.858(16) . ?
W27 Gd1 3.5000(14) 2_666 ?
W27 Cs2 4.0419(18) 2_666 ?
W3 O18 1.991(13) . ?
W3 O13 1.975(13) . ?
W3 O11 2.368(14) . ?
W3 O17 1.870(13) . ?
W3 O8 1.827(14) . ?
W3 O16 1.732(15) . ?
W3 Gd2 3.5099(14) . ?
W24 O94 1.978(13) . ?
W24 O106 1.970(13) . ?
W24 O95 2.367(14) . ?
W24 O107 1.832(15) . ?
W24 O105 1.815(15) . ?
W24 O101 1.712(15) . ?
W24 Gd1 3.4978(14) 2_666 ?
W24 K13 3.735(7) . ?
W24 K12 4.016(7) 2_767 ?
W24 K10 3.621(17) 2_766 ?
W5 O21 2.355(13) . ?
W5 O27 1.974(13) . ?
W5 O22 2.075(14) . ?
W5 O25 1.763(14) . ?
W5 O24 1.743(15) . ?
W5 O26 1.883(14) . ?
W5 Cs3 4.1868(18) 2_666 ?
W5 K7 4.084(6) 2_656 ?
W10 O46 1.964(13) . ?
W10 O02Z 2.366(13) . ?
W10 O49 1.890(14) . ?
W10 O69 2.064(14) . ?
W10 O43 1.768(15) . ?
W10 O71 1.726(16) . ?
W10 K7 4.092(6) . ?
W20 O108 2.362(13) . ?
W20 O79 1.966(12) . ?
W20 O78 1.758(14) . ?
W20 O82 1.886(15) . ?
W20 O81 2.080(14) . ?
W20 O80 1.733(16) . ?
W20 Cs1 4.2495(19) . ?
W16 O57 1.969(14) . ?
W16 O54 1.844(15) . ?
W16 O48 1.869(15) . ?
W16 O55 1.733(15) . ?
W16 O51 2.396(14) . ?
W16 O56 1.950(13) . ?
W16 K5 3.620(5) 1_655 ?
W16 K14 3.669(11) 2_766 ?
W16 K10 3.826(16) . ?
W9 O10 2.001(14) . ?
W9 O11 2.360(14) . ?
W9 O8 2.060(15) . ?
W9 O9 1.738(15) . ?
W9 O5 1.901(15) . ?
W9 O7 1.747(17) . ?
W9 K1 3.600(12) . ?
W14 O54 2.088(15) . ?
W14 O51 2.303(13) . ?
W14 O52 1.939(14) . ?
W14 O42 1.750(16) . ?
W14 O72 1.952(14) . ?
W14 O53 1.722(16) . ?
W14 Cs4 4.049(4) 2_766 ?
W14 K3 3.948(4) 2_655 ?
W14 K10 3.909(17) . ?
W7 O6 2.318(14) . ?
W7 O34 2.088(15) . ?
W7 O2 1.953(16) . ?
W7 O26 1.951(15) . ?
W7 O33 1.735(16) . ?
W7 O37 1.746(17) . ?
W7 K7 4.129(6) 2_656 ?
W7 K4 3.96(2) . ?
W6 O17 1.951(13) . ?
W6 O36 1.837(16) . ?
W6 O6 2.408(14) . ?
W6 O20 1.966(14) . ?
W6 O34 1.840(15) . ?
W6 O35 1.720(16) . ?
W6 K11 3.628(5) 2_656 ?
W6 K6 3.715(10) 2_656 ?
W6 K4 3.68(2) . ?
W25 O93 1.998(14) . ?
W25 O95 2.357(14) . ?
W25 O107 2.065(15) . ?
W25 O92 1.748(15) . ?
W25 O90 1.904(15) . ?
W25 O96 1.725(17) . ?
W25 K12 3.844(7) . ?
W25 K12 4.019(9) 2_767 ?
W12 O48 2.111(16) . ?
W12 O47 1.713(16) . ?
W12 O49 1.955(14) . ?
W12 O51 2.332(13) . ?
W12 O72 1.933(14) . ?
W12 O44 1.733(16) . ?
W12 K1 3.711(12) 2_655 ?
W45 O1 1.759(19) . ?
W45 O36 2.088(16) . ?
W45 O6 2.342(14) . ?
W45 O2 1.930(16) . ?
W45 O5 1.943(15) . ?
W45 O3 1.704(16) . ?
W45 K3 4.018(5) . ?
W22 O104 1.965(16) . ?
W22 O105 2.010(15) . ?
W22 O102 1.739(18) . ?
W22 O109 2.399(14) . ?
W22 O86 1.805(18) . ?
W22 O89 1.81(2) . ?
W22 Cs4 4.341(3) 2_767 ?
W22 K12 4.115(8) 2_767 ?
W22 O87 2.23(3) . ?
W22 O110 1.95(2) . ?
W21 O82 1.958(16) . ?
W21 O85 1.942(18) . ?
W21 O84 1.73(2) . ?
W21 O109 2.328(15) . ?
W21 O83 1.758(16) . ?
W21 O86 2.162(19) . ?
W21 O87 1.76(3) . ?
W23 O91 1.744(17) . ?
W23 O90 1.949(15) . ?
W23 O85 1.937(18) . ?
W23 O88 1.68(2) . ?
W23 O109 2.309(15) . ?
W23 O89 2.19(2) . ?
W23 Cs4 4.165(4) 2_767 ?
W23 K12 4.050(10) 2_767 ?
W23 O110 1.71(2) . ?
As2 O61 1.774(12) . ?
As2 O02Z 1.806(13) . ?
As2 O51 1.791(14) . ?
As2 K2 3.879(6) 2_655 ?
As3 O108 1.776(13) . ?
As3 O95 1.810(14) . ?
As3 O109 1.806(14) . ?
As3 K11 3.892(5) . ?
As1 O21 1.785(14) . ?
As1 O11 1.812(14) . ?
As1 O6 1.781(14) . ?
As1 K5 3.865(6) . ?
O94 Gd1 2.414(14) 2_666 ?
O94 K10 2.76(2) 2_766 ?
O64 Gd3 2.453(13) . ?
O64 Cs3 3.140(13) . ?
O98 Gd1 2.397(13) 2_666 ?
O98 Cs3 3.433(13) . ?
O99 Gd1 2.443(13) 2_666 ?
O99 Cs2 3.137(13) 2_666 ?
O28 Cs2 3.091(13) . ?
O28 K9 2.928(12) . ?
O65 Cs1 3.034(13) . ?
O65 K9 2.911(13) . ?
O19 Gd2 2.424(12) . ?
O19 Cs1 3.188(12) . ?
O14 Gd2 2.407(13) . ?
O14 Cs2 3.581(13) . ?
O100 Cs3 3.051(13) . ?
O100 Cs2 3.769(13) 2_666 ?
O100 K9 2.956(13) . ?
O66 Gd3 2.408(13) . ?
O66 Cs1 3.449(13) . ?
O67 Gd3 2.448(12) . ?
O67 K4 2.79(3) 2_656 ?
O62 K15 3.221(16) . ?
O62 K14 3.083(18) 2_766 ?
O62 K14 2.609(18) . ?
O63 Gd3 2.380(13) . ?
O79 Cs1 3.491(12) . ?
O79 Cs2 3.333(13) 2_666 ?
O106 Gd1 2.386(13) 2_666 ?
O57 K14 2.882(18) 2_766 ?
O75 Gd3 2.309(13) . ?
O75 Cs1 3.555(13) . ?
O18 Gd2 2.363(13) . ?
O18 K8 3.408(17) . ?
O13 Gd2 2.457(13) . ?
O97 Cs3 3.512(13) . ?
O97 K14 2.866(18) . ?
O29 Gd1 2.320(13) . ?
O29 Cs3 3.501(13) 2_666 ?
O68 Cs1 3.528(14) . ?
O68 K6 2.891(17) . ?
O27 Cs3 3.432(13) 2_666 ?
O27 Cs1 3.441(13) . ?
O60 Cs3 3.422(13) . ?
O60 Cs2 3.541(13) . ?
O93 K15 3.344(16) . ?
O46 K7 3.037(14) . ?
O46 K8 3.416(19) . ?
O31 Gd1 2.320(13) . ?
O76 Gd3 2.336(13) . ?
O76 K15 3.400(15) . ?
O22 Cs1 3.487(14) . ?
O22 K7 3.238(15) 2_656 ?
O70 K15 3.267(16) . ?
O70 K4 3.12(3) 2_656 ?
O59 Cs3 3.496(13) . ?
O78 Cs1 3.321(14) . ?
O1 K3 3.090(19) . ?
O54 K10 2.74(2) . ?
O107 K13 2.813(17) . ?
O107 K12 3.141(16) 2_767 ?
O36 K11 2.810(16) 2_656 ?
O48 K5 2.829(16) 1_655 ?
O39 Gd2 2.319(12) . ?
O39 Cs2 3.654(13) . ?
O82 O87 1.81(3) . ?
O47 K1 2.95(2) 2_655 ?
O16 K8 3.279(19) . ?
O81 Cs2 3.440(14) 2_666 ?
O30 Gd1 2.438(14) . ?
O30 Cs3 3.590(14) 2_666 ?
O30 K5 2.878(15) . ?
O92 K15 3.387(17) . ?
O23 Cs1 3.793(14) . ?
O23 K6 3.107(17) 2_656 ?
O23 K6 2.638(17) . ?
O23 K8 3.170(19) . ?
O73 Gd3 2.434(14) . ?
O73 K11 2.842(15) . ?
O73 K4 3.04(3) 2_656 ?
O20 K6 2.974(17) 2_656 ?
O9 K1 2.90(2) . ?
O41 Gd2 2.350(13) . ?
O41 K8 3.386(17) . ?
O12 Cs2 3.674(14) . ?
O55 K5 2.995(16) 1_655 ?
O55 K14 2.836(19) 2_766 ?
O34 K7 3.177(17) 2_656 ?
O34 K4 2.73(3) . ?
O35 K11 2.964(17) 2_656 ?
O35 K6 2.866(19) 2_656 ?
O25 Cs3 3.255(14) 2_666 ?
O91 K11 2.678(18) . ?
O52 Cs4 3.302(14) 2_766 ?
O5 K3 3.331(15) . ?
O42 K3 3.311(16) 2_655 ?
O42 K2 2.691(17) 2_655 ?
O3 K5 2.673(17) . ?
O90 K12 3.002(18) 2_767 ?
O90 K12 3.338(18) . ?
O40 Cs2 3.274(15) . ?
O105 K12 3.240(16) 2_767 ?
O32 Gd1 2.435(14) . ?
O32 K5 2.861(15) . ?
O32 K10 3.07(2) 1_455 ?
O7 K2 2.613(18) . ?
O7 K1 2.84(2) . ?
O26 K7 3.108(16) 2_656 ?
O101 K13 3.014(17) . ?
O101 K10 3.14(2) 2_766 ?
O33 K5 2.800(17) . ?
O53 Cs4 3.129(16) 2_766 ?
O53 K3 3.245(16) 2_655 ?
O53 K13 2.781(17) 2_766 ?
O85 K3 3.278(18) 2_656 ?
O58 Cs4 3.170(15) 2_766 ?
O44 K2 2.672(16) 2_655 ?
O44 K1 2.98(2) 2_655 ?
O88 Cs4 3.45(2) 2_767 ?
O88 K13 2.74(2) 2_767 ?
O77 Gd2 2.419(14) . ?
O77 K2 2.824(15) 2_655 ?
O38 Gd2 2.418(13) . ?
O38 Cs2 3.597(13) . ?
O38 K2 2.839(14) 2_655 ?
O74 Gd3 2.424(14) . ?
O74 Cs1 3.631(14) . ?
O74 K11 2.856(15) . ?
O96 Cs4 2.964(17) . ?
O96 K12 2.827(18) . ?
O83 K11 2.709(17) . ?
O50 K1 3.09(2) . ?
O86 O87 0.96(3) . ?
O89 Cs4 3.03(2) 2_767 ?
O89 K12 3.06(2) 2_767 ?
O89 O110 0.78(3) . ?
Cs4 O121 3.49(2) . ?
Cs4 O4 3.04(3) 2_767 ?
Cs4 O110 3.69(3) 2_767 ?
K3 K2 4.349(7) . ?
K3 K13 4.215(8) 1_444 ?
K3 O117 2.83(2) . ?
K3 O114 2.49(7) 2_655 ?
K3 O123 0.61(3) . ?
K5 K10 2.865(18) 1_455 ?
K11 K4 2.79(2) 2_656 ?
K2 K1 4.318(15) . ?
K2 O45 2.76(2) . ?
K2 O118 2.92(3) . ?
K7 K6 3.788(15) . ?
K7 K6 4.497(14) 2_656 ?
K7 K8 3.182(13) . ?
K7 O112 2.40(2) . ?
K7 O124 2.64(3) . ?
K15 K14 4.170(18) . ?
K15 K14 3.771(19) 2_766 ?
K15 O111 2.603(19) . ?
K15 O121 3.11(2) . ?
K13 K12 3.668(12) 2_767 ?
K13 K10 2.915(18) 2_766 ?
K12 K12 3.79(2) 2_767 ?
K12 O110 3.05(3) 2_767 ?
K6 K6 2.89(2) 2_656 ?
K6 K8 4.058(18) . ?
K6 K8 3.409(19) 2_656 ?
K6 O112 3.08(2) 2_656 ?
K8 O112 2.55(2) . ?
K1 O115 2.59(7) . ?
K14 K14 2.98(2) 2_766 ?
K14 O111 3.38(2) 2_766 ?
K14 O121 3.28(3) . ?
K4 O122 2.90(3) 2_656 ?
O113 O119 1.63(3) . ?

loop_
_geom_torsion_atom_site_label_1
_geom_torsion_atom_site_label_2
_geom_torsion_atom_site_label_3
_geom_torsion_atom_site_label_4
_geom_torsion
_geom_torsion_site_symmetry_1
_geom_torsion_site_symmetry_2
_geom_torsion_site_symmetry_3
_geom_torsion_site_symmetry_4
_geom_torsion_publ_flag
W20 O82 O87 W22 -32(4) . . . . ?
W20 O82 O87 W21 -139(2) . . . . ?
W20 O82 O87 O86 -159(11) . . . . ?
W22 O86 O87 W21 116.9(13) . . . . ?
W22 O86 O87 O82 136(12) . . . . ?
W22 O89 O110 W23 -133(2) . . . . ?
W22 O89 O110 Cs4 -166(5) . . . 2_767 ?
W22 O89 O110 K12 113.4(7) . . . 2_767 ?
W21 O82 O87 W22 107(2) . . . . ?
W21 O82 O87 O86 -21(12) . . . . ?
W21 O86 O87 W22 -116.9(13) . . . . ?
W21 O86 O87 O82 19(11) . . . . ?
W23 O89 O110 W22 133(2) . . . . ?
W23 O89 O110 Cs4 -33(6) . . . 2_767 ?
W23 O89 O110 K12 -113(2) . . . 2_767 ?
O94 W26 O97 Cs3 -106.4(5) . . . . ?
O94 W26 O97 K14 130.2(11) . . . . ?
O94 W26 O93 W25 83.1(8) . . . . ?
O94 W26 O93 K15 -167.2(5) . . . . ?
O94 W26 O76 Gd3 61(3) . . . . ?
O94 W26 O76 K15 -133.0(14) . . . . ?
O94 W24 O107 W25 -76.5(9) . . . . ?
O94 W24 O107 K13 94.2(6) . . . . ?
O94 W24 O107 K12 173.1(6) . . . 2_767 ?
O94 W24 O105 W22 -23(3) . . . . ?
O94 W24 O105 K12 130.2(14) . . . 2_767 ?
O94 W24 O101 K13 -88.4(6) . . . . ?
O94 W24 O101 K10 -32.3(6) . . . 2_766 ?
O64 W13 O65 Cs1 -106.9(6) . . . . ?
O64 W13 O65 K9 112.5(10) . . . . ?
O64 W13 O39 Gd2 76(3) . . . . ?
O64 W13 O39 Cs2 -126.1(13) . . . . ?
O64 W17 O62 K15 101.8(6) . . . . ?
O64 W17 O62 K14 -127.6(14) . . . . ?
O64 W17 O62 K14 178.0(6) . . . 2_766 ?
O64 W17 O57 W16 -20(3) . . . . ?
O64 W17 O57 K14 -163.8(12) . . . 2_766 ?
O64 W17 O59 W15 -74.5(8) . . . . ?
O64 W17 O59 Cs3 40.6(4) . . . . ?
O98 W19 O100 Cs3 25.4(6) . . . . ?
O98 W19 O100 Cs2 -121.5(4) . . . 2_666 ?
O98 W19 O100 K9 166.5(11) . . . . ?
O98 W19 O75 Gd3 -8.9(19) . . . . ?
O98 W19 O75 Cs1 -167.4(5) . . . . ?
O98 W26 O97 Cs3 -25.9(5) . . . . ?
O98 W26 O97 K14 -149.3(11) . . . . ?
O98 W26 O93 W25 35(2) . . . . ?
O98 W26 O93 K15 144.2(14) . . . . ?
O98 W26 O76 Gd3 1(2) . . . . ?
O98 W26 O76 K15 166.5(5) . . . . ?
O99 W19 O100 Cs3 105.6(6) . . . . ?
O99 W19 O100 Cs2 -41.3(4) . . . 2_666 ?
O99 W19 O100 K9 -113.3(11) . . . . ?
O99 W19 O75 Gd3 -73(3) . . . . ?
O99 W19 O75 Cs1 128.9(13) . . . . ?
O99 W27 O81 W20 76.2(8) . . . . ?
O99 W27 O81 Cs2 -38.9(5) . . . 2_666 ?
O99 W27 O104 W22 24(3) . . . . ?
O28 W2 O29 Gd1 87(2) . . . . ?
O28 W2 O29 Cs3 -69.2(6) . . . 2_666 ?
O65 W13 O39 Gd2 -87.9(19) . . . . ?
O65 W13 O39 Cs2 70.3(6) . . . . ?
O19 W2 O28 Cs2 108.0(6) . . . . ?
O19 W2 O28 K9 -110.6(10) . . . . ?
O19 W2 O29 Gd1 -77(3) . . . . ?
O19 W2 O29 Cs3 127.2(12) . . . 2_666 ?
O19 W4 O22 W5 73.3(8) . . . . ?
O19 W4 O22 Cs1 -41.5(5) . . . . ?
O19 W4 O22 K7 -173.3(6) . . . 2_656 ?
O19 W4 O23 Cs1 41.5(4) . . . . ?
O19 W4 O23 K6 135.2(14) . . . . ?
O19 W4 O23 K6 -172.3(5) . . . 2_656 ?
O19 W4 O23 K8 -103.8(6) . . . . ?
O19 W4 O20 W6 17(3) . . . . ?
O19 W4 O20 K6 156.4(12) . . . 2_656 ?
O14 W2 O28 Cs2 27.7(6) . . . . ?
O14 W2 O28 K9 169.1(10) . . . . ?
O14 W2 O29 Gd1 -13(2) . . . . ?
O14 W2 O29 Cs3 -168.9(5) . . . 2_666 ?
O14 W1 O10 W9 34(2) . . . . ?
O14 W1 O31 Gd1 0.9(19) . . . . ?
O14 W1 O12 Cs2 -26.7(6) . . . . ?
O100 W19 O75 Gd3 90.2(19) . . . . ?
O100 W19 O75 Cs1 -68.3(6) . . . . ?
O66 W13 O65 Cs1 -26.6(6) . . . . ?
O66 W13 O65 K9 -167.2(10) . . . . ?
O66 W13 O39 Gd2 10.9(19) . . . . ?
O66 W13 O39 Cs2 169.1(5) . . . . ?
O66 W11 O68 Cs1 26.6(6) . . . . ?
O66 W11 O68 K6 151.5(11) . . . . ?
O66 W11 O46 W10 -36.5(19) . . . . ?
O66 W11 O46 K7 156.6(11) . . . . ?
O66 W11 O46 K8 -147.5(13) . . . . ?
O66 W11 O41 Gd2 -1.6(19) . . . . ?
O66 W11 O41 K8 -163.9(5) . . . . ?
O67 W11 O68 Cs1 106.5(5) . . . . ?
O67 W11 O68 K6 -128.6(11) . . . . ?
O67 W11 O46 W10 -83.3(8) . . . . ?
O67 W11 O46 K7 109.8(8) . . . . ?
O67 W11 O46 K8 165.6(5) . . . . ?
O67 W11 O41 Gd2 -66(3) . . . . ?
O67 W11 O41 K8 131.4(13) . . . . ?
O67 W18 O70 K15 -102.3(6) . . . . ?
O67 W18 O70 K4 31.6(6) . . . 2_656 ?
O67 W18 O69 W10 75.5(8) . . . . ?
O67 W18 O56 W16 28(3) . . . . ?
O62 W17 O57 W16 135.7(19) . . . . ?
O62 W17 O57 K14 -8.2(8) . . . 2_766 ?
O62 W17 O59 W15 -176.1(8) . . . . ?
O62 W17 O59 Cs3 -60.9(6) . . . . ?
O108 W19 O100 Cs3 136(2) . . . . ?
O108 W19 O100 Cs2 -10(3) . . . 2_666 ?
O108 W19 O100 K9 -82(3) . . . . ?
O108 W19 O75 Gd3 -94.8(19) . . . . ?
O108 W19 O75 Cs1 106.7(4) . . . . ?
O108 W27 O81 W20 3.9(7) . . . . ?
O108 W27 O81 Cs2 -111.1(5) . . . 2_666 ?
O108 W27 O104 W22 52(2) . . . . ?
O108 W20 O78 Cs1 -107.9(5) . . . . ?
O108 W20 O82 W21 -71.1(14) . . . . ?
O108 W20 O82 O87 41(2) . . . . ?
O108 As3 O95 W26 -77.5(8) . . . . ?
O108 As3 O95 W24 53.3(10) . . . . ?
O108 As3 O95 W25 174.9(7) . . . . ?
O108 As3 O109 W22 -47.2(11) . . . . ?
O108 As3 O109 W21 76.3(8) . . . . ?
O108 As3 O109 W23 -175.8(7) . . . . ?
O63 W17 O62 K15 19.2(7) . . . . ?
O63 W17 O62 K14 149.8(14) . . . . ?
O63 W17 O62 K14 95.4(6) . . . 2_766 ?
O63 W17 O57 W16 38.7(19) . . . . ?
O63 W17 O57 K14 -105.1(7) . . . 2_766 ?
O63 W17 O59 W15 -8(2) . . . . ?
O63 W17 O59 Cs3 107.2(16) . . . . ?
O63 W18 O70 K15 -20.1(7) . . . . ?
O63 W18 O70 K4 113.7(6) . . . 2_656 ?
O63 W18 O69 W10 12(2) . . . . ?
O63 W18 O56 W16 -32.8(18) . . . . ?
O79 W19 O100 Cs3 -166.6(5) . . . . ?
O79 W19 O100 Cs2 46.5(4) . . . 2_666 ?
O79 W19 O100 K9 -25.6(12) . . . . ?
O79 W19 O75 Gd3 -169.4(19) . . . . ?
O79 W19 O75 Cs1 32.1(5) . . . . ?
O79 W20 O78 Cs1 -34.8(6) . . . . ?
O79 W20 O82 W21 -90.4(19) . . . . ?
O79 W20 O82 O87 21(3) . . . . ?
O106 W27 O81 W20 12(2) . . . . ?
O106 W27 O81 Cs2 -103.1(16) . . . 2_666 ?
O106 W27 O104 W22 -34(2) . . . . ?
O106 W24 O107 W25 -14(2) . . . . ?
O106 W24 O107 K13 156.4(14) . . . . ?
O106 W24 O107 K12 -124.6(16) . . . 2_767 ?
O106 W24 O105 W22 34(2) . . . . ?
O106 W24 O105 K12 -172.3(6) . . . 2_767 ?
O106 W24 O101 K13 -169.8(5) . . . . ?
O106 W24 O101 K10 -113.6(6) . . . 2_766 ?
O57 W17 O62 K15 -68.7(7) . . . . ?
O57 W17 O62 K14 62.0(15) . . . . ?
O57 W17 O62 K14 7.5(7) . . . 2_766 ?
O57 W17 O59 W15 82.8(8) . . . . ?
O57 W17 O59 Cs3 -162.1(5) . . . . ?
O57 W16 O54 W14 -92.0(8) . . . . ?
O57 W16 O54 K10 140.3(8) . . . . ?
O57 W16 O48 W12 31(2) . . . . ?
O57 W16 O48 K5 177.2(13) . . . 1_655 ?
O57 W16 O55 K5 -165.3(5) . . . 1_655 ?
O57 W16 O55 K14 -8.2(7) . . . 2_766 ?
O75 W19 O100 Cs3 -68.1(6) . . . . ?
O75 W19 O100 Cs2 144.9(5) . . . 2_666 ?
O75 W19 O100 K9 72.9(12) . . . . ?
O18 W4 O22 W5 5(2) . . . . ?
O18 W4 O22 Cs1 -109.5(17) . . . . ?
O18 W4 O22 K7 118.7(16) . . . 2_656 ?
O18 W4 O23 Cs1 123.7(4) . . . . ?
O18 W4 O23 K6 -90.2(6) . . . 2_656 ?
O18 W4 O23 K6 -142.6(14) . . . . ?
O18 W4 O23 K8 -21.7(7) . . . . ?
O18 W4 O20 W6 -39(2) . . . . ?
O18 W4 O20 K6 101.0(6) . . . 2_656 ?
O18 W3 O17 W6 34.1(19) . . . . ?
O18 W3 O8 W9 -8(2) . . . . ?
O18 W3 O16 K8 23.9(7) . . . . ?
O13 W1 O10 W9 83.8(8) . . . . ?
O13 W1 O31 Gd1 61(3) . . . . ?
O13 W1 O12 Cs2 -106.7(5) . . . . ?
O13 W3 O17 W6 -22(3) . . . . ?
O13 W3 O8 W9 -75.2(9) . . . . ?
O13 W3 O16 K8 105.1(6) . . . . ?
O97 W26 O93 W25 177.6(7) . . . . ?
O97 W26 O93 K15 -72.8(6) . . . . ?
O97 W26 O76 Gd3 -98(2) . . . . ?
O97 W26 O76 K15 68.1(6) . . . . ?
O29 W2 O28 Cs2 -65.7(7) . . . . ?
O29 W2 O28 K9 75.7(11) . . . . ?
O21 W2 O28 Cs2 136(2) . . . . ?
O21 W2 O28 K9 -82(3) . . . . ?
O21 W2 O29 Gd1 -98.1(19) . . . . ?
O21 W2 O29 Cs3 105.9(5) . . . 2_666 ?
O21 W4 O22 W5 1.5(7) . . . . ?
O21 W4 O22 Cs1 -113.3(5) . . . . ?
O21 W4 O22 K7 114.9(6) . . . 2_656 ?
O21 W4 O20 W6 47(2) . . . . ?
O21 W4 O20 K6 -173.1(6) . . . 2_656 ?
O21 W5 O25 Cs3 -107.8(5) . . . 2_666 ?
O21 W5 O26 W7 -70.7(14) . . . . ?
O21 W5 O26 K7 111.9(6) . . . 2_656 ?
O21 As1 O11 W1 -77.5(8) . . . . ?
O21 As1 O11 W3 54.6(10) . . . . ?
O21 As1 O11 W9 173.8(7) . . . . ?
O21 As1 O6 W7 76.1(8) . . . . ?
O21 As1 O6 W6 -49.5(10) . . . . ?
O21 As1 O6 W45 -175.5(7) . . . . ?
O10 W1 O31 Gd1 161.3(19) . . . . ?
O10 W1 O12 Cs2 166.0(5) . . . . ?
O10 W9 O9 K1 88.3(6) . . . . ?
O10 W9 O7 K2 58.4(17) . . . . ?
O10 W9 O7 K1 -80.6(7) . . . . ?
O68 W11 O46 W10 -178.6(8) . . . . ?
O68 W11 O46 K7 14.6(9) . . . . ?
O68 W11 O46 K8 70.4(6) . . . . ?
O68 W11 O41 Gd2 97.0(19) . . . . ?
O68 W11 O41 K8 -65.3(6) . . . . ?
O27 W2 O28 Cs2 -164.8(6) . . . . ?
O27 W2 O28 K9 -23.4(11) . . . . ?
O27 W2 O29 Gd1 -172.6(19) . . . . ?
O27 W2 O29 Cs3 31.5(5) . . . 2_666 ?
O27 W5 O25 Cs3 -34.3(6) . . . 2_666 ?
O27 W5 O26 W7 -89.5(19) . . . . ?
O27 W5 O26 K7 93.1(14) . . . 2_656 ?
O61 W13 O65 Cs1 -137(2) . . . . ?
O61 W13 O65 K9 82(3) . . . . ?
O61 W13 O39 Gd2 97.1(19) . . . . ?
O61 W13 O39 Cs2 -104.7(4) . . . . ?
O61 W17 O57 W16 -47.9(19) . . . . ?
O61 W17 O57 K14 168.2(6) . . . 2_766 ?
O61 W17 O59 W15 -2.1(6) . . . . ?
O61 W17 O59 Cs3 113.0(4) . . . . ?
O61 W15 O52 W14 68.6(13) . . . . ?
O61 W15 O52 Cs4 -173.4(5) . . . 2_766 ?
O61 W15 O40 Cs2 111.4(5) . . . . ?
O61 W15 O58 Cs4 115(2) . . . 2_766 ?
O61 As2 O02Z W11 78.8(7) . . . . ?
O61 As2 O02Z W18 -51.6(10) . . . . ?
O61 As2 O02Z W10 -174.0(6) . . . . ?
O61 As2 O51 W16 49.8(10) . . . . ?
O61 As2 O51 W14 -76.2(7) . . . . ?
O61 As2 O51 W12 175.3(7) . . . . ?
O60 W13 O65 Cs1 166.4(6) . . . . ?
O60 W13 O65 K9 25.7(11) . . . . ?
O60 W13 O39 Gd2 170.5(19) . . . . ?
O60 W13 O39 Cs2 -31.3(5) . . . . ?
O60 W15 O52 W14 85.3(19) . . . . ?
O60 W15 O52 Cs4 -156.7(11) . . . 2_766 ?
O60 W15 O40 Cs2 38.3(6) . . . . ?
O60 W15 O58 Cs4 175.3(5) . . . 2_766 ?
O93 W26 O97 Cs3 166.3(5) . . . . ?
O93 W26 O97 K14 42.9(12) . . . . ?
O93 W26 O76 Gd3 162(2) . . . . ?
O93 W26 O76 K15 -32.3(6) . . . . ?
O93 W25 O92 K15 31.7(6) . . . . ?
O93 W25 O96 Cs4 13.8(17) . . . . ?
O93 W25 O96 K12 -175.9(7) . . . . ?
O95 W26 O97 Cs3 -132(2) . . . . ?
O95 W26 O97 K14 105(2) . . . . ?
O95 W26 O93 W25 10.7(7) . . . . ?
O95 W26 O93 K15 120.3(5) . . . . ?
O95 W26 O76 Gd3 87(2) . . . . ?
O95 W26 O76 K15 -107.4(5) . . . . ?
O95 W24 O107 W25 -4.4(7) . . . . ?
O95 W24 O107 K13 166.3(7) . . . . ?
O95 W24 O107 K12 -114.8(6) . . . 2_767 ?
O95 W24 O105 W22 -52(2) . . . . ?
O95 W24 O105 K12 101.9(5) . . . 2_767 ?
O95 W24 O101 K13 -53(3) . . . . ?
O95 W24 O101 K10 4(3) . . . 2_766 ?
O95 W25 O92 K15 104.3(5) . . . . ?
O95 W25 O96 Cs4 -43(4) . . . . ?
O95 W25 O96 K12 127(2) . . . . ?
O95 As3 O108 W19 77.4(7) . . . . ?
O95 As3 O108 W27 -52.2(10) . . . . ?
O95 As3 O108 W20 -175.3(7) . . . . ?
O95 As3 O109 W22 51.8(11) . . . . ?
O95 As3 O109 W21 175.3(7) . . . . ?
O95 As3 O109 W23 -76.7(8) . . . . ?
O46 W11 O68 Cs1 -166.8(5) . . . . ?
O46 W11 O68 K6 -41.9(12) . . . . ?
O46 W11 O41 Gd2 -161.3(19) . . . . ?
O46 W11 O41 K8 36.3(6) . . . . ?
O46 W10 O49 W12 -89.0(18) . . . . ?
O31 W1 O10 W9 -78.0(8) . . . . ?
O31 W1 O12 Cs2 66.9(6) . . . . ?
O76 W26 O97 Cs3 66.3(6) . . . . ?
O76 W26 O97 K14 -57.1(12) . . . . ?
O76 W26 O93 W25 -76.9(8) . . . . ?
O76 W26 O93 K15 32.8(6) . . . . ?
O22 W4 O23 Cs1 -52.8(5) . . . . ?
O22 W4 O23 K6 40.9(15) . . . . ?
O22 W4 O23 K6 93.4(6) . . . 2_656 ?
O22 W4 O23 K8 161.9(6) . . . . ?
O22 W4 O20 W6 122(2) . . . . ?
O22 W4 O20 K6 -98.3(6) . . . 2_656 ?
O22 W5 O25 Cs3 -99.9(17) . . . 2_666 ?
O22 W5 O26 W7 -142.6(15) . . . . ?
O22 W5 O26 K7 39.9(6) . . . 2_656 ?
O11 W1 O10 W9 10.9(7) . . . . ?
O11 W1 O31 Gd1 86.6(19) . . . . ?
O11 W1 O12 Cs2 -131(2) . . . . ?
O11 W3 O17 W6 -51.2(19) . . . . ?
O11 W3 O8 W9 -4.0(7) . . . . ?
O11 W3 O16 K8 136(3) . . . . ?
O11 W9 O9 K1 159.7(6) . . . . ?
O11 W9 O7 K2 8(4) . . . . ?
O11 W9 O7 K1 -131(3) . . . . ?
O11 As1 O21 W2 76.4(8) . . . . ?
O11 As1 O21 W4 -53.1(10) . . . . ?
O11 As1 O21 W5 -176.1(7) . . . . ?
O11 As1 O6 W7 174.9(7) . . . . ?
O11 As1 O6 W6 49.3(10) . . . . ?
O11 As1 O6 W45 -76.7(8) . . . . ?
O70 W18 O69 W10 175.6(8) . . . . ?
O70 W18 O56 W16 -131.2(18) . . . . ?
O17 W3 O8 W9 82.1(9) . . . . ?
O17 W3 O16 K8 -65.2(7) . . . . ?
O17 W6 O36 W45 -88.9(9) . . . . ?
O17 W6 O36 K11 120.1(6) . . . 2_656 ?
O17 W6 O34 W7 32(2) . . . . ?
O17 W6 O34 K7 -91.4(15) . . . 2_656 ?
O17 W6 O34 K4 158.0(13) . . . . ?
O17 W6 O35 K11 -108.7(5) . . . 2_656 ?
O17 W6 O35 K6 88.1(7) . . . 2_656 ?
O59 W17 O62 K15 -164.7(6) . . . . ?
O59 W17 O62 K14 -34.0(15) . . . . ?
O59 W17 O62 K14 -88.5(6) . . . 2_766 ?
O59 W17 O57 W16 -122.4(19) . . . . ?
O59 W17 O57 K14 93.8(7) . . . 2_766 ?
O59 W15 O52 W14 140.9(14) . . . . ?
O59 W15 O52 Cs4 -101.1(5) . . . 2_766 ?
O59 W15 O40 Cs2 100.8(18) . . . . ?
O59 W15 O58 Cs4 95.5(6) . . . 2_766 ?
O103 W27 O81 W20 177.2(8) . . . . ?
O103 W27 O81 Cs2 62.1(6) . . . 2_666 ?
O103 W27 O104 W22 -133(2) . . . . ?
O78 W20 O82 W21 18.2(16) . . . . ?
O78 W20 O82 O87 130(2) . . . . ?
O1 W45 O3 K5 134.2(17) . . . . ?
O54 W16 O48 W12 -66.6(9) . . . . ?
O54 W16 O48 K5 79.3(6) . . . 1_655 ?
O54 W16 O55 K5 -76.3(6) . . . 1_655 ?
O54 W16 O55 K14 80.8(7) . . . 2_766 ?
O54 W14 O42 K3 -157.4(17) . . . 2_655 ?
O54 W14 O42 K2 -51(3) . . . 2_655 ?
O54 W14 O53 Cs4 -88.6(6) . . . 2_766 ?
O54 W14 O53 K3 154.1(5) . . . 2_655 ?
O54 W14 O53 K13 52.6(13) . . . 2_766 ?
O8 W3 O17 W6 -125.9(19) . . . . ?
O8 W3 O16 K8 -160.9(6) . . . . ?
O8 W9 O9 K1 151.8(16) . . . . ?
O8 W9 O7 K2 -22.7(17) . . . . ?
O8 W9 O7 K1 -161.7(7) . . . . ?
O107 W24 O105 W22 -126(2) . . . . ?
O107 W24 O105 K12 27.3(6) . . . 2_767 ?
O107 W24 O101 K13 3.6(7) . . . . ?
O107 W24 O101 K10 59.8(7) . . . 2_766 ?
O107 W25 O92 K15 98.0(18) . . . . ?
O107 W25 O96 Cs4 -67.4(17) . . . . ?
O107 W25 O96 K12 102.9(8) . . . . ?
O36 W6 O34 W7 -65.8(9) . . . . ?
O36 W6 O34 K7 170.5(7) . . . 2_656 ?
O36 W6 O34 K4 60.0(9) . . . . ?
O36 W6 O35 K11 -18.8(7) . . . 2_656 ?
O36 W6 O35 K6 178.1(7) . . . 2_656 ?
O36 W45 O1 K3 -68.0(7) . . . . ?
O36 W45 O3 K5 -51(3) . . . . ?
O48 W16 O54 W14 66.3(9) . . . . ?
O48 W16 O54 K10 -61.4(8) . . . . ?
O48 W16 O55 K5 22.5(6) . . . 1_655 ?
O48 W16 O55 K14 179.6(7) . . . 2_766 ?
O48 W12 O47 K1 -176.1(6) . . . 2_655 ?
O48 W12 O44 K2 51(3) . . . 2_655 ?
O48 W12 O44 K1 177.5(18) . . . 2_655 ?
O39 W13 O65 Cs1 67.0(7) . . . . ?
O39 W13 O65 K9 -73.7(11) . . . . ?
O82 W20 O78 Cs1 168.9(6) . . . . ?
O82 W21 O83 K11 124.5(15) . . . . ?
O82 W21 O87 W22 -131.7(17) . . . . ?
O82 W21 O87 O86 175(3) . . . . ?
O47 W12 O44 K2 -131.2(15) . . . 2_655 ?
O47 W12 O44 K1 -4.5(8) . . . 2_655 ?
O16 W3 O17 W6 132.9(18) . . . . ?
O16 W3 O8 W9 -173.8(8) . . . . ?
O81 W27 O104 W22 126(2) . . . . ?
O81 W20 O78 Cs1 -95.6(19) . . . . ?
O81 W20 O82 W21 -143.0(15) . . . . ?
O81 W20 O82 O87 -31(2) . . . . ?
O6 W7 O33 K5 37.8(14) . . . . ?
O6 W6 O36 W45 -4.7(7) . . . . ?
O6 W6 O36 K11 -155.8(6) . . . 2_656 ?
O6 W6 O34 W7 6.9(7) . . . . ?
O6 W6 O34 K7 -116.8(7) . . . 2_656 ?
O6 W6 O34 K4 132.7(9) . . . . ?
O6 W45 O1 K3 -88(3) . . . . ?
O6 W45 O3 K5 -41.3(17) . . . . ?
O6 As1 O21 W2 176.6(7) . . . . ?
O6 As1 O21 W4 47.2(10) . . . . ?
O6 As1 O21 W5 -75.9(8) . . . . ?
O6 As1 O11 W1 -177.5(7) . . . . ?
O6 As1 O11 W3 -45.4(10) . . . . ?
O6 As1 O11 W9 73.9(7) . . . . ?
O02Z W11 O68 Cs1 131(2) . . . . ?
O02Z W11 O68 K6 -104(2) . . . . ?
O02Z W11 O46 W10 -11.7(7) . . . . ?
O02Z W11 O46 K7 -178.6(9) . . . . ?
O02Z W11 O46 K8 -122.8(5) . . . . ?
O02Z W11 O41 Gd2 -87.5(19) . . . . ?
O02Z W11 O41 K8 110.2(5) . . . . ?
O02Z W18 O70 K15 -141(3) . . . . ?
O02Z W18 O70 K4 -7(3) . . . 2_656 ?
O02Z W18 O69 W10 4.1(7) . . . . ?
O02Z W18 O56 W16 53.8(18) . . . . ?
O02Z W10 O49 W12 -71.4(13) . . . . ?
O02Z As2 O61 W13 -77.2(7) . . . . ?
O02Z As2 O61 W17 49.8(10) . . . . ?
O02Z As2 O61 W15 175.8(7) . . . . ?
O02Z As2 O51 W16 -49.6(10) . . . . ?
O02Z As2 O51 W14 -175.6(7) . . . . ?
O02Z As2 O51 W12 75.9(7) . . . . ?
O92 W25 O96 Cs4 108.0(16) . . . . ?
O92 W25 O96 K12 -81.7(8) . . . . ?
O23 W4 O22 W5 174.6(8) . . . . ?
O23 W4 O22 Cs1 59.7(6) . . . . ?
O23 W4 O22 K7 -72.1(7) . . . 2_656 ?
O23 W4 O20 W6 -137(2) . . . . ?
O23 W4 O20 K6 2.5(7) . . . 2_656 ?
O20 W4 O22 W5 -84.5(9) . . . . ?
O20 W4 O22 Cs1 160.6(5) . . . . ?
O20 W4 O22 K7 28.8(6) . . . 2_656 ?
O20 W4 O23 Cs1 -148.5(5) . . . . ?
O20 W4 O23 K6 -54.8(15) . . . . ?
O20 W4 O23 K6 -2.4(7) . . . 2_656 ?
O20 W4 O23 K8 66.1(7) . . . . ?
O20 W6 O36 W45 -28(2) . . . . ?
O20 W6 O36 K11 -178.9(14) . . . 2_656 ?
O20 W6 O34 W7 92.1(9) . . . . ?
O20 W6 O34 K7 -31.5(7) . . . 2_656 ?
O20 W6 O34 K4 -142.1(9) . . . . ?
O20 W6 O35 K11 168.3(5) . . . 2_656 ?
O20 W6 O35 K6 5.2(8) . . . 2_656 ?
O9 W9 O7 K2 151.8(16) . . . . ?
O9 W9 O7 K1 12.8(8) . . . . ?
O41 W11 O68 Cs1 -67.6(6) . . . . ?
O41 W11 O68 K6 57.4(12) . . . . ?
O41 W11 O46 W10 75.5(8) . . . . ?
O41 W11 O46 K7 -91.4(8) . . . . ?
O41 W11 O46 K8 -35.5(6) . . . . ?
O12 W1 O10 W9 176.9(8) . . . . ?
O12 W1 O31 Gd1 -98.1(19) . . . . ?
O104 W27 O81 W20 -80.4(9) . . . . ?
O104 W27 O81 Cs2 164.5(5) . . . 2_666 ?
O104 W22 O86 W21 85.1(10) . . . . ?
O104 W22 O86 O87 30(2) . . . . ?
O104 W22 O89 W23 -32(3) . . . . ?
O104 W22 O89 Cs4 -168.2(14) . . . 2_767 ?
O104 W22 O89 K12 83(2) . . . 2_767 ?
O104 W22 O89 O110 2(4) . . . . ?
O49 W12 O47 K1 101.3(7) . . . 2_655 ?
O49 W12 O44 K2 126.2(15) . . . 2_655 ?
O49 W12 O44 K1 -107.1(6) . . . 2_655 ?
O55 W16 O54 W14 169.1(8) . . . . ?
O55 W16 O54 K10 41.4(9) . . . . ?
O55 W16 O48 W12 -170.0(8) . . . . ?
O55 W16 O48 K5 -24.1(7) . . . 1_655 ?
O34 W7 O33 K5 45(3) . . . . ?
O34 W6 O36 W45 66.6(9) . . . . ?
O34 W6 O36 K11 -84.4(7) . . . 2_656 ?
O34 W6 O35 K11 79.7(7) . . . 2_656 ?
O34 W6 O35 K6 -83.5(8) . . . 2_656 ?
O2 W7 O33 K5 -35.9(14) . . . . ?
O2 W45 O1 K3 -150.6(7) . . . . ?
O2 W45 O3 K5 32.0(18) . . . . ?
O51 W16 O54 W14 -6.3(7) . . . . ?
O51 W16 O54 K10 -134.0(8) . . . . ?
O51 W16 O48 W12 4.4(7) . . . . ?
O51 W16 O48 K5 150.4(6) . . . 1_655 ?
O51 W14 O42 K3 -147.6(5) . . . 2_655 ?
O51 W14 O42 K2 -41.6(14) . . . 2_655 ?
O51 W14 O53 Cs4 -114(2) . . . 2_766 ?
O51 W14 O53 K3 129(2) . . . 2_655 ?
O51 W14 O53 K13 27(3) . . . 2_766 ?
O51 W12 O47 K1 -147(2) . . . 2_655 ?
O51 W12 O44 K2 42.0(15) . . . 2_655 ?
O51 W12 O44 K1 168.8(6) . . . 2_655 ?
O51 As2 O61 W13 -177.0(7) . . . . ?
O51 As2 O61 W17 -50.0(10) . . . . ?
O51 As2 O61 W15 76.1(7) . . . . ?
O51 As2 O02Z W11 177.7(7) . . . . ?
O51 As2 O02Z W18 47.3(10) . . . . ?
O51 As2 O02Z W10 -75.2(7) . . . . ?
O69 W18 O70 K15 165.3(6) . . . . ?
O69 W18 O70 K4 -60.9(7) . . . 2_656 ?
O69 W18 O56 W16 128.3(18) . . . . ?
O69 W10 O49 W12 -142.8(13) . . . . ?
O35 W6 O36 W45 171.0(9) . . . . ?
O35 W6 O36 K11 20.0(8) . . . 2_656 ?
O35 W6 O34 W7 -167.8(9) . . . . ?
O35 W6 O34 K7 68.5(8) . . . 2_656 ?
O35 W6 O34 K4 -42.0(10) . . . . ?
O25 W5 O26 W7 18.2(15) . . . . ?
O25 W5 O26 K7 -159.3(6) . . . 2_656 ?
O56 W18 O70 K15 69.4(7) . . . . ?
O56 W18 O70 K4 -156.8(6) . . . 2_656 ?
O56 W18 O69 W10 -81.1(8) . . . . ?
O56 W16 O54 W14 -29.8(19) . . . . ?
O56 W16 O54 K10 -157.4(12) . . . . ?
O56 W16 O48 W12 89.0(8) . . . . ?
O56 W16 O48 K5 -125.1(6) . . . 1_655 ?
O56 W16 O55 K5 111.6(5) . . . 1_655 ?
O56 W16 O55 K14 -91.3(7) . . . 2_766 ?
O43 W10 O49 W12 16.7(14) . . . . ?
O91 W23 O88 Cs4 -158.0(7) . . . 2_767 ?
O91 W23 O88 K13 6(4) . . . 2_767 ?
O91 W23 O110 W22 69(3) . . . . ?
O91 W23 O110 O89 157(3) . . . . ?
O91 W23 O110 Cs4 172.1(14) . . . 2_767 ?
O91 W23 O110 K12 -107.9(17) . . . 2_767 ?
O24 W5 O25 Cs3 65.6(7) . . . 2_666 ?
O24 W5 O26 W7 123.6(14) . . . . ?
O24 W5 O26 K7 -53.9(7) . . . 2_656 ?
O52 W15 O40 Cs2 -165.7(6) . . . . ?
O52 W15 O58 Cs4 7.9(7) . . . 2_766 ?
O52 W14 O42 K3 127.9(5) . . . 2_655 ?
O52 W14 O42 K2 -126.1(14) . . . 2_655 ?
O52 W14 O53 Cs4 -6.8(7) . . . 2_766 ?
O52 W14 O53 K3 -124.0(5) . . . 2_655 ?
O52 W14 O53 K13 134.5(12) . . . 2_766 ?
O5 W9 O9 K1 -115.5(6) . . . . ?
O5 W9 O7 K2 -109.0(16) . . . . ?
O5 W9 O7 K1 112.0(7) . . . . ?
O5 W45 O1 K3 14.5(8) . . . . ?
O5 W45 O3 K5 -123.9(17) . . . . ?
O42 W14 O53 Cs4 90.2(7) . . . 2_766 ?
O42 W14 O53 K3 -27.0(7) . . . 2_655 ?
O42 W14 O53 K13 -128.5(13) . . . 2_766 ?
O3 W45 O1 K3 110.4(8) . . . . ?
O90 W25 O92 K15 -171.6(6) . . . . ?
O90 W25 O96 Cs4 -153.7(16) . . . . ?
O90 W25 O96 K12 16.7(9) . . . . ?
O90 W23 O91 K11 -120.7(16) . . . . ?
O90 W23 O88 Cs4 104.6(7) . . . 2_767 ?
O90 W23 O88 K13 -92(4) . . . 2_767 ?
O90 W23 O110 W22 131(2) . . . . ?
O90 W23 O110 O89 -141(4) . . . . ?
O90 W23 O110 Cs4 -126.3(8) . . . 2_767 ?
O90 W23 O110 K12 -46.2(9) . . . 2_767 ?
O40 W15 O52 W14 -20.2(14) . . . . ?
O40 W15 O52 Cs4 97.8(6) . . . 2_766 ?
O40 W15 O58 Cs4 -89.8(7) . . . 2_766 ?
O105 W24 O107 W25 81.7(9) . . . . ?
O105 W24 O107 K13 -107.6(6) . . . . ?
O105 W24 O107 K12 -28.7(7) . . . 2_767 ?
O105 W24 O101 K13 100.3(6) . . . . ?
O105 W24 O101 K10 156.4(6) . . . 2_766 ?
O105 W22 O86 W21 22(3) . . . . ?
O105 W22 O86 O87 -33(3) . . . . ?
O105 W22 O89 W23 -87.8(10) . . . . ?
O105 W22 O89 Cs4 136.1(11) . . . 2_767 ?
O105 W22 O89 K12 27.3(9) . . . 2_767 ?
O105 W22 O89 O110 -54(3) . . . . ?
O7 W9 O9 K1 -12.5(8) . . . . ?
O26 W5 O25 Cs3 169.3(6) . . . 2_666 ?
O26 W7 O33 K5 121.7(14) . . . . ?
O72 W14 O42 K3 -74.6(6) . . . 2_655 ?
O72 W14 O42 K2 31.5(15) . . . 2_655 ?
O72 W14 O53 Cs4 -171.9(6) . . . 2_766 ?
O72 W14 O53 K3 70.9(6) . . . 2_655 ?
O72 W14 O53 K13 -30.6(14) . . . 2_766 ?
O72 W12 O47 K1 -93.3(7) . . . 2_655 ?
O72 W12 O44 K2 -30.6(15) . . . 2_655 ?
O72 W12 O44 K1 96.2(7) . . . 2_655 ?
O101 W24 O107 W25 -174.6(9) . . . . ?
O101 W24 O107 K13 -4.0(7) . . . . ?
O101 W24 O107 K12 75.0(7) . . . 2_767 ?
O101 W24 O105 W22 134(2) . . . . ?
O101 W24 O105 K12 -72.9(7) . . . 2_767 ?
O71 W10 O49 W12 122.4(13) . . . . ?
O53 W14 O42 K3 26.2(7) . . . 2_655 ?
O53 W14 O42 K2 132.2(14) . . . 2_655 ?
O85 W21 O83 K11 -32.8(15) . . . . ?
O85 W21 O87 W22 30.1(15) . . . . ?
O85 W21 O87 O82 161.8(8) . . . . ?
O85 W21 O87 O86 -23(2) . . . . ?
O85 W23 O91 K11 36.5(17) . . . . ?
O85 W23 O88 Cs4 -61.6(8) . . . 2_767 ?
O85 W23 O88 K13 102(4) . . . 2_767 ?
O85 W23 O110 W22 -33(2) . . . . ?
O85 W23 O110 O89 55(3) . . . . ?
O85 W23 O110 Cs4 69.6(7) . . . 2_767 ?
O85 W23 O110 K12 149.7(10) . . . 2_767 ?
O58 W15 O52 W14 -125.3(14) . . . . ?
O58 W15 O52 Cs4 -7.3(6) . . . 2_766 ?
O58 W15 O40 Cs2 -62.7(7) . . . . ?
O44 W12 O47 K1 4.5(8) . . . 2_655 ?
O84 W21 O83 K11 -133.0(15) . . . . ?
O84 W21 O87 W22 131.5(13) . . . . ?
O84 W21 O87 O82 -96.9(10) . . . . ?
O84 W21 O87 O86 78(2) . . . . ?
O88 W23 O91 K11 136.6(17) . . . . ?
O88 W23 O110 W22 -133(2) . . . . ?
O88 W23 O110 O89 -45(4) . . . . ?
O88 W23 O110 Cs4 -30.4(10) . . . 2_767 ?
O88 W23 O110 K12 49.6(13) . . . 2_767 ?
O102 W22 O86 W21 -174.0(10) . . . . ?
O102 W22 O86 O87 131(2) . . . . ?
O102 W22 O89 W23 172.3(10) . . . . ?
O102 W22 O89 Cs4 36.1(12) . . . 2_767 ?
O102 W22 O89 K12 -72.7(10) . . . 2_767 ?
O102 W22 O89 O110 -154(3) . . . . ?
O37 W7 O33 K5 -135.4(14) . . . . ?
Gd3 W13 O65 Cs1 -65.8(5) . . . . ?
Gd3 W13 O65 K9 153.6(10) . . . . ?
Gd3 W13 O39 Gd2 13(2) . . . . ?
Gd3 W13 O39 Cs2 171.71(9) . . . . ?
Gd3 W17 O62 K15 59.8(5) . . . . ?
Gd3 W17 O62 K14 -169.6(14) . . . . ?
Gd3 W17 O62 K14 136.0(5) . . . 2_766 ?
Gd3 W17 O57 W16 37(2) . . . . ?
Gd3 W17 O57 K14 -106.4(6) . . . 2_766 ?
Gd3 W17 O59 W15 -74.7(9) . . . . ?
Gd3 W17 O59 Cs3 40.4(6) . . . . ?
Gd3 W11 O68 Cs1 65.4(3) . . . . ?
Gd3 W11 O68 K6 -169.7(11) . . . . ?
Gd3 W11 O46 W10 -84.6(8) . . . . ?
Gd3 W11 O46 K7 108.5(7) . . . . ?
Gd3 W11 O46 K8 164.4(2) . . . . ?
Gd3 W11 O41 Gd2 -3(2) . . . . ?
Gd3 W11 O41 K8 -164.9(3) . . . . ?
Gd3 W18 O70 K15 -60.4(5) . . . . ?
Gd3 W18 O70 K4 73.5(5) . . . 2_656 ?
Gd3 W18 O69 W10 75.8(9) . . . . ?
Gd3 W18 O56 W16 -30(2) . . . . ?
Gd2 W2 O28 Cs2 67.1(4) . . . . ?
Gd2 W2 O28 K9 -151.5(10) . . . . ?
Gd2 W2 O29 Gd1 -15(2) . . . . ?
Gd2 W2 O29 Cs3 -170.68(10) . . . 2_666 ?
Gd2 W4 O22 W5 73.3(10) . . . . ?
Gd2 W4 O22 Cs1 -41.6(7) . . . . ?
Gd2 W4 O22 K7 -173.36(14) . . . 2_656 ?
Gd2 W4 O23 Cs1 83.13(18) . . . . ?
Gd2 W4 O23 K6 -130.7(5) . . . 2_656 ?
Gd2 W4 O23 K6 176.8(14) . . . . ?
Gd2 W4 O23 K8 -62.2(5) . . . . ?
Gd2 W4 O20 W6 -38(2) . . . . ?
Gd2 W4 O20 K6 101.4(5) . . . 2_656 ?
Gd2 W1 O10 W9 83.5(8) . . . . ?
Gd2 W1 O31 Gd1 1(2) . . . . ?
Gd2 W1 O12 Cs2 -65.2(3) . . . . ?
Gd2 W3 O17 W6 33(2) . . . . ?
Gd2 W3 O8 W9 -73.5(10) . . . . ?
Gd2 W3 O16 K8 63.0(5) . . . . ?
Gd1 W19 O100 Cs3 64.4(4) 2_666 . . . ?
Gd1 W19 O100 Cs2 -82.49(17) 2_666 . . 2_666 ?
Gd1 W19 O100 K9 -154.5(11) 2_666 . . . ?
Gd1 W19 O75 Gd3 -11(2) 2_666 . . . ?
Gd1 W19 O75 Cs1 -169.39(10) 2_666 . . . ?
Gd1 W26 O97 Cs3 -65.2(3) 2_666 . . . ?
Gd1 W26 O97 K14 171.4(11) 2_666 . . . ?
Gd1 W26 O93 W25 84.5(8) 2_666 . . . ?
Gd1 W26 O93 K15 -165.79(17) 2_666 . . . ?
Gd1 W26 O76 Gd3 1(2) 2_666 . . . ?
Gd1 W26 O76 K15 166.94(18) 2_666 . . . ?
Gd1 W27 O81 W20 75.3(9) 2_666 . . . ?
Gd1 W27 O81 Cs2 -39.8(6) 2_666 . . 2_666 ?
Gd1 W27 O104 W22 -32(3) 2_666 . . . ?
Gd1 W24 O107 W25 -75.4(10) 2_666 . . . ?
Gd1 W24 O107 K13 95.2(6) 2_666 . . . ?
Gd1 W24 O107 K12 174.2(2) 2_666 . . 2_767 ?
Gd1 W24 O105 W22 32(2) 2_666 . . . ?
Gd1 W24 O105 K12 -174.1(2) 2_666 . . 2_767 ?
Gd1 W24 O101 K13 -129.7(4) 2_666 . . . ?
Gd1 W24 O101 K10 -73.5(4) 2_666 . . 2_766 ?
O109 W22 O86 W21 1.9(9) . . . . ?
O109 W22 O86 O87 -53(2) . . . . ?
O109 W22 O89 W23 -4.6(9) . . . . ?
O109 W22 O89 Cs4 -140.8(11) . . . 2_767 ?
O109 W22 O89 K12 110.4(9) . . . 2_767 ?
O109 W22 O89 O110 29(3) . . . . ?
O109 W21 O83 K11 40.0(15) . . . . ?
O109 W21 O87 W22 -35.7(11) . . . . ?
O109 W21 O87 O82 96.0(9) . . . . ?
O109 W21 O87 O86 -89(2) . . . . ?
O109 W23 O91 K11 -36.9(16) . . . . ?
O109 W23 O88 Cs4 -4(3) . . . 2_767 ?
O109 W23 O88 K13 160(2) . . . 2_767 ?
O109 W23 O110 W22 36.4(17) . . . . ?
O109 W23 O110 O89 124(4) . . . . ?
O109 W23 O110 Cs4 139.2(9) . . . 2_767 ?
O109 W23 O110 K12 -140.8(14) . . . 2_767 ?
O109 As3 O108 W19 176.3(7) . . . . ?
O109 As3 O108 W27 46.8(10) . . . . ?
O109 As3 O108 W20 -76.3(7) . . . . ?
O109 As3 O95 W26 -177.8(7) . . . . ?
O109 As3 O95 W24 -47.0(10) . . . . ?
O109 As3 O95 W25 74.6(8) . . . . ?
O96 W25 O92 K15 -68.8(8) . . . . ?
O80 W20 O78 Cs1 65.9(7) . . . . ?
O80 W20 O82 W21 123.5(15) . . . . ?
O80 W20 O82 O87 -125(2) . . . . ?
O83 W21 O87 W22 -93(2) . . . . ?
O83 W21 O87 O82 39(2) . . . . ?
O83 W21 O87 O86 -146.0(19) . . . . ?
O86 W22 O89 W23 70.1(12) . . . . ?
O86 W22 O89 Cs4 -66.0(11) . . . 2_767 ?
O86 W22 O89 K12 -174.8(9) . . . 2_767 ?
O86 W22 O89 O110 104(3) . . . . ?
O86 W21 O83 K11 39(3) . . . . ?
O86 W21 O87 W22 53.0(19) . . . . ?
O86 W21 O87 O82 -175(3) . . . . ?
O89 W22 O86 W21 -73.7(12) . . . . ?
O89 W22 O86 O87 -128(2) . . . . ?
O89 W23 O91 K11 -40(4) . . . . ?
O89 W23 O88 Cs4 20.9(8) . . . 2_767 ?
O89 W23 O88 K13 -175(4) . . . 2_767 ?
O89 W23 O110 W22 -88(4) . . . . ?
O89 W23 O110 Cs4 15(3) . . . 2_767 ?
O89 W23 O110 K12 95(4) . . . 2_767 ?
Cs3 W13 O65 Cs1 -146.5(6) . . . . ?
Cs3 W13 O65 K9 72.8(9) . . . . ?
Cs3 W13 O39 Gd2 -160.2(13) . . . . ?
Cs3 W13 O39 Cs2 -2.0(9) . . . . ?
Cs3 W2 O28 Cs2 -114.9(5) 2_666 . . . ?
Cs3 W2 O28 K9 26.5(9) 2_666 . . . ?
Cs3 W2 O29 Gd1 156(2) 2_666 . . . ?
Cs3 W19 O100 Cs2 -146.9(6) . . . 2_666 ?
Cs3 W19 O100 K9 141.1(14) . . . . ?
Cs3 W19 O75 Gd3 49.3(19) . . . . ?
Cs3 W19 O75 Cs1 -109.2(3) . . . . ?
Cs3 W17 O62 K15 142.3(6) . . . . ?
Cs3 W17 O62 K14 -87.0(14) . . . . ?
Cs3 W17 O62 K14 -141.5(6) . . . 2_766 ?
Cs3 W17 O57 W16 -153.5(13) . . . . ?
Cs3 W17 O57 K14 62.7(10) . . . 2_766 ?
Cs3 W17 O59 W15 -115.2(8) . . . . ?
Cs3 W26 O97 K14 -123.4(13) . . . . ?
Cs3 W26 O93 W25 -161.7(2) . . . . ?
Cs3 W26 O93 K15 -52.0(9) . . . . ?
Cs3 W26 O76 Gd3 -50(2) . . . . ?
Cs3 W26 O76 K15 115.4(4) . . . . ?
Cs3 W5 O26 W7 31.0(19) 2_666 . . . ?
Cs3 W5 O26 K7 -146.5(4) 2_666 . . 2_656 ?
Cs1 W13 O65 K9 -140.7(14) . . . . ?
Cs1 W13 O39 Gd2 -47.9(19) . . . . ?
Cs1 W13 O39 Cs2 110.3(3) . . . . ?
Cs1 W2 O28 Cs2 148.1(6) . . . . ?
Cs1 W2 O28 K9 -70.5(9) . . . . ?
Cs1 W2 O29 Gd1 160.5(13) . . . . ?
Cs1 W2 O29 Cs3 4.6(10) . . . 2_666 ?
Cs1 W19 O100 Cs3 -117.1(5) . . . . ?
Cs1 W19 O100 Cs2 95.95(19) . . . 2_666 ?
Cs1 W19 O100 K9 23.9(10) . . . . ?
Cs1 W19 O75 Gd3 158(2) . . . . ?
Cs1 W4 O22 W5 114.9(9) . . . . ?
Cs1 W4 O22 K7 -131.8(6) . . . 2_656 ?
Cs1 W4 O23 K6 146.1(6) . . . 2_656 ?
Cs1 W4 O23 K6 93.7(14) . . . . ?
Cs1 W4 O23 K8 -145.3(7) . . . . ?
Cs1 W4 O20 W6 155.1(14) . . . . ?
Cs1 W4 O20 K6 -65.3(10) . . . 2_656 ?
Cs1 W11 O68 K6 124.9(13) . . . . ?
Cs1 W11 O46 W10 160.6(2) . . . . ?
Cs1 W11 O46 K7 -6.3(14) . . . . ?
Cs1 W11 O46 K8 49.5(9) . . . . ?
Cs1 W11 O41 Gd2 49.3(18) . . . . ?
Cs1 W11 O41 K8 -113.0(4) . . . . ?
Cs1 W20 O82 W21 32(2) . . . . ?
Cs1 W20 O82 O87 143(2) . . . . ?
Cs2 W13 O65 Cs1 117.4(5) . . . . ?
Cs2 W13 O65 K9 -23.3(9) . . . . ?
Cs2 W13 O39 Gd2 -158(2) . . . . ?
Cs2 W2 O28 K9 141.4(14) . . . . ?
Cs2 W2 O29 Gd1 47.7(19) . . . . ?
Cs2 W2 O29 Cs3 -108.2(3) . . . 2_666 ?
Cs2 W19 O100 Cs3 146.9(6) 2_666 . . . ?
Cs2 W19 O100 K9 -72.0(10) 2_666 . . . ?
Cs2 W19 O75 Gd3 161.3(13) 2_666 . . . ?
Cs2 W19 O75 Cs1 2.8(9) 2_666 . . . ?
Cs2 W15 O52 W14 -36.5(17) . . . . ?
Cs2 W15 O52 Cs4 81.5(6) . . . 2_766 ?
Cs2 W15 O58 Cs4 -131.1(5) . . . 2_766 ?
Cs2 W1 O10 W9 -161.1(2) . . . . ?
Cs2 W1 O31 Gd1 -50.1(18) . . . . ?
Cs2 W27 O81 W20 115.1(9) 2_666 . . . ?
Cs2 W27 O104 W22 152.2(16) 2_666 . . . ?
Cs4 W15 O52 W14 -118.0(15) 2_766 . . . ?
Cs4 W15 O40 Cs2 -111.8(4) 2_766 . . . ?
Cs4 W14 O42 K3 73.8(4) 2_766 . . 2_655 ?
Cs4 W14 O42 K2 179.8(13) 2_766 . . 2_655 ?
Cs4 W14 O53 K3 -117.3(8) 2_766 . . 2_655 ?
Cs4 W14 O53 K13 141.3(16) 2_766 . . 2_766 ?
Cs4 W22 O86 W21 -105.4(10) 2_767 . . . ?
Cs4 W22 O86 O87 -160(2) 2_767 . . . ?
Cs4 W22 O89 W23 136.1(18) 2_767 . . . ?
Cs4 W22 O89 K12 -108.8(14) 2_767 . . 2_767 ?
Cs4 W22 O89 O110 170(3) 2_767 . . . ?
Cs4 W23 O91 K11 100.9(17) 2_767 . . . ?
Cs4 W23 O88 K13 164(4) 2_767 . . 2_767 ?
Cs4 W23 O110 W22 -103(2) 2_767 . . . ?
Cs4 W23 O110 O89 -15(3) 2_767 . . . ?
Cs4 W23 O110 K12 80.0(9) 2_767 . . 2_767 ?
Cs4 O89 O110 W22 166(5) 2_767 . . . ?
Cs4 O89 O110 W23 33(6) 2_767 . . . ?
Cs4 O89 O110 K12 -80(4) 2_767 . . 2_767 ?
K3 W14 O42 K2 106.0(15) 2_655 . . 2_655 ?
K3 W14 O53 Cs4 117.3(8) 2_655 . . 2_766 ?
K3 W14 O53 K13 -101.5(13) 2_655 . . 2_766 ?
K3 W45 O3 K5 -177.0(14) . . . . ?
K5 W16 O54 W14 115.9(8) 1_655 . . . ?
K5 W16 O54 K10 -11.8(6) 1_655 . . . ?
K5 W16 O48 W12 -146.0(11) 1_655 . . . ?
K5 W16 O55 K14 157.1(8) 1_655 . . 2_766 ?
K5 As1 O21 W2 -84.5(8) . . . . ?
K5 As1 O21 W4 146.0(6) . . . . ?
K5 As1 O21 W5 23.0(10) . . . . ?
K5 As1 O11 W1 84.7(7) . . . . ?
K5 As1 O11 W3 -143.1(6) . . . . ?
K5 As1 O11 W9 -23.9(9) . . . . ?
K5 As1 O6 W7 -57.0(6) . . . . ?
K5 As1 O6 W6 177.4(9) . . . . ?
K5 As1 O6 W45 51.4(6) . . . . ?
K11 W6 O36 W45 151.0(12) 2_656 . . . ?
K11 W6 O34 W7 -115.1(8) 2_656 . . . ?
K11 W6 O34 K7 121.3(6) 2_656 . . 2_656 ?
K11 W6 O34 K4 10.7(8) 2_656 . . . ?
K11 W6 O35 K6 -163.1(9) 2_656 . . 2_656 ?
K11 As3 O108 W19 -85.2(7) . . . . ?
K11 As3 O108 W27 145.3(6) . . . . ?
K11 As3 O108 W20 22.1(9) . . . . ?
K11 As3 O95 W26 85.9(7) . . . . ?
K11 As3 O95 W24 -143.3(6) . . . . ?
K11 As3 O95 W25 -21.8(9) . . . . ?
K11 As3 O109 W22 -179.4(10) . . . . ?
K11 As3 O109 W21 -55.9(6) . . . . ?
K11 As3 O109 W23 52.1(7) . . . . ?
K2 As2 O61 W13 86.5(7) 2_655 . . . ?
K2 As2 O61 W17 -146.5(6) 2_655 . . . ?
K2 As2 O61 W15 -20.4(9) 2_655 . . . ?
K2 As2 O02Z W11 -85.4(7) 2_655 . . . ?
K2 As2 O02Z W18 144.2(6) 2_655 . . . ?
K2 As2 O02Z W10 21.8(9) 2_655 . . . ?
K2 As2 O51 W16 -179.0(9) 2_655 . . . ?
K2 As2 O51 W14 54.9(6) 2_655 . . . ?
K2 As2 O51 W12 -53.5(6) 2_655 . . . ?
K7 W5 O25 Cs3 146.5(3) 2_656 . . 2_666 ?
K7 W5 O26 W7 177.5(18) 2_656 . . . ?
K7 W10 O49 W12 130.0(10) . . . . ?
K7 W7 O33 K5 143.5(9) 2_656 . . . ?
K15 W26 O97 Cs3 115.8(4) . . . . ?
K15 W26 O97 K14 -7.6(10) . . . . ?
K15 W26 O93 W25 -109.7(8) . . . . ?
K15 W26 O76 Gd3 -166(2) . . . . ?
K13 W24 O107 W25 -170.7(12) . . . . ?
K13 W24 O107 K12 78.9(6) . . . 2_767 ?
K13 W24 O105 W22 -172.2(19) . . . . ?
K13 W24 O105 K12 -18.8(5) . . . 2_767 ?
K13 W24 O101 K10 56.2(5) . . . 2_766 ?
K12 W24 O107 W25 110.4(10) 2_767 . . . ?
K12 W24 O107 K13 -78.9(6) 2_767 . . . ?
K12 W24 O105 W22 -153(2) 2_767 . . . ?
K12 W24 O101 K13 50.9(4) 2_767 . . . ?
K12 W24 O101 K10 107.0(5) 2_767 . . 2_766 ?
K12 W25 O92 K15 -111.0(4) . . . . ?
K12 W25 O92 K15 -155.6(3) 2_767 . . . ?
K12 W25 O96 Cs4 -114.8(17) 2_767 . . . ?
K12 W25 O96 Cs4 -170(2) . . . . ?
K12 W25 O96 K12 55.5(7) 2_767 . . . ?
K12 W22 O86 W21 -78.9(13) 2_767 . . . ?
K12 W22 O86 O87 -134(2) 2_767 . . . ?
K12 W22 O89 W23 -115.1(15) 2_767 . . . ?
K12 W22 O89 Cs4 108.8(14) 2_767 . . 2_767 ?
K12 W22 O89 O110 -81(3) 2_767 . . . ?
K12 W23 O91 K11 -138.7(12) 2_767 . . . ?
K12 W23 O88 Cs4 66.3(5) 2_767 . . 2_767 ?
K12 W23 O88 K13 -130(4) 2_767 . . 2_767 ?
K12 W23 O110 W22 177(3) 2_767 . . . ?
K12 W23 O110 O89 -95(4) 2_767 . . . ?
K12 W23 O110 Cs4 -80.0(9) 2_767 . . 2_767 ?
K12 O89 O110 W22 -113.4(7) 2_767 . . . ?
K12 O89 O110 W23 113(2) 2_767 . . . ?
K12 O89 O110 Cs4 80(4) 2_767 . . 2_767 ?
K6 W4 O22 W5 -133.0(7) 2_656 . . . ?
K6 W4 O22 Cs1 112.1(3) 2_656 . . . ?
K6 W4 O22 K7 -19.7(5) 2_656 . . 2_656 ?
K6 W4 O23 Cs1 -146.1(6) 2_656 . . . ?
K6 W4 O23 K6 -52.4(13) 2_656 . . . ?
K6 W4 O23 K8 68.5(6) 2_656 . . . ?
K6 W4 O20 W6 -140(2) 2_656 . . . ?
K6 W6 O36 W45 173.8(4) 2_656 . . . ?
K6 W6 O36 K11 22.8(13) 2_656 . . 2_656 ?
K6 W6 O34 W7 144.5(8) 2_656 . . . ?
K6 W6 O34 K7 20.8(6) 2_656 . . 2_656 ?
K6 W6 O34 K4 -89.8(8) 2_656 . . . ?
K6 W6 O35 K11 163.1(9) 2_656 . . 2_656 ?
K8 W4 O22 W5 -163.4(4) . . . . ?
K8 W4 O22 Cs1 81.7(7) . . . . ?
K8 W4 O22 K7 -50.1(10) . . . 2_656 ?
K8 W4 O23 Cs1 145.3(7) . . . . ?
K8 W4 O23 K6 -121.0(17) . . . . ?
K8 W4 O23 K6 -68.5(6) . . . 2_656 ?
K8 W4 O20 W6 -95(2) . . . . ?
K8 W4 O20 K6 44.9(5) . . . 2_656 ?
K8 W11 O68 Cs1 -115.3(4) . . . . ?
K8 W11 O68 K6 9.6(10) . . . . ?
K8 W11 O46 W10 111.0(9) . . . . ?
K8 W11 O46 K7 -55.8(6) . . . . ?
K8 W11 O41 Gd2 162(2) . . . . ?
K1 W9 O7 K2 139(2) . . . . ?
K1 W12 O44 K2 -126.8(17) 2_655 . . 2_655 ?
K14 W17 O62 K15 -76.2(6) 2_766 . . . ?
K14 W17 O62 K14 54.5(14) 2_766 . . . ?
K14 W17 O57 W16 144(2) 2_766 . . . ?
K14 W17 O59 W15 130.4(7) 2_766 . . . ?
K14 W17 O59 Cs3 -114.4(3) 2_766 . . . ?
K14 W16 O54 W14 -143.2(8) 2_766 . . . ?
K14 W16 O54 K10 89.1(7) 2_766 . . . ?
K14 W16 O48 W12 -169.5(6) 2_766 . . . ?
K14 W16 O48 K5 -23.5(13) 2_766 . . 1_655 ?
K14 W16 O55 K5 -157.1(8) 2_766 . . 1_655 ?
K4 W18 O70 K15 -133.9(8) 2_656 . . . ?
K4 W18 O69 W10 122.3(9) 2_656 . . . ?
K4 W18 O56 W16 -178.3(14) 2_656 . . . ?
K4 W7 O33 K5 -72.3(19) . . . . ?
K4 W6 O36 W45 106.8(9) . . . . ?
K4 W6 O36 K11 -44.2(5) . . . 2_656 ?
K4 W6 O34 W7 -125.8(13) . . . . ?
K4 W6 O34 K7 110.6(10) . . . 2_656 ?
K4 W6 O35 K11 48.8(5) . . . 2_656 ?
K4 W6 O35 K6 -114.3(8) . . . 2_656 ?
K10 W24 O107 W25 -121.4(9) 2_766 . . . ?
K10 W24 O107 K13 49.2(5) 2_766 . . . ?
K10 W24 O107 K12 128.2(6) 2_766 . . 2_767 ?
K10 W24 O105 W22 -178.3(13) 2_766 . . . ?
K10 W24 O105 K12 -24.9(13) 2_766 . . 2_767 ?
K10 W24 O101 K13 -56.2(5) 2_766 . . . ?
K10 W16 O54 W14 127.7(12) . . . . ?
K10 W16 O48 W12 -103.6(8) . . . . ?
K10 W16 O48 K5 42.3(4) . . . 1_655 ?
K10 W16 O55 K5 -48.4(4) . . . 1_655 ?
K10 W16 O55 K14 108.7(7) . . . 2_766 ?
K10 W14 O42 K3 -29.3(14) . . . 2_655 ?
K10 W14 O42 K2 77(2) . . . 2_655 ?
K10 W14 O53 Cs4 -115.7(7) . . . 2_766 ?
K10 W14 O53 K3 127.0(7) . . . 2_655 ?
K10 W14 O53 K13 25.5(10) . . . 2_766 ?
O87 W22 O86 W21 55(2) . . . . ?
O87 W22 O89 W23 49.6(14) . . . . ?
O87 W22 O89 Cs4 -86.5(12) . . . 2_767 ?
O87 W22 O89 K12 164.7(9) . . . 2_767 ?
O87 W22 O89 O110 84(3) . . . . ?
O87 W21 O83 K11 92(2) . . . . ?
O110 W22 O86 W21 -50.7(13) . . . . ?
O110 W22 O86 O87 -105(2) . . . . ?
O110 W22 O89 W23 -34(2) . . . . ?
O110 W22 O89 Cs4 -170(3) . . . 2_767 ?
O110 W22 O89 K12 81(3) . . . 2_767 ?
O110 W23 O91 K11 -65(3) . . . . ?
O110 W23 O88 Cs4 33.8(11) . . . 2_767 ?
O110 W23 O88 K13 -162(4) . . . 2_767 ?
